data_1548194
loop_
_publ_author_name
'Antonio Fernandez'
'Jesus Ferrando-Soria'
'Eufemio Moreno Pineda'
'Floriana Tuna'
'Inigo J. Vitorica-Yrezabal'
'Christiane Knappke'
'Jakub Ujma'
'Christopher A. Muryn'
'Grigore A. Timco'
'Perdita E. Barran'
'Arzhang Ardavan'
'Richard E.P. Winpenny'

_publ_section_title
;
 Making hybrid [n]-rotaxanes as supramolecular arrays of molecular
 electron spin qubits
;
_journal_name_full 'Nature Communications'
_journal_page_first 10240
_journal_paper_doi 10.1038/ncomms10240
_journal_volume 7
_journal_year 2016
_chemical_formula_sum 'C518 H842 Cr28 Cu2 F32 N6 Ni4 O136 S2'
_chemical_formula_weight 11820.02
_space_group_IT_number 2
_symmetry_cell_setting triclinic
_symmetry_space_group_name_Hall '-P 1'
_symmetry_space_group_name_H-M 'P -1'
_atom_sites_solution_hydrogens geom
_atom_sites_solution_primary direct
_atom_sites_solution_secondary difmap
_cell_angle_alpha 103.388(3)
_cell_angle_beta 98.656(3)
_cell_angle_gamma 115.074(4)
_cell_formula_units_Z 1
_cell_length_a 24.4826(9)
_cell_length_b 27.8069(11)
_cell_length_c 28.5719(9)
_cell_measurement_reflns_used 31630
_cell_measurement_temperature 100(2)
_cell_measurement_theta_max 53.5070
_cell_measurement_theta_min 2.6180
_cell_volume 16443.0(13)
_computing_cell_refinement
;
CrysAlisPro, Agilent Technologies,
Version 1.171.36.20 (release 27-06-2012 CrysAlis171 .NET)
(compiled Jul 11 2012,15:38:31)
;
_computing_data_collection
;
CrysAlisPro, Agilent Technologies,
Version 1.171.36.20 (release 27-06-2012 CrysAlis171 .NET)
(compiled Jul 11 2012,15:38:31)

;
_computing_data_reduction
;
CrysAlisPro, Agilent Technologies,
Version 1.171.36.20 (release 27-06-2012 CrysAlis171 .NET)
(compiled Jul 11 2012,15:38:31)

;
_computing_molecular_graphics 'SHELXL-97 (Sheldrick, 1997)'
_computing_publication_material 'SHELXL-97 (Sheldrick, 1997)'
_computing_structure_refinement 'SHELXL-97 (Sheldrick, 1997)'
_computing_structure_solution 'SHELXS-97 (Sheldrick, 1990)'
_diffrn_ambient_temperature 100(2)
_diffrn_detector_area_resol_mean 8.3367
_diffrn_measured_fraction_theta_full 0.970
_diffrn_measured_fraction_theta_max 0.970
_diffrn_measurement_device_type CCD
_diffrn_measurement_method 'OMEGA AND PHI SCANS'
_diffrn_radiation_source 'MICRO FOCUS MONTEL OPTICS'
_diffrn_radiation_type CuK\a
_diffrn_radiation_wavelength 1.54184
_diffrn_reflns_av_R_equivalents 0.0907
_diffrn_reflns_av_sigmaI/netI 0.0930
_diffrn_reflns_limit_h_max 24
_diffrn_reflns_limit_h_min -24
_diffrn_reflns_limit_k_max 27
_diffrn_reflns_limit_k_min -27
_diffrn_reflns_limit_l_max 27
_diffrn_reflns_limit_l_min -28
_diffrn_reflns_number 123071
_diffrn_reflns_theta_full 50.44
_diffrn_reflns_theta_max 50.44
_diffrn_reflns_theta_min 4.53
_exptl_absorpt_coefficient_mu 4.511
_exptl_absorpt_correction_T_max 1.00000
_exptl_absorpt_correction_T_min 0.39178
_exptl_absorpt_correction_type multi-scan
_exptl_absorpt_process_details
;
CrysAlisPro, Agilent Technologies,
Version 1.171.37.31 (release 14-01-2014 CrysAlis171 .NET)
(compiled Jan 14 2014,18:38:05)
Empirical absorption correction using spherical harmonics,
 implemented in SCALE3 ABSPACK scaling algorithm.
;
_exptl_crystal_colour Green
_exptl_crystal_density_diffrn 1.194
_exptl_crystal_density_method 'not measured'
_exptl_crystal_description Block
_exptl_crystal_F_000 6242
_exptl_crystal_size_max 0.3
_exptl_crystal_size_mid 0.2
_exptl_crystal_size_min 0.1
_refine_diff_density_max 1.152
_refine_diff_density_min -0.647
_refine_diff_density_rms 0.094
_refine_ls_extinction_coef 0.000012(14)
_refine_ls_extinction_expression Fc^*^=kFc[1+0.001xFc^2^\l^3^/sin(2\q)]^-1/4^
_refine_ls_extinction_method SHELXL
_refine_ls_goodness_of_fit_ref 1.023
_refine_ls_hydrogen_treatment mixed
_refine_ls_matrix_type full
_refine_ls_number_parameters 3170
_refine_ls_number_reflns 33412
_refine_ls_number_restraints 6580
_refine_ls_restrained_S_all 1.023
_refine_ls_R_factor_all 0.1572
_refine_ls_R_factor_gt 0.0913
_refine_ls_shift/su_max 0.002
_refine_ls_shift/su_mean 0.000
_refine_ls_structure_factor_coef Fsqd
_refine_ls_weighting_details 'calc w=1/[\s^2^(Fo^2^)+(0.1681P)^2^+40.2607P] where P=(Fo^2^+2Fc^2^)/3'
_refine_ls_weighting_scheme calc
_refine_ls_wR_factor_gt 0.2478
_refine_ls_wR_factor_ref 0.2958
_reflns_number_gt 19229
_reflns_number_total 33412
_reflns_threshold_expression >2sigma(I)
_cod_data_source_file ncomms10240-s4.cif
_cod_data_source_block y-xrepw65
_cod_depositor_comments
;
The following automatic conversions were performed:

'_symmetry_cell_setting' value 'Triclinic' changed to 'triclinic'
according to the built-in table from CIF Core dictionary named
'cif_core.dic' version 2.4.1 from 2010-06-29.

Automatic conversion script
Id: cif_fix_values 5376 2017-05-30 11:51:03Z andrius 
;
_cod_original_cell_volume 16443.0(10)
_cod_original_sg_symbol_H-M P-1
_cod_database_code 1548194

loop_
_symmetry_equiv_pos_as_xyz
'x, y, z'
'-x, -y, -z'

loop_
_atom_site_label
_atom_site_type_symbol
_atom_site_fract_x
_atom_site_fract_y
_atom_site_fract_z
_atom_site_U_iso_or_equiv
_atom_site_adp_type
_atom_site_occupancy
_atom_site_symmetry_multiplicity
_atom_site_calc_flag
_atom_site_refinement_flags
_atom_site_disorder_assembly
_atom_site_disorder_group
Cr1 Cr 0.73944(7) 0.27436(7) 0.36184(6) 0.0531(5) Uani 0.88 1 d P . .
Cr2 Cr 0.67966(8) 0.34240(8) 0.43471(7) 0.0689(6) Uani 0.88 1 d P . .
Cr3 Cr 0.53370(8) 0.32495(8) 0.43112(7) 0.0657(6) Uani 0.88 1 d P . .
Cr4 Cr 0.39284(8) 0.24409(8) 0.34214(7) 0.0605(5) Uani 0.88 1 d P . .
Cr5 Cr 0.32969(8) 0.12516(7) 0.24172(8) 0.0644(6) Uani 0.88 1 d P . .
Cr6 Cr 0.39009(8) 0.05616(8) 0.17063(7) 0.0651(6) Uani 0.88 1 d P . .
Cr7 Cr 0.53639(8) 0.07235(8) 0.17487(6) 0.0557(5) Uani 0.88 1 d P . .
Cr8 Cr 0.67647(8) 0.15325(7) 0.26428(6) 0.0545(5) Uani 0.88 1 d P . .
Cr9 Cr 0.67470(8) 0.79336(7) 0.21292(6) 0.0508(5) Uani 0.88 1 d P . .
Cr10 Cr 0.76160(7) 0.81086(7) 0.32514(6) 0.0499(5) Uani 0.88 1 d P . .
Cr11 Cr 0.90269(8) 0.81754(8) 0.36361(6) 0.0567(5) Uani 0.88 1 d P . .
Cr12 Cr 0.98042(8) 0.75707(8) 0.30476(7) 0.0664(6) Uani 0.88 1 d P . .
Cr13 Cr 0.95640(8) 0.68321(8) 0.18399(7) 0.0648(6) Uani 0.88 1 d P . .
Cr14 Cr 0.86476(8) 0.65975(8) 0.07021(7) 0.0585(5) Uani 0.88 1 d P . .
Cr15 Cr 0.74663(8) 0.68773(8) 0.03184(6) 0.0555(5) Uani 0.88 1 d P . .
Cr16 Cr 0.65353(8) 0.72105(8) 0.09340(6) 0.0568(5) Uani 0.88 1 d P . .
Ni1 Ni 0.73944(7) 0.27436(7) 0.36184(6) 0.0531(5) Uani 0.13 1 d P . .
Ni2 Ni 0.67966(8) 0.34240(8) 0.43471(7) 0.0689(6) Uani 0.13 1 d P . .
Ni3 Ni 0.53370(8) 0.32495(8) 0.43112(7) 0.0657(6) Uani 0.13 1 d P . .
Ni4 Ni 0.39284(8) 0.24409(8) 0.34214(7) 0.0605(5) Uani 0.13 1 d P . .
Ni5 Ni 0.32969(8) 0.12516(7) 0.24172(8) 0.0644(6) Uani 0.13 1 d P . .
Ni6 Ni 0.39009(8) 0.05616(8) 0.17063(7) 0.0651(6) Uani 0.13 1 d P . .
Ni7 Ni 0.53639(8) 0.07235(8) 0.17487(6) 0.0557(5) Uani 0.13 1 d P . .
Ni8 Ni 0.67647(8) 0.15325(7) 0.26428(6) 0.0545(5) Uani 0.13 1 d P . .
Ni9 Ni 0.67470(8) 0.79336(7) 0.21292(6) 0.0508(5) Uani 0.13 1 d P . .
Ni10 Ni 0.76160(7) 0.81086(7) 0.32514(6) 0.0499(5) Uani 0.13 1 d P . .
Ni11 Ni 0.90269(8) 0.81754(8) 0.36361(6) 0.0567(5) Uani 0.13 1 d P . .
Ni12 Ni 0.98042(8) 0.75707(8) 0.30476(7) 0.0664(6) Uani 0.13 1 d P . .
Ni13 Ni 0.95640(8) 0.68321(8) 0.18399(7) 0.0648(6) Uani 0.13 1 d P . .
Ni14 Ni 0.86476(8) 0.65975(8) 0.07021(7) 0.0585(5) Uani 0.13 1 d P . .
Ni15 Ni 0.74663(8) 0.68773(8) 0.03184(6) 0.0555(5) Uani 0.13 1 d P . .
Ni16 Ni 0.65353(8) 0.72105(8) 0.09340(6) 0.0568(5) Uani 0.13 1 d P . .
Cu1 Cu 0.50469(7) 0.02990(7) 0.47038(6) 0.0691(5) Uani 1 1 d . . .
F1 F 0.6764(2) 0.2974(2) 0.37032(19) 0.0500(14) Uani 1 1 d . . .
F2 F 0.5891(2) 0.2943(2) 0.41760(19) 0.0546(15) Uani 1 1 d . . .
F3 F 0.4829(2) 0.2801(2) 0.36129(19) 0.0549(15) Uani 1 1 d . . .
F4 F 0.3913(2) 0.1759(2) 0.3048(2) 0.0563(15) Uani 1 1 d . . .
F5 F 0.3954(2) 0.1232(2) 0.21338(19) 0.0526(15) Uani 1 1 d . . .
F6 F 0.4732(2) 0.0765(2) 0.20648(19) 0.0538(15) Uani 1 1 d . . .
F7 F 0.5974(2) 0.1423(2) 0.22545(19) 0.0514(14) Uani 1 1 d . . .
F8 F 0.6693(2) 0.2000(2) 0.32158(18) 0.0471(14) Uani 1 1 d . . .
F9 F 0.7254(2) 0.7728(2) 0.25440(18) 0.0481(14) Uani 1 1 d . . .
F10 F 0.8408(2) 0.8195(2) 0.31555(19) 0.0512(14) Uani 1 1 d . . .
F11 F 0.9049(2) 0.7603(2) 0.3121(2) 0.0576(15) Uani 1 1 d . . .
F12 F 0.9543(2) 0.7424(2) 0.2342(2) 0.0581(15) Uani 1 1 d . . .
F13 F 0.8795(2) 0.6706(2) 0.1423(2) 0.0598(16) Uani 1 1 d . . .
F14 F 0.8235(2) 0.7064(2) 0.0802(2) 0.0559(15) Uani 1 1 d . . .
F15 F 0.7128(2) 0.6938(2) 0.08959(18) 0.0526(15) Uani 1 1 d . . .
F16 F 0.7087(2) 0.7728(2) 0.16000(19) 0.0536(15) Uani 1 1 d . . .
O1 O 0.7383(4) 0.2528(3) 0.4222(3) 0.067(2) Uani 1 1 d . . .
O2 O 0.6937(5) 0.2925(5) 0.4674(3) 0.118(4) Uani 1 1 d . . .
O3 O 0.8081(3) 0.3502(4) 0.3998(3) 0.078(2) Uani 1 1 d . . .
O4 O 0.7710(4) 0.3916(4) 0.4500(4) 0.139(5) Uani 1 1 d . . .
O5 O 0.6806(5) 0.3864(5) 0.5000(4) 0.136(5) Uani 1 1 d . . .
O6 O 0.5852(5) 0.3669(4) 0.5006(3) 0.097(3) Uani 1 1 d . . .
O7 O 0.6679(4) 0.3959(3) 0.4033(4) 0.102(3) Uani 1 1 d . . .
O8 O 0.5779(4) 0.3897(3) 0.4108(3) 0.080(3) Uani 1 1 d . . .
O9 O 0.4858(4) 0.2615(4) 0.4527(3) 0.078(2) Uani 1 1 d . . .
O10 O 0.3880(4) 0.2197(3) 0.4003(3) 0.073(2) Uani 1 1 d . . .
O11 O 0.4757(4) 0.3538(4) 0.4460(4) 0.100(3) Uani 1 1 d . . .
O12 O 0.3934(4) 0.3124(4) 0.3777(4) 0.085(3) Uani 1 1 d . . .
O13 O 0.3013(4) 0.2096(4) 0.3241(3) 0.085(3) Uani 1 1 d . . .
O14 O 0.2616(4) 0.1239(4) 0.2690(4) 0.100(3) Uani 1 1 d . . .
O15 O 0.3931(4) 0.2676(3) 0.2827(3) 0.071(2) Uani 1 1 d . . .
O16 O 0.3354(4) 0.1874(4) 0.2185(3) 0.077(2) Uani 1 1 d . . .
O17 O 0.3207(4) 0.0618(4) 0.2642(3) 0.078(3) Uani 1 1 d . . .
O18 O 0.3560(4) 0.0147(3) 0.2147(4) 0.078(2) Uani 1 1 d . . .
O19 O 0.2660(4) 0.0753(4) 0.1791(4) 0.090(3) Uani 1 1 d . . .
O20 O 0.3071(4) 0.0343(4) 0.1323(3) 0.108(4) Uani 1 1 d . . .
O21 O 0.3809(4) -0.0137(4) 0.1263(4) 0.106(3) Uani 1 1 d . . .
O22 O 0.4750(4) 0.0004(3) 0.1235(3) 0.074(2) Uani 1 1 d . . .
O23 O 0.4225(4) 0.0972(4) 0.1252(3) 0.079(2) Uani 1 1 d . . .
O24 O 0.5212(4) 0.1137(3) 0.1326(3) 0.066(2) Uani 1 1 d . . .
O25 O 0.5496(3) 0.0292(3) 0.2151(3) 0.061(2) Uani 1 1 d . . .
O26 O 0.6302(4) 0.0870(3) 0.2834(3) 0.0594(19) Uani 1 1 d . . .
O27 O 0.5996(4) 0.0689(3) 0.1429(3) 0.071(2) Uani 1 1 d . . .
O28 O 0.6855(3) 0.1053(3) 0.2075(3) 0.073(2) Uani 1 1 d . . .
O29 O 0.7535(4) 0.1612(3) 0.3034(3) 0.070(2) Uani 1 1 d . . .
O30 O 0.8033(3) 0.2511(4) 0.3533(3) 0.080(3) Uani 1 1 d . . .
O31 O 0.7220(3) 0.2168(4) 0.2423(3) 0.074(2) Uani 1 1 d . . .
O32 O 0.7428(4) 0.2963(3) 0.3008(4) 0.075(2) Uani 1 1 d . . .
O33 O 0.7428(3) 0.8718(3) 0.2373(3) 0.0595(19) Uani 1 1 d . . .
O34 O 0.7815(3) 0.8841(3) 0.3179(3) 0.0592(19) Uani 1 1 d . . .
O35 O 0.6375(3) 0.8122(3) 0.2663(3) 0.060(2) Uani 1 1 d . . .
O36 O 0.6801(3) 0.7990(3) 0.3335(3) 0.059(2) Uani 1 1 d . . .
O37 O 0.7973(3) 0.8505(3) 0.3976(2) 0.0569(19) Uani 1 1 d . . .
O38 O 0.8993(3) 0.8751(3) 0.4163(3) 0.067(2) Uani 1 1 d . . .
O39 O 0.7439(3) 0.7405(3) 0.3371(3) 0.060(2) Uani 1 1 d . . .
O40 O 0.8384(4) 0.7587(3) 0.3810(3) 0.062(2) Uani 1 1 d . . .
O41 O 0.9680(3) 0.8763(3) 0.3472(3) 0.061(2) Uani 1 1 d . . .
O42 O 1.0231(3) 0.8379(3) 0.3154(3) 0.071(2) Uani 1 1 d . . .
O43 O 0.9651(3) 0.8185(4) 0.4146(3) 0.076(2) Uani 1 1 d . . .
O44 O 1.0095(4) 0.7716(4) 0.3764(4) 0.097(3) Uani 1 1 d . . .
O45 O 1.0582(4) 0.7566(4) 0.3006(3) 0.084(3) Uani 1 1 d . . .
O46 O 1.0359(4) 0.6966(4) 0.2258(3) 0.088(3) Uani 1 1 d . . .
O47 O 0.9394(4) 0.6777(4) 0.2961(4) 0.083(2) Uani 1 1 d . . .
O48 O 0.9098(4) 0.6292(3) 0.2159(4) 0.083(3) Uani 1 1 d . . .
O49 O 1.0067(4) 0.7375(4) 0.1560(3) 0.088(3) Uani 1 1 d . . .
O50 O 0.9463(4) 0.7282(3) 0.0841(3) 0.067(2) Uani 1 1 d . . .
O51 O 0.9579(4) 0.6217(4) 0.1366(4) 0.101(3) Uani 1 1 d . . .
O52 O 0.9065(4) 0.6134(4) 0.0606(3) 0.081(3) Uani 1 1 d . . .
O53 O 0.8492(4) 0.6500(4) -0.0013(3) 0.080(3) Uani 1 1 d . . .
O54 O 0.7840(4) 0.6837(4) -0.0232(3) 0.074(2) Uani 1 1 d . . .
O55 O 0.7857(4) 0.5905(3) 0.0572(3) 0.075(2) Uani 1 1 d . . .
O56 O 0.7131(3) 0.6075(3) 0.0188(3) 0.065(2) Uani 1 1 d . . .
O57 O 0.7742(3) 0.7689(3) 0.0416(3) 0.064(2) Uani 1 1 d . . .
O58 O 0.6954(4) 0.7788(3) 0.0652(3) 0.066(2) Uani 1 1 d . . .
O59 O 0.6677(3) 0.6684(3) -0.0163(2) 0.060(2) Uani 1 1 d . . .
O60 O 0.5991(3) 0.6679(3) 0.0272(3) 0.066(2) Uani 1 1 d . . .
O61 O 0.5911(3) 0.7476(4) 0.0965(3) 0.073(2) Uani 1 1 d . . .
O62 O 0.6248(4) 0.8145(3) 0.1714(3) 0.068(2) Uani 1 1 d . . .
O63 O 0.6080(3) 0.6641(3) 0.1228(3) 0.061(2) Uani 1 1 d . . .
O64 O 0.6052(3) 0.7174(3) 0.1936(3) 0.0556(19) Uani 1 1 d . . .
C1 C 0.7227(6) 0.2659(6) 0.4604(5) 0.076(4) Uani 1 1 d D . .
C2 C 0.7512(7) 0.2553(7) 0.5071(6) 0.137(7) Uani 1 1 d D . .
C3 C 0.7543(9) 0.2025(7) 0.4903(7) 0.189(10) Uani 1 1 d D . .
H3A H 0.7125 0.1713 0.4777 0.284 Uiso 1 1 calc R . .
H3B H 0.7775 0.1985 0.5181 0.284 Uiso 1 1 calc R . .
H3C H 0.7749 0.2032 0.4642 0.284 Uiso 1 1 calc R . .
C4 C 0.7120(10) 0.2535(12) 0.5418(7) 0.34(2) Uani 1 1 d D . .
H4A H 0.6772 0.2162 0.5319 0.506 Uiso 1 1 calc R . .
H4B H 0.6965 0.2798 0.5408 0.506 Uiso 1 1 calc R . .
H4C H 0.7368 0.2632 0.5752 0.506 Uiso 1 1 calc R . .
C5 C 0.8163(8) 0.3037(8) 0.5312(7) 0.252(15) Uani 1 1 d D . .
H5A H 0.8162 0.3380 0.5301 0.378 Uiso 1 1 calc R . .
H5B H 0.8444 0.2978 0.5134 0.378 Uiso 1 1 calc R . .
H5C H 0.8300 0.3065 0.5654 0.378 Uiso 1 1 calc R . .
C6 C 0.8130(6) 0.3897(6) 0.4322(6) 0.085(4) Uani 1 1 d . . .
C7 C 0.8769(7) 0.4408(7) 0.4527(8) 0.221(16) Uani 1 1 d D . .
C8 C 0.8864(9) 0.4730(9) 0.5059(8) 0.230(14) Uani 1 1 d D . .
H8A H 0.8533 0.4827 0.5075 0.345 Uiso 1 1 calc R . .
H8B H 0.9262 0.5067 0.5176 0.345 Uiso 1 1 calc R . .
H8C H 0.8859 0.4503 0.5267 0.345 Uiso 1 1 calc R . .
C9 C 0.8804(11) 0.4773(11) 0.4213(10) 0.32(2) Uani 1 1 d D . .
H9A H 0.8863 0.4615 0.3900 0.480 Uiso 1 1 calc R . .
H9B H 0.9151 0.5142 0.4385 0.480 Uiso 1 1 calc R . .
H9C H 0.8421 0.4795 0.4149 0.480 Uiso 1 1 calc R . .
C10 C 0.9253(8) 0.4218(10) 0.4497(13) 0.41(3) Uani 1 1 d D . .
H10A H 0.9162 0.3916 0.4633 0.609 Uiso 1 1 calc R . .
H10B H 0.9661 0.4526 0.4686 0.609 Uiso 1 1 calc R . .
H10C H 0.9246 0.4090 0.4153 0.609 Uiso 1 1 calc R . .
C11 C 0.6421(8) 0.3882(7) 0.5212(5) 0.093(5) Uani 1 1 d . . .
C12 C 0.6645(8) 0.4201(8) 0.5776(6) 0.149(9) Uani 1 1 d D . .
C13 C 0.7339(8) 0.4501(12) 0.5939(8) 0.29(2) Uani 1 1 d D . .
H13A H 0.7484 0.4711 0.6291 0.440 Uiso 1 1 calc R . .
H13B H 0.7492 0.4754 0.5754 0.440 Uiso 1 1 calc R . .
H13C H 0.7493 0.4234 0.5878 0.440 Uiso 1 1 calc R . .
C14 C 0.6397(13) 0.3779(9) 0.6034(7) 0.268(19) Uani 1 1 d D . .
H14A H 0.5948 0.3563 0.5901 0.402 Uiso 1 1 calc R . .
H14B H 0.6504 0.3969 0.6387 0.402 Uiso 1 1 calc R . .
H14C H 0.6579 0.3532 0.5980 0.402 Uiso 1 1 calc R . .
C15 C 0.6384(11) 0.4590(9) 0.5874(6) 0.214(12) Uani 1 1 d D . .
H15A H 0.6583 0.4889 0.5744 0.321 Uiso 1 1 calc R . .
H15B H 0.6458 0.4743 0.6229 0.321 Uiso 1 1 calc R . .
H15C H 0.5940 0.4391 0.5713 0.321 Uiso 1 1 calc R . .
C16 C 0.6294(8) 0.4132(6) 0.4021(5) 0.074(4) Uani 1 1 d . . .
C17 C 0.6482(8) 0.4685(6) 0.3944(6) 0.121(6) Uani 1 1 d D . .
C18 C 0.5924(9) 0.4675(9) 0.3649(9) 0.226(14) Uani 1 1 d D . .
H18A H 0.5704 0.4338 0.3364 0.339 Uiso 1 1 calc R . .
H18B H 0.6054 0.4997 0.3538 0.339 Uiso 1 1 calc R . .
H18C H 0.5650 0.4685 0.3855 0.339 Uiso 1 1 calc R . .
C19 C 0.6995(8) 0.4829(6) 0.3697(7) 0.150(7) Uani 1 1 d D . .
H19A H 0.7379 0.4920 0.3929 0.225 Uiso 1 1 calc R . .
H19B H 0.7047 0.5147 0.3593 0.225 Uiso 1 1 calc R . .
H19C H 0.6889 0.4513 0.3410 0.225 Uiso 1 1 calc R . .
C20 C 0.6715(11) 0.5109(6) 0.4452(7) 0.216(13) Uani 1 1 d D . .
H20A H 0.7098 0.5430 0.4477 0.324 Uiso 1 1 calc R . .
H20B H 0.6793 0.4947 0.4700 0.324 Uiso 1 1 calc R . .
H20C H 0.6405 0.5224 0.4507 0.324 Uiso 1 1 calc R . .
C21 C 0.4283(8) 0.2287(5) 0.4395(5) 0.065(3) Uani 1 1 d . . .
C22 C 0.3997(7) 0.1986(7) 0.4760(6) 0.106(5) Uani 1 1 d D . .
C23 C 0.4488(7) 0.1934(7) 0.5091(5) 0.129(6) Uani 1 1 d D . .
H23A H 0.4622 0.1700 0.4892 0.194 Uiso 1 1 calc R . .
H23B H 0.4316 0.1768 0.5330 0.194 Uiso 1 1 calc R . .
H23C H 0.4841 0.2300 0.5266 0.194 Uiso 1 1 calc R . .
C24 C 0.3419(8) 0.1443(7) 0.4482(6) 0.156(8) Uani 1 1 d D . .
H24A H 0.3115 0.1511 0.4296 0.235 Uiso 1 1 calc R . .
H24B H 0.3250 0.1267 0.4716 0.235 Uiso 1 1 calc R . .
H24C H 0.3521 0.1201 0.4255 0.235 Uiso 1 1 calc R . .
C25 C 0.3810(10) 0.2373(9) 0.5069(7) 0.205(11) Uani 1 1 d D . .
H25A H 0.4179 0.2694 0.5305 0.308 Uiso 1 1 calc R . .
H25B H 0.3537 0.2177 0.5247 0.308 Uiso 1 1 calc R . .
H25C H 0.3594 0.2494 0.4854 0.308 Uiso 1 1 calc R . .
C26 C 0.4264(8) 0.3485(6) 0.4200(8) 0.094(5) Uani 1 1 d . . .
C27 C 0.4014(7) 0.3885(7) 0.4432(8) 0.146(8) Uani 1 1 d D . .
C28 C 0.3326(8) 0.3574(9) 0.4319(13) 0.35(3) Uani 1 1 d D . .
H28A H 0.3187 0.3781 0.4543 0.520 Uiso 1 1 calc R . .
H28B H 0.3205 0.3213 0.4360 0.520 Uiso 1 1 calc R . .
H28C H 0.3138 0.3523 0.3979 0.520 Uiso 1 1 calc R . .
C29 C 0.4201(17) 0.4312(13) 0.4179(13) 0.38(3) Uani 1 1 d D . .
H29A H 0.4209 0.4646 0.4378 0.570 Uiso 1 1 calc R . .
H29B H 0.3905 0.4167 0.3855 0.570 Uiso 1 1 calc R . .
H29C H 0.4612 0.4401 0.4140 0.570 Uiso 1 1 calc R . .
C30 C 0.4295(13) 0.4122(12) 0.4981(8) 0.33(2) Uani 1 1 d D . .
H30A H 0.4596 0.4512 0.5072 0.488 Uiso 1 1 calc R . .
H30B H 0.4502 0.3922 0.5084 0.488 Uiso 1 1 calc R . .
H30C H 0.3971 0.4086 0.5144 0.488 Uiso 1 1 calc R . .
C31 C 0.2568(6) 0.1606(7) 0.2985(6) 0.080(4) Uani 1 1 d . . .
C32 C 0.1925(6) 0.1496(6) 0.3051(6) 0.099(5) Uani 1 1 d D . .
C33 C 0.1795(8) 0.1952(8) 0.2997(11) 0.244(16) Uani 1 1 d D . .
H33A H 0.1965 0.2084 0.2743 0.367 Uiso 1 1 calc R . .
H33B H 0.1985 0.2255 0.3311 0.367 Uiso 1 1 calc R . .
H33C H 0.1349 0.1815 0.2904 0.367 Uiso 1 1 calc R . .
C34 C 0.1925(8) 0.1461(13) 0.3563(7) 0.271(18) Uani 1 1 d D . .
H34A H 0.1728 0.1073 0.3544 0.406 Uiso 1 1 calc R . .
H34B H 0.1697 0.1637 0.3702 0.406 Uiso 1 1 calc R . .
H34C H 0.2350 0.1649 0.3772 0.406 Uiso 1 1 calc R . .
C35 C 0.1426(7) 0.0938(7) 0.2694(9) 0.240(15) Uani 1 1 d D . .
H35A H 0.1563 0.0662 0.2694 0.360 Uiso 1 1 calc R . .
H35B H 0.1348 0.0962 0.2363 0.360 Uiso 1 1 calc R . .
H35C H 0.1047 0.0832 0.2795 0.360 Uiso 1 1 calc R . .
C36 C 0.3622(6) 0.2406(7) 0.2376(6) 0.066(3) Uani 1 1 d . . .
C37 C 0.3548(7) 0.2730(6) 0.2047(5) 0.091(4) Uani 1 1 d D . .
C38 C 0.3004(11) 0.2799(12) 0.2133(9) 0.278(18) Uani 1 1 d D . .
H38A H 0.2632 0.2516 0.1871 0.418 Uiso 1 1 calc R . .
H38B H 0.3072 0.3165 0.2132 0.418 Uiso 1 1 calc R . .
H38C H 0.2953 0.2760 0.2451 0.418 Uiso 1 1 calc R . .
C39 C 0.3449(12) 0.2428(8) 0.1520(6) 0.231(14) Uani 1 1 d D . .
H39A H 0.3745 0.2288 0.1499 0.346 Uiso 1 1 calc R . .
H39B H 0.3507 0.2680 0.1329 0.346 Uiso 1 1 calc R . .
H39C H 0.3029 0.2119 0.1386 0.346 Uiso 1 1 calc R . .
C40 C 0.4097(10) 0.3303(7) 0.2208(8) 0.260(17) Uani 1 1 d D . .
H40A H 0.3967 0.3579 0.2326 0.391 Uiso 1 1 calc R . .
H40B H 0.4260 0.3362 0.1929 0.391 Uiso 1 1 calc R . .
H40C H 0.4418 0.3338 0.2473 0.391 Uiso 1 1 calc R . .
C41 C 0.3280(5) 0.0210(6) 0.2474(5) 0.066(4) Uani 1 1 d . . .
C42 C 0.2996(5) -0.0286(5) 0.2671(5) 0.086(4) Uani 1 1 d D . .
C43 C 0.2922(10) -0.0102(7) 0.3175(6) 0.183(10) Uani 1 1 d D . .
H43A H 0.3324 0.0174 0.3404 0.275 Uiso 1 1 calc R . .
H43B H 0.2748 -0.0420 0.3289 0.275 Uiso 1 1 calc R . .
H43C H 0.2644 0.0059 0.3160 0.275 Uiso 1 1 calc R . .
C44 C 0.3378(9) -0.0574(8) 0.2707(8) 0.196(10) Uani 1 1 d D . .
H44A H 0.3211 -0.0901 0.2415 0.294 Uiso 1 1 calc R . .
H44B H 0.3368 -0.0685 0.3001 0.294 Uiso 1 1 calc R . .
H44C H 0.3804 -0.0323 0.2729 0.294 Uiso 1 1 calc R . .
C45 C 0.2366(7) -0.0672(7) 0.2300(7) 0.232(14) Uani 1 1 d D . .
H45A H 0.2134 -0.0471 0.2270 0.348 Uiso 1 1 calc R . .
H45B H 0.2140 -0.0980 0.2412 0.348 Uiso 1 1 calc R . .
H45C H 0.2419 -0.0814 0.1980 0.348 Uiso 1 1 calc R . .
C46 C 0.2641(7) 0.0443(6) 0.1388(6) 0.080(4) Uani 1 1 d . . .
C47 C 0.2050(6) 0.0169(6) 0.0941(6) 0.112(6) Uani 1 1 d D . .
C48 C 0.2168(14) -0.009(2) 0.0483(9) 0.55(5) Uani 1 1 d D . .
H48A H 0.2398 -0.0282 0.0560 0.828 Uiso 1 1 calc R . .
H48B H 0.2408 0.0196 0.0354 0.828 Uiso 1 1 calc R . .
H48C H 0.1774 -0.0355 0.0236 0.828 Uiso 1 1 calc R . .
C49 C 0.1845(11) 0.0569(8) 0.0867(10) 0.37(3) Uani 1 1 d D . .
H49A H 0.1739 0.0523 0.0516 0.557 Uiso 1 1 calc R . .
H49B H 0.2177 0.0944 0.1049 0.557 Uiso 1 1 calc R . .
H49C H 0.1482 0.0506 0.0986 0.557 Uiso 1 1 calc R . .
C50 C 0.1573(9) -0.0259(11) 0.1077(10) 0.42(3) Uani 1 1 d D . .
H50A H 0.1715 -0.0201 0.1427 0.624 Uiso 1 1 calc R . .
H50B H 0.1498 -0.0624 0.0883 0.624 Uiso 1 1 calc R . .
H50C H 0.1191 -0.0235 0.1010 0.624 Uiso 1 1 calc R . .
C51 C 0.4175(7) -0.0288(6) 0.1119(5) 0.072(4) Uani 1 1 d . . .
C52 C 0.3871(7) -0.0885(6) 0.0759(5) 0.099(5) Uani 1 1 d D . .
C53 C 0.3280(10) -0.1021(9) 0.0412(8) 0.277(18) Uani 1 1 d D . .
H53A H 0.3100 -0.0805 0.0571 0.416 Uiso 1 1 calc R . .
H53B H 0.2993 -0.1415 0.0322 0.416 Uiso 1 1 calc R . .
H53C H 0.3361 -0.0933 0.0116 0.416 Uiso 1 1 calc R . .
C54 C 0.3757(16) -0.1253(8) 0.1074(8) 0.33(2) Uani 1 1 d D . .
H54A H 0.3863 -0.1543 0.0947 0.489 Uiso 1 1 calc R . .
H54B H 0.3321 -0.1421 0.1067 0.489 Uiso 1 1 calc R . .
H54C H 0.4012 -0.1034 0.1413 0.489 Uiso 1 1 calc R . .
C55 C 0.4324(9) -0.0948(10) 0.0504(10) 0.34(3) Uani 1 1 d D . .
H55A H 0.4697 -0.0861 0.0749 0.508 Uiso 1 1 calc R . .
H55B H 0.4431 -0.0695 0.0314 0.508 Uiso 1 1 calc R . .
H55C H 0.4143 -0.1328 0.0284 0.508 Uiso 1 1 calc R . .
C56 C 0.4731(6) 0.1171(5) 0.1143(4) 0.058(3) Uani 1 1 d . . .
C57 C 0.4755(5) 0.1451(5) 0.0746(4) 0.072(4) Uani 1 1 d D . .
C58 C 0.4393(10) 0.0990(6) 0.0261(5) 0.214(13) Uani 1 1 d D . .
H58A H 0.4467 0.0678 0.0264 0.321 Uiso 1 1 calc R . .
H58B H 0.4524 0.1120 -0.0007 0.321 Uiso 1 1 calc R . .
H58C H 0.3952 0.0872 0.0210 0.321 Uiso 1 1 calc R . .
C59 C 0.5400(7) 0.1784(8) 0.0729(7) 0.175(9) Uani 1 1 d D . .
H59A H 0.5633 0.2092 0.1038 0.262 Uiso 1 1 calc R . .
H59B H 0.5390 0.1927 0.0455 0.262 Uiso 1 1 calc R . .
H59C H 0.5598 0.1551 0.0684 0.262 Uiso 1 1 calc R . .
C60 C 0.4474(10) 0.1826(8) 0.0846(7) 0.180(10) Uani 1 1 d D . .
H60A H 0.4046 0.1611 0.0845 0.270 Uiso 1 1 calc R . .
H60B H 0.4486 0.1999 0.0591 0.270 Uiso 1 1 calc R . .
H60C H 0.4709 0.2111 0.1168 0.270 Uiso 1 1 calc R . .
C61 C 0.5845(6) 0.0390(5) 0.2559(5) 0.059(3) Uani 1 1 d . . .
C62 C 0.5792(7) -0.0100(6) 0.2736(5) 0.115(6) Uani 1 1 d D . .
C63 C 0.5166(7) -0.0582(7) 0.2516(6) 0.169(9) Uani 1 1 d D . .
H63A H 0.4867 -0.0489 0.2639 0.254 Uiso 1 1 calc R . .
H63B H 0.5160 -0.0895 0.2606 0.254 Uiso 1 1 calc R . .
H63C H 0.5059 -0.0678 0.2157 0.254 Uiso 1 1 calc R . .
C64 C 0.6052(9) 0.0047(6) 0.3284(5) 0.152(8) Uani 1 1 d D . .
H64A H 0.6473 0.0354 0.3394 0.227 Uiso 1 1 calc R . .
H64B H 0.6056 -0.0273 0.3355 0.227 Uiso 1 1 calc R . .
H64C H 0.5796 0.0157 0.3459 0.227 Uiso 1 1 calc R . .
C65 C 0.6227(9) -0.0283(9) 0.2491(8) 0.223(13) Uani 1 1 d D . .
H65A H 0.6122 -0.0331 0.2140 0.334 Uiso 1 1 calc R . .
H65B H 0.6171 -0.0632 0.2533 0.334 Uiso 1 1 calc R . .
H65C H 0.6657 0.0001 0.2648 0.334 Uiso 1 1 calc R . .
C66 C 0.6546(7) 0.0805(5) 0.1606(5) 0.070(3) Uani 1 1 d . . .
C67 C 0.6902(6) 0.0638(6) 0.1260(5) 0.102(5) Uani 1 1 d D . .
C68 C 0.7393(11) 0.0556(12) 0.1545(6) 0.252(16) Uani 1 1 d D . .
H68A H 0.7773 0.0909 0.1691 0.378 Uiso 1 1 calc R . .
H68B H 0.7471 0.0291 0.1324 0.378 Uiso 1 1 calc R . .
H68C H 0.7254 0.0416 0.1806 0.378 Uiso 1 1 calc R . .
C69 C 0.7192(12) 0.1126(9) 0.1075(9) 0.270(17) Uani 1 1 d D . .
H69A H 0.7211 0.0992 0.0740 0.405 Uiso 1 1 calc R . .
H69B H 0.7609 0.1384 0.1290 0.405 Uiso 1 1 calc R . .
H69C H 0.6941 0.1314 0.1076 0.405 Uiso 1 1 calc R . .
C70 C 0.6459(8) 0.0143(8) 0.0827(7) 0.217(13) Uani 1 1 d D . .
H70A H 0.6305 -0.0184 0.0930 0.326 Uiso 1 1 calc R . .
H70B H 0.6668 0.0093 0.0576 0.326 Uiso 1 1 calc R . .
H70C H 0.6113 0.0195 0.0691 0.326 Uiso 1 1 calc R . .
C71 C 0.8015(6) 0.2060(7) 0.3332(5) 0.079(4) Uani 1 1 d . . .
C72 C 0.8610(6) 0.2012(8) 0.3443(6) 0.163(10) Uani 1 1 d D . .
C73 C 0.8816(12) 0.2003(19) 0.2983(8) 0.56(5) Uani 1 1 d D . .
H73A H 0.8483 0.1702 0.2703 0.842 Uiso 1 1 calc R . .
H73B H 0.9179 0.1947 0.3021 0.842 Uiso 1 1 calc R . .
H73C H 0.8920 0.2354 0.2926 0.842 Uiso 1 1 calc R . .
C74 C 0.8459(10) 0.1475(7) 0.3525(14) 0.51(5) Uani 1 1 d D . .
H74A H 0.8773 0.1368 0.3460 0.758 Uiso 1 1 calc R . .
H74B H 0.8055 0.1191 0.3303 0.758 Uiso 1 1 calc R . .
H74C H 0.8451 0.1513 0.3866 0.758 Uiso 1 1 calc R . .
C75 C 0.9099(7) 0.2471(7) 0.3887(6) 0.158(8) Uani 1 1 d D . .
H75A H 0.9211 0.2824 0.3832 0.238 Uiso 1 1 calc R . .
H75B H 0.9463 0.2418 0.3943 0.238 Uiso 1 1 calc R . .
H75C H 0.8941 0.2469 0.4175 0.238 Uiso 1 1 calc R . .
C76 C 0.7401(6) 0.2694(7) 0.2590(6) 0.070(4) Uani 1 1 d . . .
C77 C 0.7592(7) 0.2991(6) 0.2196(5) 0.112(5) Uani 1 1 d D . .
C78 C 0.8121(9) 0.2913(9) 0.2069(9) 0.219(12) Uani 1 1 d D . .
H78A H 0.8394 0.2943 0.2365 0.329 Uiso 1 1 calc R . .
H78B H 0.8353 0.3198 0.1934 0.329 Uiso 1 1 calc R . .
H78C H 0.7959 0.2549 0.1824 0.329 Uiso 1 1 calc R . .
C79 C 0.7796(10) 0.3604(6) 0.2413(6) 0.184(10) Uani 1 1 d D . .
H79A H 0.7447 0.3652 0.2482 0.277 Uiso 1 1 calc R . .
H79B H 0.7942 0.3789 0.2177 0.277 Uiso 1 1 calc R . .
H79C H 0.8129 0.3766 0.2718 0.277 Uiso 1 1 calc R . .
C80 C 0.7048(9) 0.2719(8) 0.1737(6) 0.208(12) Uani 1 1 d D . .
H80A H 0.6947 0.2333 0.1589 0.312 Uiso 1 1 calc R . .
H80B H 0.7157 0.2914 0.1500 0.312 Uiso 1 1 calc R . .
H80C H 0.6692 0.2734 0.1825 0.312 Uiso 1 1 calc R . .
C81 C 0.7738(5) 0.9022(5) 0.2820(5) 0.058(3) Uani 1 1 d . . .
C82 C 0.8028(6) 0.9664(5) 0.2960(5) 0.091(4) Uani 1 1 d D . .
C83 C 0.7979(8) 0.9814(6) 0.2496(5) 0.141(7) Uani 1 1 d D . .
H83A H 0.8203 0.9686 0.2296 0.212 Uiso 1 1 calc R . .
H83B H 0.8157 1.0215 0.2583 0.212 Uiso 1 1 calc R . .
H83C H 0.7545 0.9638 0.2309 0.212 Uiso 1 1 calc R . .
C84 C 0.8691(7) 0.9926(6) 0.3254(6) 0.148(7) Uani 1 1 d D . .
H84A H 0.8715 0.9803 0.3541 0.223 Uiso 1 1 calc R . .
H84B H 0.8866 1.0328 0.3364 0.223 Uiso 1 1 calc R . .
H84C H 0.8923 0.9817 0.3049 0.223 Uiso 1 1 calc R . .
C85 C 0.7675(9) 0.9834(7) 0.3284(8) 0.210(13) Uani 1 1 d D . .
H85A H 0.7325 0.9833 0.3079 0.314 Uiso 1 1 calc R . .
H85B H 0.7947 1.0206 0.3519 0.314 Uiso 1 1 calc R . .
H85C H 0.7524 0.9575 0.3463 0.314 Uiso 1 1 calc R . .
C86 C 0.6381(6) 0.8039(4) 0.3076(5) 0.058(3) Uani 1 1 d . . .
C87 C 0.5827(5) 0.8011(5) 0.3283(4) 0.068(3) Uani 1 1 d D . .
C88 C 0.6084(6) 0.8543(5) 0.3712(4) 0.093(4) Uani 1 1 d D . .
H88A H 0.6450 0.8593 0.3939 0.139 Uiso 1 1 calc R . .
H88B H 0.5772 0.8524 0.3885 0.139 Uiso 1 1 calc R . .
H88C H 0.6196 0.8855 0.3589 0.139 Uiso 1 1 calc R . .
C89 C 0.5605(6) 0.7516(5) 0.3464(5) 0.095(4) Uani 1 1 d D . .
H89A H 0.5468 0.7179 0.3189 0.143 Uiso 1 1 calc R . .
H89B H 0.5261 0.7490 0.3599 0.143 Uiso 1 1 calc R . .
H89C H 0.5943 0.7562 0.3720 0.143 Uiso 1 1 calc R . .
C90 C 0.5299(5) 0.7940(7) 0.2882(4) 0.121(6) Uani 1 1 d D . .
H90A H 0.5445 0.8254 0.2761 0.182 Uiso 1 1 calc R . .
H90B H 0.4958 0.7921 0.3018 0.182 Uiso 1 1 calc R . .
H90C H 0.5158 0.7599 0.2610 0.182 Uiso 1 1 calc R . .
C91 C 0.8514(6) 0.8774(5) 0.4263(5) 0.070(4) Uani 1 1 d . . .
C92 C 0.8637(5) 0.9170(5) 0.4770(4) 0.076(4) Uani 1 1 d D . .
C93 C 0.8049(7) 0.9086(9) 0.4887(7) 0.253(17) Uani 1 1 d D . .
H93A H 0.7799 0.9145 0.4637 0.379 Uiso 1 1 calc R . .
H93B H 0.8140 0.9349 0.5210 0.379 Uiso 1 1 calc R . .
H93C H 0.7822 0.8709 0.4892 0.379 Uiso 1 1 calc R . .
C94 C 0.9013(11) 0.9751(6) 0.4774(7) 0.223(13) Uani 1 1 d D . .
H94A H 0.9329 0.9766 0.4606 0.335 Uiso 1 1 calc R . .
H94B H 0.9212 0.9999 0.5115 0.335 Uiso 1 1 calc R . .
H94C H 0.8744 0.9864 0.4605 0.335 Uiso 1 1 calc R . .
C95 C 0.9036(10) 0.9081(9) 0.5154(5) 0.218(13) Uani 1 1 d D . .
H95A H 0.8807 0.8710 0.5170 0.326 Uiso 1 1 calc R . .
H95B H 0.9147 0.9355 0.5475 0.326 Uiso 1 1 calc R . .
H95C H 0.9411 0.9122 0.5063 0.326 Uiso 1 1 calc R . .
C96 C 0.7793(7) 0.7318(5) 0.3668(4) 0.060(3) Uani 1 1 d . . .
C97 C 0.7481(5) 0.6854(5) 0.3894(5) 0.081(4) Uani 1 1 d D . .
C98 C 0.7451(12) 0.7148(8) 0.4383(7) 0.253(16) Uani 1 1 d D . .
H98A H 0.7849 0.7477 0.4557 0.380 Uiso 1 1 calc R . .
H98B H 0.7355 0.6902 0.4579 0.380 Uiso 1 1 calc R . .
H98C H 0.7129 0.7257 0.4330 0.380 Uiso 1 1 calc R . .
C99 C 0.7865(8) 0.6572(8) 0.3962(9) 0.239(15) Uani 1 1 d D . .
H99A H 0.7837 0.6345 0.3641 0.358 Uiso 1 1 calc R . .
H99B H 0.7712 0.6337 0.4162 0.358 Uiso 1 1 calc R . .
H99C H 0.8295 0.6849 0.4128 0.358 Uiso 1 1 calc R . .
C100 C 0.6851(7) 0.6428(8) 0.3560(8) 0.249(16) Uani 1 1 d D . .
H10D H 0.6738 0.6559 0.3297 0.373 Uiso 1 1 calc R . .
H10E H 0.6550 0.6365 0.3749 0.373 Uiso 1 1 calc R . .
H10F H 0.6856 0.6082 0.3416 0.373 Uiso 1 1 calc R . .
C101 C 1.0119(6) 0.8777(5) 0.3305(4) 0.059(3) Uani 1 1 d . . .
C102 C 1.0615(5) 0.9350(5) 0.3297(4) 0.075(4) Uani 1 1 d D . .
C103 C 1.0375(7) 0.9761(6) 0.3365(6) 0.127(6) Uani 1 1 d D . .
H10G H 1.0036 0.9648 0.3076 0.191 Uiso 1 1 calc R . .
H10H H 1.0707 1.0126 0.3406 0.191 Uiso 1 1 calc R . .
H10I H 1.0226 0.9776 0.3658 0.191 Uiso 1 1 calc R . .
C104 C 1.0775(7) 0.9278(6) 0.2809(5) 0.121(6) Uani 1 1 d D . .
H10J H 1.0884 0.8980 0.2744 0.182 Uiso 1 1 calc R . .
H10K H 1.1126 0.9622 0.2826 0.182 Uiso 1 1 calc R . .
H10L H 1.0420 0.9187 0.2543 0.182 Uiso 1 1 calc R . .
C105 C 1.1190(6) 0.9541(6) 0.3713(5) 0.135(7) Uani 1 1 d D . .
H10M H 1.1089 0.9583 0.4027 0.202 Uiso 1 1 calc R . .
H10N H 1.1514 0.9895 0.3721 0.202 Uiso 1 1 calc R . .
H10O H 1.1335 0.9267 0.3657 0.202 Uiso 1 1 calc R . .
C106 C 1.0011(6) 0.7974(6) 0.4141(5) 0.077(4) Uani 1 1 d . . .
C107 C 1.0382(7) 0.8034(8) 0.4649(5) 0.116(6) Uani 1 1 d D . .
C108 C 1.0909(14) 0.8620(11) 0.4850(11) 0.48(4) Uani 1 1 d D . .
H10P H 1.1281 0.8624 0.4777 0.727 Uiso 1 1 calc R . .
H10Q H 1.0986 0.8762 0.5207 0.727 Uiso 1 1 calc R . .
H10R H 1.0801 0.8853 0.4697 0.727 Uiso 1 1 calc R . .
C109 C 1.0663(16) 0.7656(15) 0.4612(7) 0.42(4) Uani 1 1 d D . .
H10S H 1.0670 0.7524 0.4272 0.632 Uiso 1 1 calc R . .
H10T H 1.0417 0.7342 0.4709 0.632 Uiso 1 1 calc R . .
H10U H 1.1084 0.7857 0.4830 0.632 Uiso 1 1 calc R . .
C110 C 0.9980(12) 0.7939(17) 0.4978(9) 0.36(3) Uani 1 1 d D . .
H11A H 0.9736 0.7542 0.4913 0.541 Uiso 1 1 calc R . .
H11B H 0.9704 0.8095 0.4920 0.541 Uiso 1 1 calc R . .
H11C H 1.0234 0.8116 0.5321 0.541 Uiso 1 1 calc R . .
C111 C 1.0716(5) 0.7293(6) 0.2675(6) 0.064(3) Uani 1 1 d . . .
C112 C 1.1387(6) 0.7384(6) 0.2810(5) 0.090(4) Uani 1 1 d D . .
C113 C 1.1543(7) 0.7331(10) 0.3306(6) 0.186(11) Uani 1 1 d D . .
H11D H 1.1509 0.7609 0.3553 0.279 Uiso 1 1 calc R . .
H11E H 1.1965 0.7387 0.3389 0.279 Uiso 1 1 calc R . .
H11F H 1.1257 0.6963 0.3301 0.279 Uiso 1 1 calc R . .
C114 C 1.1810(7) 0.7943(8) 0.2785(9) 0.213(13) Uani 1 1 d D . .
H11G H 1.1710 0.7943 0.2447 0.320 Uiso 1 1 calc R . .
H11H H 1.2239 0.8019 0.2887 0.320 Uiso 1 1 calc R . .
H11I H 1.1755 0.8227 0.3003 0.320 Uiso 1 1 calc R . .
C115 C 1.1467(8) 0.6968(9) 0.2428(7) 0.209(12) Uani 1 1 d D . .
H11J H 1.1191 0.6594 0.2417 0.314 Uiso 1 1 calc R . .
H11K H 1.1895 0.7037 0.2518 0.314 Uiso 1 1 calc R . .
H11L H 1.1368 0.7005 0.2105 0.314 Uiso 1 1 calc R . .
C116 C 0.9142(5) 0.6314(6) 0.2598(7) 0.063(3) Uani 1 1 d . . .
C117 C 0.8892(7) 0.5782(6) 0.2738(7) 0.115(5) Uani 1 1 d D . .
C118 C 0.9450(9) 0.5722(11) 0.2914(13) 0.35(3) Uani 1 1 d D . .
H11M H 0.9778 0.5927 0.2780 0.529 Uiso 1 1 calc R . .
H11N H 0.9343 0.5332 0.2804 0.529 Uiso 1 1 calc R . .
H11O H 0.9593 0.5868 0.3274 0.529 Uiso 1 1 calc R . .
C119 C 0.8449(13) 0.5299(7) 0.2282(8) 0.288(18) Uani 1 1 d D . .
H11P H 0.8398 0.4955 0.2333 0.432 Uiso 1 1 calc R . .
H11Q H 0.8614 0.5338 0.2001 0.432 Uiso 1 1 calc R . .
H11R H 0.8049 0.5292 0.2218 0.432 Uiso 1 1 calc R . .
C120 C 0.8523(11) 0.5790(9) 0.3105(9) 0.231(14) Uani 1 1 d D . .
H12A H 0.8394 0.6072 0.3107 0.346 Uiso 1 1 calc R . .
H12B H 0.8778 0.5876 0.3433 0.346 Uiso 1 1 calc R . .
H12C H 0.8159 0.5429 0.3011 0.346 Uiso 1 1 calc R . .
C121 C 0.9974(5) 0.7486(5) 0.1171(6) 0.068(4) Uani 1 1 d . . .
C122 C 1.0555(7) 0.7913(6) 0.1071(5) 0.101(5) Uani 1 1 d D . .
C123 C 1.0996(10) 0.7680(10) 0.1032(10) 0.266(18) Uani 1 1 d D . .
H12D H 1.0960 0.7455 0.1247 0.399 Uiso 1 1 calc R . .
H12E H 1.1419 0.7982 0.1131 0.399 Uiso 1 1 calc R . .
H12F H 1.0896 0.7451 0.0691 0.399 Uiso 1 1 calc R . .
C124 C 1.0862(9) 0.8447(7) 0.1512(6) 0.212(12) Uani 1 1 d D . .
H12G H 1.0631 0.8650 0.1489 0.317 Uiso 1 1 calc R . .
H12H H 1.1286 0.8675 0.1510 0.317 Uiso 1 1 calc R . .
H12I H 1.0867 0.8358 0.1817 0.317 Uiso 1 1 calc R . .
C125 C 1.0396(7) 0.8042(7) 0.0607(6) 0.159(8) Uani 1 1 d D . .
H12J H 1.0175 0.7699 0.0326 0.238 Uiso 1 1 calc R . .
H12K H 1.0775 0.8292 0.0551 0.238 Uiso 1 1 calc R . .
H12L H 1.0134 0.8217 0.0645 0.238 Uiso 1 1 calc R . .
C126 C 0.9373(6) 0.6010(5) 0.0890(7) 0.077(4) Uani 1 1 d . . .
C127 C 0.9541(7) 0.5545(6) 0.0664(6) 0.105(5) Uani 1 1 d D . .
C128 C 0.9251(14) 0.5314(11) 0.0120(7) 0.31(2) Uani 1 1 d D . .
H12M H 0.8802 0.5155 0.0052 0.472 Uiso 1 1 calc R . .
H12N H 0.9355 0.5028 -0.0026 0.472 Uiso 1 1 calc R . .
H12O H 0.9404 0.5610 -0.0023 0.472 Uiso 1 1 calc R . .
C129 C 0.9304(17) 0.5097(10) 0.0890(11) 0.34(3) Uani 1 1 d D . .
H12P H 0.9080 0.5183 0.1117 0.513 Uiso 1 1 calc R . .
H12Q H 0.9651 0.5074 0.1069 0.513 Uiso 1 1 calc R . .
H12R H 0.9026 0.4744 0.0630 0.513 Uiso 1 1 calc R . .
C130 C 1.0224(8) 0.5799(10) 0.0799(12) 0.36(3) Uani 1 1 d D . .
H13D H 1.0402 0.6144 0.1075 0.541 Uiso 1 1 calc R . .
H13E H 1.0367 0.5877 0.0517 0.541 Uiso 1 1 calc R . .
H13F H 1.0351 0.5545 0.0894 0.541 Uiso 1 1 calc R . .
C131 C 0.8197(7) 0.6630(6) -0.0314(4) 0.071(4) Uani 1 1 d . . .
C132 C 0.8303(6) 0.6550(7) -0.0837(5) 0.105(5) Uani 1 1 d D . .
C133 C 0.8991(7) 0.6874(11) -0.0787(7) 0.223(14) Uani 1 1 d D . .
H13G H 0.9164 0.7243 -0.0548 0.335 Uiso 1 1 calc R . .
H13H H 0.9047 0.6904 -0.1107 0.335 Uiso 1 1 calc R . .
H13I H 0.9203 0.6681 -0.0676 0.335 Uiso 1 1 calc R . .
C134 C 0.7947(10) 0.6720(10) -0.1161(6) 0.216(13) Uani 1 1 d D . .
H13J H 0.7508 0.6515 -0.1188 0.324 Uiso 1 1 calc R . .
H13K H 0.8010 0.6640 -0.1488 0.324 Uiso 1 1 calc R . .
H13L H 0.8091 0.7116 -0.1019 0.324 Uiso 1 1 calc R . .
C135 C 0.8109(15) 0.5943(8) -0.1055(8) 0.30(2) Uani 1 1 d D . .
H13M H 0.8372 0.5848 -0.0852 0.454 Uiso 1 1 calc R . .
H13N H 0.8150 0.5866 -0.1389 0.454 Uiso 1 1 calc R . .
H13O H 0.7679 0.5723 -0.1064 0.454 Uiso 1 1 calc R . .
C136 C 0.7304(6) 0.5751(5) 0.0309(5) 0.070(3) Uani 1 1 d . . .
C137 C 0.6859(6) 0.5133(5) 0.0112(6) 0.106(5) Uani 1 1 d D . .
C138 C 0.6197(7) 0.4999(7) -0.0053(10) 0.236(14) Uani 1 1 d D . .
H13P H 0.6072 0.5133 0.0230 0.355 Uiso 1 1 calc R . .
H13Q H 0.5939 0.4599 -0.0202 0.355 Uiso 1 1 calc R . .
H13R H 0.6150 0.5177 -0.0295 0.355 Uiso 1 1 calc R . .
C139 C 0.6931(13) 0.4878(9) 0.0489(10) 0.46(4) Uani 1 1 d D . .
H13S H 0.7321 0.4866 0.0526 0.695 Uiso 1 1 calc R . .
H13T H 0.6589 0.4502 0.0387 0.695 Uiso 1 1 calc R . .
H13U H 0.6931 0.5096 0.0803 0.695 Uiso 1 1 calc R . .
C140 C 0.7001(12) 0.4878(9) -0.0334(11) 0.39(3) Uani 1 1 d D . .
H14D H 0.7383 0.5152 -0.0369 0.592 Uiso 1 1 calc R . .
H14E H 0.6662 0.4753 -0.0627 0.592 Uiso 1 1 calc R . .
H14F H 0.7051 0.4563 -0.0298 0.592 Uiso 1 1 calc R . .
C141 C 0.7424(6) 0.7944(5) 0.0491(4) 0.059(3) Uani 1 1 d . . .
C142 C 0.7596(6) 0.8478(6) 0.0340(5) 0.094(4) Uani 1 1 d D . .
C143 C 0.8185(6) 0.8650(6) 0.0181(6) 0.119(5) Uani 1 1 d D . .
H14G H 0.8516 0.8693 0.0441 0.178 Uiso 1 1 calc R . .
H14H H 0.8300 0.9001 0.0121 0.178 Uiso 1 1 calc R . .
H14I H 0.8117 0.8367 -0.0121 0.178 Uiso 1 1 calc R . .
C144 C 0.7693(10) 0.8939(7) 0.0793(8) 0.256(17) Uani 1 1 d D . .
H14J H 0.7331 0.8815 0.0917 0.384 Uiso 1 1 calc R . .
H14K H 0.7752 0.9265 0.0703 0.384 Uiso 1 1 calc R . .
H14L H 0.8058 0.9030 0.1049 0.384 Uiso 1 1 calc R . .
C145 C 0.7045(7) 0.8336(9) -0.0074(8) 0.230(14) Uani 1 1 d D . .
H14M H 0.7106 0.8195 -0.0391 0.345 Uiso 1 1 calc R . .
H14N H 0.7005 0.8668 -0.0059 0.345 Uiso 1 1 calc R . .
H14O H 0.6671 0.8055 -0.0038 0.345 Uiso 1 1 calc R . .
C146 C 0.6138(6) 0.6568(5) -0.0125(4) 0.057(3) Uani 1 1 d . . .
C147 C 0.5588(5) 0.6266(4) -0.0609(4) 0.063(3) Uani 1 1 d D . .
C148 C 0.5390(8) 0.6684(6) -0.0690(5) 0.139(7) Uani 1 1 d D . .
H14P H 0.5123 0.6713 -0.0482 0.209 Uiso 1 1 calc R . .
H14Q H 0.5164 0.6566 -0.1035 0.209 Uiso 1 1 calc R . .
H14R H 0.5755 0.7044 -0.0603 0.209 Uiso 1 1 calc R . .
C149 C 0.5058(6) 0.5786(6) -0.0537(5) 0.129(6) Uani 1 1 d D . .
H14S H 0.5215 0.5564 -0.0410 0.194 Uiso 1 1 calc R . .
H14T H 0.4743 0.5556 -0.0852 0.194 Uiso 1 1 calc R . .
H14U H 0.4877 0.5930 -0.0302 0.194 Uiso 1 1 calc R . .
C150 C 0.5779(5) 0.6047(5) -0.1047(4) 0.089(4) Uani 1 1 d D . .
H15D H 0.6123 0.6352 -0.1091 0.134 Uiso 1 1 calc R . .
H15E H 0.5430 0.5867 -0.1344 0.134 Uiso 1 1 calc R . .
H15F H 0.5908 0.5779 -0.0988 0.134 Uiso 1 1 calc R . .
C151 C 0.5905(6) 0.7880(6) 0.1268(5) 0.067(3) Uani 1 1 d . . .
C152 C 0.5426(6) 0.8062(6) 0.1094(4) 0.088(4) Uani 1 1 d D . .
C153 C 0.5047(8) 0.7707(8) 0.0568(5) 0.175(10) Uani 1 1 d D . .
H15G H 0.5322 0.7684 0.0367 0.262 Uiso 1 1 calc R . .
H15H H 0.4810 0.7871 0.0437 0.262 Uiso 1 1 calc R . .
H15I H 0.4764 0.7336 0.0560 0.262 Uiso 1 1 calc R . .
C154 C 0.5795(7) 0.8657(7) 0.1101(7) 0.149(7) Uani 1 1 d D . .
H15J H 0.6056 0.8893 0.1435 0.224 Uiso 1 1 calc R . .
H15K H 0.5511 0.8790 0.0994 0.224 Uiso 1 1 calc R . .
H15L H 0.6054 0.8668 0.0878 0.224 Uiso 1 1 calc R . .
C155 C 0.5046(7) 0.8070(7) 0.1454(5) 0.114(5) Uani 1 1 d D . .
H15M H 0.4792 0.7693 0.1448 0.172 Uiso 1 1 calc R . .
H15N H 0.4780 0.8225 0.1359 0.172 Uiso 1 1 calc R . .
H15O H 0.5322 0.8297 0.1785 0.172 Uiso 1 1 calc R . .
C156 C 0.5866(5) 0.6713(6) 0.1612(5) 0.063(3) Uani 1 1 d . . .
C157 C 0.5358(6) 0.6199(5) 0.1672(5) 0.086(4) Uani 1 1 d D . .
C158 C 0.4783(6) 0.6271(6) 0.1603(7) 0.139(7) Uani 1 1 d D . .
H15P H 0.4824 0.6550 0.1896 0.208 Uiso 1 1 calc R . .
H15Q H 0.4421 0.5919 0.1552 0.208 Uiso 1 1 calc R . .
H15R H 0.4734 0.6389 0.1316 0.208 Uiso 1 1 calc R . .
C159 C 0.5561(7) 0.6197(6) 0.2194(5) 0.118(6) Uani 1 1 d D . .
H15S H 0.5947 0.6178 0.2241 0.177 Uiso 1 1 calc R . .
H15T H 0.5242 0.5876 0.2242 0.177 Uiso 1 1 calc R . .
H15U H 0.5623 0.6535 0.2433 0.177 Uiso 1 1 calc R . .
C160 C 0.5207(7) 0.5665(5) 0.1285(5) 0.126(6) Uani 1 1 d D . .
H16A H 0.5084 0.5685 0.0957 0.189 Uiso 1 1 calc R . .
H16B H 0.4868 0.5357 0.1330 0.189 Uiso 1 1 calc R . .
H16C H 0.5570 0.5611 0.1318 0.189 Uiso 1 1 calc R . .
N1 N 0.5118(5) 0.0801(4) 0.4228(4) 0.068(3) Uani 1 1 d . . .
N2 N 0.8158(5) 0.7452(4) 0.1794(4) 0.082(3) Uani 1 1 d . . .
H2A H 0.8254 0.7298 0.1527 0.098 Uiso 1 1 calc R . .
H2B H 0.7833 0.7506 0.1678 0.098 Uiso 1 1 calc R . .
N3 N 0.5486(5) 0.2139(5) 0.3189(4) 0.092(4) Uani 1 1 d . . .
H3D H 0.5891 0.2236 0.3318 0.111 Uiso 1 1 calc R . .
H3E H 0.5377 0.2335 0.3419 0.111 Uiso 1 1 calc R . .
O80 O 0.5880(3) 0.0350(3) 0.4750(3) 0.079(3) Uani 1 1 d . . .
O81 O 0.5798(4) -0.0162(4) 0.5254(3) 0.082(3) Uani 1 1 d . . .
O82 O 0.5410(4) 0.0933(3) 0.5320(3) 0.083(3) Uani 1 1 d . . .
O83 O 0.5343(4) 0.0431(4) 0.5839(3) 0.082(3) Uani 1 1 d . . .
S1 S 0.9856(5) 0.9898(4) 0.1259(4) 0.271(5) Uani 1 1 d D . .
C200 C 0.6082(6) 0.0127(5) 0.5003(5) 0.066(3) Uani 1 1 d . . .
C201 C 0.6767(5) 0.0237(5) 0.5054(4) 0.063(3) Uani 1 1 d . . .
C202 C 0.6990(8) 0.0386(9) 0.4629(6) 0.151(8) Uani 1 1 d . . .
H20D H 0.6640 0.0210 0.4334 0.227 Uiso 1 1 calc R . .
H20E H 0.7290 0.0259 0.4571 0.227 Uiso 1 1 calc R . .
H20F H 0.7185 0.0787 0.4707 0.227 Uiso 1 1 calc R . .
C203 C 0.6861(8) -0.0224(9) 0.5165(8) 0.168(8) Uani 1 1 d . . .
H20G H 0.6607 -0.0367 0.5376 0.252 Uiso 1 1 calc R . .
H20H H 0.7296 -0.0081 0.5335 0.252 Uiso 1 1 calc R . .
H20I H 0.6742 -0.0521 0.4858 0.252 Uiso 1 1 calc R . .
C204 C 0.7191(7) 0.0752(8) 0.5511(6) 0.147(7) Uani 1 1 d . . .
H20J H 0.7031 0.1015 0.5542 0.221 Uiso 1 1 calc R . .
H20K H 0.7608 0.0924 0.5474 0.221 Uiso 1 1 calc R . .
H20L H 0.7204 0.0642 0.5805 0.221 Uiso 1 1 calc R . .
C205 C 0.5504(5) 0.0895(6) 0.5746(6) 0.070(4) Uani 1 1 d . . .
C206 C 0.5853(5) 0.1435(5) 0.6206(5) 0.069(3) Uani 1 1 d . . .
C207 C 0.6536(6) 0.1597(6) 0.6308(6) 0.119(6) Uani 1 1 d . . .
H20M H 0.6603 0.1311 0.6400 0.178 Uiso 1 1 calc R . .
H20N H 0.6777 0.1948 0.6577 0.178 Uiso 1 1 calc R . .
H20O H 0.6666 0.1634 0.6012 0.178 Uiso 1 1 calc R . .
C208 C 0.5633(8) 0.1335(7) 0.6660(5) 0.127(6) Uani 1 1 d . . .
H20P H 0.5182 0.1143 0.6567 0.191 Uiso 1 1 calc R . .
H20Q H 0.5789 0.1690 0.6918 0.191 Uiso 1 1 calc R . .
H20R H 0.5790 0.1110 0.6782 0.191 Uiso 1 1 calc R . .
C209 C 0.5754(6) 0.1903(6) 0.6097(5) 0.093(4) Uani 1 1 d . . .
H20S H 0.5833 0.1929 0.5782 0.139 Uiso 1 1 calc R . .
H20T H 0.6038 0.2252 0.6359 0.139 Uiso 1 1 calc R . .
H20U H 0.5329 0.1824 0.6080 0.139 Uiso 1 1 calc R . .
C210 C 0.4660(11) 0.0873(10) 0.4030(9) 0.175(10) Uani 1 1 d . . .
H210 H 0.4287 0.0722 0.4117 0.210 Uiso 1 1 calc R . .
C211 C 0.4701(13) 0.1174(11) 0.3687(8) 0.196(11) Uani 1 1 d . . .
H211 H 0.4360 0.1223 0.3568 0.235 Uiso 1 1 calc R . .
C212 C 0.5180(5) 0.1375(5) 0.3536(4) 0.052(3) Uani 1 1 d . . .
C213 C 0.5681(8) 0.1432(8) 0.3844(7) 0.160(9) Uani 1 1 d . . .
H213 H 0.6082 0.1661 0.3829 0.191 Uiso 1 1 calc R . .
C214 C 0.5602(10) 0.1144(9) 0.4191(7) 0.193(12) Uani 1 1 d . . .
H214 H 0.5968 0.1229 0.4422 0.232 Uiso 1 1 calc R . .
C215 C 0.5139(6) 0.1597(6) 0.3116(5) 0.091(4) Uani 1 1 d . . .
H21A H 0.5241 0.1390 0.2851 0.110 Uiso 1 1 calc R . .
H21B H 0.4703 0.1502 0.2989 0.110 Uiso 1 1 calc R . .
C216 C 0.5434(7) 0.2317(6) 0.2725(5) 0.094(5) Uani 1 1 d . . .
H21C H 0.5584 0.2127 0.2489 0.113 Uiso 1 1 calc R . .
H21D H 0.4992 0.2180 0.2570 0.113 Uiso 1 1 calc R . .
C217 C 0.5736(10) 0.2859(9) 0.2790(7) 0.158(7) Uani 1 1 d . . .
H21E H 0.6178 0.3005 0.2953 0.189 Uiso 1 1 calc R . .
H21F H 0.5574 0.3053 0.3010 0.189 Uiso 1 1 calc R . .
C218 C 0.5670(9) 0.2993(8) 0.2274(6) 0.134(7) Uani 1 1 d . . .
H21G H 0.5816 0.2789 0.2047 0.160 Uiso 1 1 calc R . .
H21H H 0.5231 0.2866 0.2117 0.160 Uiso 1 1 calc R . .
C219 C 0.6025(11) 0.3580(11) 0.2357(9) 0.204(11) Uani 1 1 d . . .
H21I H 0.6463 0.3703 0.2513 0.245 Uiso 1 1 calc R . .
H21J H 0.5882 0.3780 0.2590 0.245 Uiso 1 1 calc R . .
C220 C 0.5980(12) 0.3741(12) 0.1889(10) 0.29(2) Uani 1 1 d . . .
H22A H 0.5538 0.3609 0.1739 0.350 Uiso 1 1 calc R . .
H22B H 0.6109 0.3524 0.1658 0.350 Uiso 1 1 calc R . .
C221 C 0.6346(11) 0.4372(10) 0.1901(9) 0.195(10) Uani 1 1 d . . .
H22C H 0.6789 0.4522 0.2065 0.234 Uiso 1 1 calc R . .
H22D H 0.6307 0.4376 0.1559 0.234 Uiso 1 1 calc R . .
C222 C 0.6123(10) 0.4738(13) 0.2159(10) 0.178(10) Uani 1 1 d . . .
H22E H 0.5742 0.4681 0.1940 0.213 Uiso 1 1 calc R . .
H22F H 0.6025 0.4646 0.2454 0.213 Uiso 1 1 calc R . .
C223 C 0.6555(11) 0.5261(11) 0.2291(12) 0.27(2) Uani 1 1 d . . .
H22G H 0.6913 0.5301 0.2527 0.328 Uiso 1 1 calc R . .
H22H H 0.6395 0.5484 0.2479 0.328 Uiso 1 1 calc R . .
C224 C 0.6822(8) 0.5557(8) 0.1914(7) 0.170(9) Uani 1 1 d . . .
H22I H 0.7024 0.5365 0.1744 0.204 Uiso 1 1 calc R . .
H22J H 0.6472 0.5508 0.1663 0.204 Uiso 1 1 calc R . .
C225 C 0.7256(7) 0.6135(7) 0.2119(6) 0.127(6) Uani 1 1 d . . .
H22K H 0.7632 0.6168 0.2323 0.152 Uiso 1 1 calc R . .
H22L H 0.7082 0.6306 0.2347 0.152 Uiso 1 1 calc R . .
C226 C 0.7462(7) 0.6493(6) 0.1802(6) 0.110(5) Uani 1 1 d . . .
H22M H 0.7602 0.6314 0.1549 0.132 Uiso 1 1 calc R . .
H22N H 0.7103 0.6512 0.1629 0.132 Uiso 1 1 calc R . .
C227 C 0.7948(6) 0.7044(5) 0.2065(4) 0.069(3) Uani 1 1 d . . .
H22O H 0.8311 0.7017 0.2216 0.083 Uiso 1 1 calc R . .
H22P H 0.7816 0.7203 0.2337 0.083 Uiso 1 1 calc R . .
C228 C 0.8694(6) 0.7997(5) 0.2083(5) 0.085(4) Uani 1 1 d . . .
H22Q H 0.9045 0.7933 0.2192 0.102 Uiso 1 1 calc R . .
H22R H 0.8596 0.8144 0.2383 0.102 Uiso 1 1 calc R . .
C229 C 0.9145(15) 0.9347(10) 0.1879(13) 0.26(2) Uani 1 1 d . . .
H229 H 0.9096 0.9659 0.2017 0.307 Uiso 1 1 calc R . .
C230 C 0.8915(10) 0.8924(9) 0.2039(8) 0.157(8) Uani 1 1 d . . .
H230 H 0.8739 0.8963 0.2302 0.189 Uiso 1 1 calc R . .
C231 C 0.8913(5) 0.8440(5) 0.1855(5) 0.064(3) Uani 1 1 d . . .
C232 C 0.9202(9) 0.8435(8) 0.1495(7) 0.131(6) Uani 1 1 d . . .
H232 H 0.9234 0.8117 0.1345 0.157 Uiso 1 1 calc R . .
C233 C 0.9450(10) 0.8898(12) 0.1349(10) 0.178(10) Uani 1 1 d . . .
H233 H 0.9642 0.8876 0.1093 0.213 Uiso 1 1 calc R . .
C234 C 0.9442(9) 0.9358(9) 0.1533(10) 0.150(9) Uani 1 1 d . . .
C400 C 0.4655(9) 0.5538(8) 0.3086(7) 0.332(11) Uani 1 1 d GU . .
C401 C 0.4606(11) 0.5033(9) 0.2808(10) 0.331(11) Uani 1 1 d GDU . .
H401 H 0.4864 0.4899 0.2936 0.397 Uiso 1 1 calc R . .
C402 C 0.4171(13) 0.4728(7) 0.2338(10) 0.330(11) Uani 1 1 d GU . .
H402 H 0.4138 0.4390 0.2152 0.396 Uiso 1 1 calc R . .
C403 C 0.3785(10) 0.4928(11) 0.2147(7) 0.328(11) Uani 1 1 d GU . .
H403 H 0.3494 0.4724 0.1832 0.394 Uiso 1 1 calc R . .
C404 C 0.3834(10) 0.5434(12) 0.2425(10) 0.328(11) Uani 1 1 d GU . .
H404 H 0.3576 0.5568 0.2297 0.394 Uiso 1 1 calc R . .
C405 C 0.4269(11) 0.5739(7) 0.2895(9) 0.328(11) Uani 1 1 d GDU . .
H405 H 0.4302 0.6077 0.3082 0.394 Uiso 1 1 calc R . .
C406 C 0.5018(17) 0.5791(14) 0.3482(14) 0.352(12) Uani 1 1 d DU . .
H40D H 0.4993 0.6127 0.3624 0.527 Uiso 1 1 calc R . .
H40E H 0.5434 0.5891 0.3450 0.527 Uiso 1 1 calc R . .
H40F H 0.4927 0.5564 0.3695 0.527 Uiso 1 1 calc R . .
C410 C 0.7829(14) 0.6397(12) 0.7336(12) 0.53(2) Uani 1 1 d GDU . .
C411 C 0.8476(13) 0.6614(11) 0.7511(8) 0.53(2) Uani 1 1 d GDU . .
H411 H 0.8743 0.6992 0.7566 0.636 Uiso 1 1 calc R . .
C412 C 0.8723(12) 0.6267(17) 0.7604(8) 0.53(2) Uani 1 1 d GU . .
H412 H 0.9155 0.6413 0.7721 0.636 Uiso 1 1 calc R . .
C413 C 0.8323(19) 0.5703(16) 0.7521(11) 0.53(2) Uani 1 1 d GU . .
H413 H 0.8488 0.5471 0.7583 0.633 Uiso 1 1 calc R . .
C414 C 0.7677(18) 0.5486(10) 0.7346(8) 0.52(2) Uani 1 1 d GU . .
H414 H 0.7409 0.5109 0.7290 0.630 Uiso 1 1 calc R . .
C415 C 0.7430(11) 0.5833(13) 0.7253(9) 0.53(2) Uani 1 1 d GDU . .
H415 H 0.6997 0.5688 0.7136 0.631 Uiso 1 1 calc R . .
C416 C 0.766(2) 0.6574(18) 0.6906(12) 0.55(2) Uani 1 1 d DU . .
H41A H 0.7212 0.6374 0.6762 0.819 Uiso 1 1 calc R . .
H41B H 0.7860 0.6493 0.6658 0.819 Uiso 1 1 calc R . .
H41C H 0.7798 0.6971 0.7023 0.819 Uiso 1 1 calc R . .
C420 C 0.9029(13) 0.6288(9) 0.5363(9) 0.446(14) Uani 1 1 d GU . .
C421 C 0.9298(12) 0.6166(11) 0.5753(12) 0.445(14) Uani 1 1 d GDU . .
H421 H 0.9665 0.6140 0.5757 0.534 Uiso 1 1 calc R . .
C422 C 0.902(2) 0.6084(10) 0.6137(9) 0.447(14) Uani 1 1 d GU . .
H422 H 0.9199 0.6002 0.6398 0.536 Uiso 1 1 calc R . .
C423 C 0.847(2) 0.6123(9) 0.6131(11) 0.448(14) Uani 1 1 d GU . .
H423 H 0.8285 0.6068 0.6388 0.538 Uiso 1 1 calc R . .
C424 C 0.8202(12) 0.6245(11) 0.5741(16) 0.450(14) Uani 1 1 d GU . .
H424 H 0.7835 0.6271 0.5737 0.540 Uiso 1 1 calc R . .
C425 C 0.8481(14) 0.6327(10) 0.5357(11) 0.448(14) Uani 1 1 d GDU . .
H425 H 0.8301 0.6409 0.5096 0.537 Uiso 1 1 calc R . .
C426 C 0.921(2) 0.6279(16) 0.5018(16) 0.443(14) Uani 1 1 d DU . .
H42A H 0.8981 0.6378 0.4788 0.664 Uiso 1 1 calc R . .
H42B H 0.9144 0.5908 0.4859 0.664 Uiso 1 1 calc R . .
H42C H 0.9647 0.6543 0.5115 0.664 Uiso 1 1 calc R . .
C430 C 0.0714(14) 0.5237(14) 0.3080(15) 0.799(17) Uani 1 1 d GU . .
C431 C 0.0229(19) 0.4748(18) 0.3094(18) 0.800(17) Uani 1 1 d GDU . .
H431 H 0.0220 0.4677 0.3396 0.960 Uiso 1 1 calc R . .
C432 C -0.0244(13) 0.4367(11) 0.266(2) 0.798(17) Uani 1 1 d GU . .
H432 H -0.0568 0.4040 0.2667 0.958 Uiso 1 1 calc R . .
C433 C -0.0231(17) 0.4474(18) 0.2207(19) 0.795(17) Uani 1 1 d GU . .
H433 H -0.0547 0.4219 0.1915 0.954 Uiso 1 1 calc R . .
C434 C 0.025(2) 0.496(2) 0.2192(15) 0.794(17) Uani 1 1 d GU . .
H434 H 0.0263 0.5034 0.1891 0.953 Uiso 1 1 calc R . .
C435 C 0.0727(17) 0.5344(14) 0.2629(19) 0.796(17) Uani 1 1 d GDU . .
H435 H 0.1051 0.5671 0.2619 0.955 Uiso 1 1 calc R . .
C436 C 0.111(2) 0.563(2) 0.350(4) 0.806(18) Uani 1 1 d DU . .
H43D H 0.1453 0.5912 0.3428 1.210 Uiso 1 1 calc R . .
H43E H 0.1280 0.5465 0.3705 1.210 Uiso 1 1 calc R . .
H43F H 0.0904 0.5800 0.3679 1.210 Uiso 1 1 calc R . .
C440 C 0.2372(10) 0.5863(9) 0.1840(8) 0.380(10) Uani 1 1 d GU . .
C441 C 0.2974(12) 0.6111(12) 0.1785(10) 0.383(10) Uani 1 1 d GDU . .
H441 H 0.3044 0.5996 0.1477 0.459 Uiso 1 1 calc R . .
C442 C 0.3473(9) 0.6531(11) 0.2189(13) 0.384(10) Uani 1 1 d GU . .
H442 H 0.3876 0.6696 0.2153 0.461 Uiso 1 1 calc R . .
C443 C 0.3369(13) 0.6703(10) 0.2649(11) 0.381(10) Uani 1 1 d GU . .
H443 H 0.3702 0.6984 0.2920 0.458 Uiso 1 1 calc R . .
C444 C 0.2767(16) 0.6455(12) 0.2704(8) 0.378(10) Uani 1 1 d GU . .
H444 H 0.2697 0.6571 0.3012 0.453 Uiso 1 1 calc R . .
C445 C 0.2268(11) 0.6035(12) 0.2299(10) 0.379(10) Uani 1 1 d GDU . .
H445 H 0.1865 0.5870 0.2336 0.455 Uiso 1 1 calc R . .
C446 C 0.1827(16) 0.5496(16) 0.1384(15) 0.379(12) Uani 1 1 d DU . .
H44D H 0.1446 0.5357 0.1482 0.568 Uiso 1 1 calc R . .
H44E H 0.1877 0.5186 0.1209 0.568 Uiso 1 1 calc R . .
H44F H 0.1806 0.5710 0.1169 0.568 Uiso 1 1 calc R . .
C450 C 0.0307(8) 0.1492(8) 0.3557(9) 0.368(12) Uani 1 1 d GDU . .
C451 C 0.0009(7) 0.1171(6) 0.3054(10) 0.367(12) Uani 1 1 d GDU . .
H451 H -0.0161 0.0782 0.2954 0.440 Uiso 1 1 calc R . .
C452 C -0.0033(9) 0.1433(11) 0.2700(8) 0.368(12) Uani 1 1 d GU . .
H452 H -0.0232 0.1219 0.2364 0.441 Uiso 1 1 calc R . .
C453 C 0.0222(10) 0.2015(12) 0.2850(11) 0.366(12) Uani 1 1 d GU . .
H453 H 0.0193 0.2190 0.2614 0.439 Uiso 1 1 calc R . .
C454 C 0.0519(8) 0.2335(6) 0.3353(12) 0.364(12) Uani 1 1 d GU . .
H454 H 0.0690 0.2724 0.3453 0.437 Uiso 1 1 calc R . .
C455 C 0.0562(8) 0.2073(7) 0.3707(9) 0.365(12) Uani 1 1 d GDU . .
H455 H 0.0761 0.2287 0.4043 0.438 Uiso 1 1 calc R . .
C456 C 0.0308(14) 0.1218(13) 0.3927(13) 0.391(13) Uani 1 1 d DU . .
H45D H 0.0534 0.1497 0.4253 0.586 Uiso 1 1 calc R . .
H45E H 0.0506 0.0989 0.3852 0.586 Uiso 1 1 calc R . .
H45F H -0.0117 0.0987 0.3922 0.586 Uiso 1 1 calc R . .
C460 C 0.6854(9) 0.3356(8) 0.0648(7) 0.303(9) Uani 1 1 d GU . .
C461 C 0.6926(11) 0.2889(7) 0.0443(6) 0.303(9) Uani 1 1 d GDU . .
H461 H 0.6577 0.2552 0.0240 0.364 Uiso 1 1 calc R . .
C462 C 0.7519(14) 0.2927(10) 0.0540(8) 0.305(9) Uani 1 1 d GU . .
H462 H 0.7567 0.2614 0.0403 0.366 Uiso 1 1 calc R . .
C463 C 0.8040(10) 0.3431(13) 0.0843(9) 0.304(9) Uani 1 1 d GU . .
H463 H 0.8436 0.3456 0.0909 0.365 Uiso 1 1 calc R . .
C464 C 0.7968(10) 0.3898(9) 0.1048(6) 0.302(9) Uani 1 1 d GU . .
H464 H 0.8317 0.4235 0.1251 0.362 Uiso 1 1 calc R . .
C465 C 0.7375(12) 0.3861(7) 0.0951(6) 0.299(9) Uani 1 1 d GDU . .
H465 H 0.7327 0.4173 0.1088 0.359 Uiso 1 1 calc R . .
C466 C 0.6342(16) 0.3304(12) 0.0605(12) 0.315(10) Uani 1 1 d DU . .
H46A H 0.6369 0.3660 0.0770 0.472 Uiso 1 1 calc R . .
H46B H 0.6117 0.3034 0.0755 0.472 Uiso 1 1 calc R . .
H46C H 0.6125 0.3177 0.0256 0.472 Uiso 1 1 calc R . .
C470 C 0.083(2) 0.732(2) 0.8825(14) 0.85(2) Uani 1 1 d GU . .
C471 C 0.1317(15) 0.7678(18) 0.9261(19) 0.85(2) Uani 1 1 d GDU . .
H471 H 0.1627 0.8023 0.9268 1.019 Uiso 1 1 calc R . .
C472 C 0.134(2) 0.752(3) 0.9686(13) 0.85(2) Uani 1 1 d GU . .
H472 H 0.1667 0.7754 0.9978 1.019 Uiso 1 1 calc R . .
C473 C 0.088(3) 0.700(3) 0.9675(17) 0.85(2) Uani 1 1 d GU . .
H473 H 0.0894 0.6894 0.9960 1.018 Uiso 1 1 calc R . .
C474 C 0.039(2) 0.665(2) 0.924(2) 0.85(2) Uani 1 1 d GU . .
H474 H 0.0081 0.6303 0.9232 1.015 Uiso 1 1 calc R . .
C475 C 0.0367(16) 0.6809(18) 0.8814(16) 0.85(2) Uani 1 1 d GDU . .
H475 H 0.0041 0.6572 0.8523 1.017 Uiso 1 1 calc R . .
C476 C 0.074(3) 0.757(5) 0.833(3) 0.84(2) Uani 1 1 d DU . .
H47A H 0.0425 0.7258 0.8040 1.261 Uiso 1 1 calc R . .
H47B H 0.1132 0.7722 0.8246 1.261 Uiso 1 1 calc R . .
H47C H 0.0614 0.7849 0.8417 1.261 Uiso 1 1 calc R . .
C480 C 0.2719(12) 0.6773(12) 0.0732(12) 0.520(13) Uani 1 1 d GDU . .
C481 C 0.2186(10) 0.6833(14) 0.0750(13) 0.520(13) Uani 1 1 d GDU . .
H481 H 0.1825 0.6623 0.0480 0.625 Uiso 1 1 calc R . .
C482 C 0.2192(14) 0.7208(15) 0.1171(15) 0.520(13) Uani 1 1 d GU . .
H482 H 0.1836 0.7248 0.1182 0.624 Uiso 1 1 calc R . .
C483 C 0.2731(18) 0.7522(14) 0.1574(12) 0.518(13) Uani 1 1 d GU . .
H483 H 0.2735 0.7772 0.1856 0.622 Uiso 1 1 calc R . .
C484 C 0.3264(14) 0.7461(14) 0.1557(11) 0.519(13) Uani 1 1 d GU . .
H484 H 0.3624 0.7672 0.1827 0.623 Uiso 1 1 calc R . .
C485 C 0.3258(10) 0.7087(13) 0.1136(13) 0.520(13) Uani 1 1 d GDU . .
H485 H 0.3614 0.7047 0.1124 0.625 Uiso 1 1 calc R . .
C486 C 0.276(2) 0.6481(18) 0.0257(14) 0.529(14) Uani 1 1 d DU . .
H48D H 0.3156 0.6483 0.0304 0.793 Uiso 1 1 calc R . .
H48E H 0.2722 0.6668 0.0019 0.793 Uiso 1 1 calc R . .
H48F H 0.2425 0.6100 0.0132 0.793 Uiso 1 1 calc R . .
C500 C 0.968(2) 1.0163(19) 0.1628(14) 0.38(3) Uani 1 1 d D . .
H50D H 0.9818 1.0544 0.1636 0.563 Uiso 1 1 calc R . .
H50E H 0.9874 1.0161 0.1946 0.563 Uiso 1 1 calc R . .
H50F H 0.9233 0.9969 0.1560 0.563 Uiso 1 1 calc R . .

loop_
_atom_site_aniso_label
_atom_site_aniso_U_11
_atom_site_aniso_U_22
_atom_site_aniso_U_33
_atom_site_aniso_U_23
_atom_site_aniso_U_13
_atom_site_aniso_U_12
Cr1 0.0430(10) 0.0498(12) 0.0591(12) 0.0102(9) 0.0067(9) 0.0221(9)
Cr2 0.0536(12) 0.0706(14) 0.0647(13) -0.0101(10) -0.0076(10) 0.0384(11)
Cr3 0.0592(12) 0.0618(13) 0.0725(14) 0.0056(10) 0.0133(10) 0.0358(10)
Cr4 0.0547(12) 0.0598(13) 0.0739(13) 0.0244(10) 0.0194(10) 0.0318(10)
Cr5 0.0454(11) 0.0495(12) 0.0953(15) 0.0235(11) 0.0094(10) 0.0237(9)
Cr6 0.0510(11) 0.0605(13) 0.0647(13) 0.0079(10) 0.0028(10) 0.0208(10)
Cr7 0.0572(11) 0.0609(13) 0.0481(11) 0.0159(9) 0.0022(9) 0.0325(10)
Cr8 0.0464(11) 0.0600(12) 0.0515(11) 0.0105(9) 0.0106(9) 0.0254(9)
Cr9 0.0558(11) 0.0595(12) 0.0445(11) 0.0172(9) 0.0087(9) 0.0358(10)
Cr10 0.0478(10) 0.0485(11) 0.0460(11) 0.0128(9) 0.0029(8) 0.0213(9)
Cr11 0.0446(11) 0.0680(13) 0.0503(11) 0.0172(10) 0.0054(9) 0.0243(10)
Cr12 0.0578(12) 0.0753(15) 0.0658(13) 0.0181(11) 0.0061(10) 0.0379(11)
Cr13 0.0528(12) 0.0755(14) 0.0689(13) 0.0168(11) 0.0101(10) 0.0389(11)
Cr14 0.0545(11) 0.0564(12) 0.0593(12) 0.0076(10) 0.0072(9) 0.0307(10)
Cr15 0.0543(11) 0.0643(13) 0.0477(11) 0.0134(9) 0.0099(9) 0.0322(10)
Cr16 0.0591(12) 0.0739(14) 0.0434(11) 0.0168(10) 0.0090(9) 0.0402(10)
Ni1 0.0430(10) 0.0498(12) 0.0591(12) 0.0102(9) 0.0067(9) 0.0221(9)
Ni2 0.0536(12) 0.0706(14) 0.0647(13) -0.0101(10) -0.0076(10) 0.0384(11)
Ni3 0.0592(12) 0.0618(13) 0.0725(14) 0.0056(10) 0.0133(10) 0.0358(10)
Ni4 0.0547(12) 0.0598(13) 0.0739(13) 0.0244(10) 0.0194(10) 0.0318(10)
Ni5 0.0454(11) 0.0495(12) 0.0953(15) 0.0235(11) 0.0094(10) 0.0237(9)
Ni6 0.0510(11) 0.0605(13) 0.0647(13) 0.0079(10) 0.0028(10) 0.0208(10)
Ni7 0.0572(11) 0.0609(13) 0.0481(11) 0.0159(9) 0.0022(9) 0.0325(10)
Ni8 0.0464(11) 0.0600(12) 0.0515(11) 0.0105(9) 0.0106(9) 0.0254(9)
Ni9 0.0558(11) 0.0595(12) 0.0445(11) 0.0172(9) 0.0087(9) 0.0358(10)
Ni10 0.0478(10) 0.0485(11) 0.0460(11) 0.0128(9) 0.0029(8) 0.0213(9)
Ni11 0.0446(11) 0.0680(13) 0.0503(11) 0.0172(10) 0.0054(9) 0.0243(10)
Ni12 0.0578(12) 0.0753(15) 0.0658(13) 0.0181(11) 0.0061(10) 0.0379(11)
Ni13 0.0528(12) 0.0755(14) 0.0689(13) 0.0168(11) 0.0101(10) 0.0389(11)
Ni14 0.0545(11) 0.0564(12) 0.0593(12) 0.0076(10) 0.0072(9) 0.0307(10)
Ni15 0.0543(11) 0.0643(13) 0.0477(11) 0.0134(9) 0.0099(9) 0.0322(10)
Ni16 0.0591(12) 0.0739(14) 0.0434(11) 0.0168(10) 0.0090(9) 0.0402(10)
Cu1 0.0600(10) 0.0656(12) 0.0813(12) 0.0493(10) 0.0086(9) 0.0207(9)
F1 0.047(3) 0.054(4) 0.052(3) 0.016(3) 0.007(3) 0.029(3)
F2 0.063(4) 0.053(4) 0.056(4) 0.016(3) 0.013(3) 0.037(3)
F3 0.057(3) 0.055(4) 0.058(4) 0.022(3) 0.014(3) 0.029(3)
F4 0.056(4) 0.052(4) 0.070(4) 0.029(3) 0.019(3) 0.028(3)
F5 0.050(3) 0.049(4) 0.058(4) 0.022(3) 0.005(3) 0.023(3)
F6 0.056(3) 0.054(4) 0.050(3) 0.016(3) 0.006(3) 0.029(3)
F7 0.053(3) 0.047(3) 0.054(3) 0.018(3) 0.010(3) 0.024(3)
F8 0.047(3) 0.044(3) 0.049(3) 0.016(3) 0.007(3) 0.022(3)
F9 0.054(3) 0.043(3) 0.042(3) 0.009(3) 0.001(3) 0.025(3)
F10 0.048(3) 0.051(4) 0.050(3) 0.014(3) 0.007(3) 0.022(3)
F11 0.048(3) 0.059(4) 0.060(4) 0.019(3) 0.007(3) 0.023(3)
F12 0.051(3) 0.058(4) 0.058(4) 0.017(3) 0.011(3) 0.023(3)
F13 0.051(3) 0.062(4) 0.064(4) 0.016(3) 0.009(3) 0.030(3)
F14 0.051(3) 0.056(4) 0.059(4) 0.013(3) 0.010(3) 0.029(3)
F15 0.055(3) 0.064(4) 0.045(3) 0.019(3) 0.014(3) 0.032(3)
F16 0.060(4) 0.054(4) 0.048(3) 0.014(3) 0.008(3) 0.033(3)
O1 0.083(6) 0.071(6) 0.057(5) 0.017(4) 0.002(5) 0.054(5)
O2 0.151(9) 0.228(12) 0.076(6) 0.073(7) 0.047(6) 0.162(10)
O3 0.044(5) 0.058(6) 0.105(7) 0.003(5) 0.010(4) 0.016(4)
O4 0.053(6) 0.116(9) 0.147(9) -0.076(7) -0.019(6) 0.029(6)
O5 0.079(7) 0.182(11) 0.085(7) -0.058(7) -0.026(6) 0.076(7)
O6 0.095(7) 0.116(8) 0.072(6) -0.014(5) 0.012(6) 0.070(6)
O7 0.081(6) 0.049(6) 0.192(11) 0.043(6) 0.060(7) 0.035(5)
O8 0.058(5) 0.053(6) 0.126(7) 0.020(5) 0.001(5) 0.035(5)
O9 0.074(6) 0.101(7) 0.064(6) 0.033(5) 0.026(5) 0.041(6)
O10 0.071(5) 0.077(6) 0.082(6) 0.045(5) 0.027(5) 0.033(5)
O11 0.068(6) 0.094(7) 0.118(8) -0.017(6) 0.009(6) 0.053(6)
O12 0.062(6) 0.069(6) 0.123(8) 0.015(6) 0.017(5) 0.041(5)
O13 0.070(6) 0.092(7) 0.103(7) 0.028(6) 0.024(5) 0.051(6)
O14 0.051(5) 0.065(6) 0.159(9) 0.000(6) 0.027(6) 0.024(5)
O15 0.084(6) 0.050(5) 0.079(6) 0.029(5) 0.008(5) 0.033(4)
O16 0.083(6) 0.069(6) 0.082(6) 0.025(5) -0.006(5) 0.048(5)
O17 0.079(6) 0.045(5) 0.110(7) 0.028(5) 0.045(5) 0.023(5)
O18 0.070(6) 0.046(5) 0.125(7) 0.037(5) 0.044(6) 0.025(4)
O19 0.049(5) 0.072(6) 0.118(8) -0.003(6) -0.019(5) 0.032(5)
O20 0.053(6) 0.143(9) 0.082(7) -0.012(6) -0.009(5) 0.039(6)
O21 0.056(6) 0.085(7) 0.120(8) -0.023(6) 0.016(5) 0.016(5)
O22 0.074(6) 0.079(6) 0.059(5) 0.001(4) -0.006(5) 0.047(5)
O23 0.072(6) 0.125(8) 0.062(5) 0.050(5) 0.017(5) 0.057(6)
O24 0.064(5) 0.086(6) 0.057(5) 0.038(4) 0.013(4) 0.039(5)
O25 0.055(5) 0.059(5) 0.055(5) 0.016(4) -0.014(4) 0.025(4)
O26 0.074(5) 0.046(5) 0.060(5) 0.013(4) 0.006(4) 0.036(5)
O27 0.062(5) 0.097(6) 0.048(5) 0.002(4) 0.000(4) 0.049(5)
O28 0.062(5) 0.092(6) 0.062(6) 0.008(5) 0.017(4) 0.044(5)
O29 0.054(5) 0.071(6) 0.071(5) 0.000(5) 0.002(4) 0.033(5)
O30 0.045(5) 0.070(6) 0.098(7) -0.008(5) 0.006(4) 0.027(4)
O31 0.065(5) 0.076(7) 0.059(5) 0.023(5) 0.015(4) 0.015(5)
O32 0.091(6) 0.056(6) 0.085(6) 0.031(5) 0.042(5) 0.032(5)
O33 0.076(5) 0.057(5) 0.059(5) 0.029(4) 0.019(4) 0.038(4)
O34 0.071(5) 0.047(5) 0.052(5) 0.009(4) 0.007(4) 0.028(4)
O35 0.070(5) 0.072(5) 0.055(5) 0.023(4) 0.019(4) 0.046(4)
O36 0.059(5) 0.075(6) 0.048(5) 0.022(4) 0.004(4) 0.039(4)
O37 0.049(5) 0.068(5) 0.041(4) 0.005(4) 0.003(4) 0.027(4)
O38 0.048(5) 0.076(6) 0.053(5) 0.005(4) 0.004(4) 0.020(4)
O39 0.052(4) 0.062(5) 0.064(5) 0.032(4) 0.005(4) 0.022(4)
O40 0.049(5) 0.075(6) 0.071(5) 0.036(4) 0.014(4) 0.032(4)
O41 0.041(4) 0.058(5) 0.069(5) 0.011(4) 0.018(4) 0.017(4)
O42 0.049(5) 0.052(5) 0.081(6) -0.002(4) 0.010(4) 0.012(4)
O43 0.046(5) 0.117(7) 0.060(5) 0.025(5) 0.003(4) 0.041(5)
O44 0.104(7) 0.149(9) 0.060(6) 0.026(6) 0.005(5) 0.090(7)
O45 0.062(5) 0.109(7) 0.076(6) 0.008(5) 0.005(5) 0.052(5)
O46 0.078(6) 0.125(8) 0.066(6) 0.012(6) 0.002(5) 0.067(6)
O47 0.108(7) 0.085(7) 0.090(7) 0.046(6) 0.039(6) 0.064(6)
O48 0.096(7) 0.060(6) 0.083(7) 0.026(5) 0.011(5) 0.032(5)
O49 0.059(5) 0.129(8) 0.061(6) 0.032(6) 0.005(5) 0.037(5)
O50 0.061(5) 0.080(6) 0.070(5) 0.030(5) 0.022(5) 0.038(5)
O51 0.100(7) 0.129(9) 0.081(7) 0.002(6) 0.002(6) 0.086(7)
O52 0.086(6) 0.093(7) 0.074(6) 0.008(5) 0.009(5) 0.064(6)
O53 0.087(6) 0.104(7) 0.051(5) 0.010(5) 0.007(5) 0.058(6)
O54 0.086(6) 0.099(7) 0.056(5) 0.019(4) 0.033(5) 0.060(5)
O55 0.067(6) 0.057(5) 0.081(6) 0.012(4) -0.002(5) 0.026(5)
O56 0.064(5) 0.052(5) 0.072(5) 0.007(4) 0.005(4) 0.033(4)
O57 0.058(5) 0.068(5) 0.065(5) 0.031(4) 0.014(4) 0.026(5)
O58 0.073(6) 0.074(6) 0.066(5) 0.025(4) 0.017(5) 0.050(5)
O59 0.048(5) 0.080(6) 0.044(4) 0.011(4) 0.003(4) 0.032(4)
O60 0.060(5) 0.089(6) 0.040(5) 0.010(4) 0.002(4) 0.036(4)
O61 0.073(5) 0.109(7) 0.049(5) 0.020(5) 0.011(4) 0.059(5)
O62 0.077(5) 0.083(6) 0.055(5) 0.020(5) 0.000(5) 0.055(5)
O63 0.055(5) 0.060(5) 0.054(5) 0.008(4) 0.005(4) 0.024(4)
O64 0.049(4) 0.064(5) 0.045(5) 0.013(4) 0.009(4) 0.024(4)
C1 0.090(10) 0.107(11) 0.052(9) 0.043(8) 0.009(8) 0.059(9)
C2 0.135(15) 0.22(2) 0.120(14) 0.111(16) 0.041(13) 0.108(16)
C3 0.23(2) 0.19(2) 0.22(2) 0.14(2) 0.040(19) 0.13(2)
C4 0.29(3) 0.83(8) 0.27(3) 0.44(4) 0.22(3) 0.42(4)
C5 0.17(2) 0.27(3) 0.19(2) 0.09(2) -0.105(18) 0.04(2)
C6 0.044(8) 0.060(10) 0.113(12) -0.018(9) -0.002(8) 0.023(8)
C7 0.050(11) 0.086(15) 0.37(4) -0.10(2) 0.016(16) 0.000(11)
C8 0.134(18) 0.112(17) 0.28(3) -0.08(2) -0.064(18) 0.032(14)
C9 0.17(3) 0.17(3) 0.41(5) 0.07(3) 0.06(3) -0.08(2)
C10 0.051(12) 0.24(3) 0.64(7) -0.22(4) -0.07(2) 0.055(16)
C11 0.092(12) 0.123(13) 0.071(12) 0.004(9) 0.008(10) 0.078(11)
C12 0.173(19) 0.22(2) 0.053(12) -0.039(13) -0.014(11) 0.146(18)
C13 0.14(2) 0.44(5) 0.104(17) -0.08(2) -0.024(15) 0.07(3)
C14 0.54(6) 0.33(4) 0.058(13) 0.059(19) 0.06(2) 0.33(4)
C15 0.34(3) 0.24(3) 0.080(13) -0.050(14) -0.007(16) 0.23(3)
C16 0.097(12) 0.053(10) 0.075(9) 0.011(7) 0.012(8) 0.046(9)
C17 0.157(17) 0.050(11) 0.182(18) 0.045(12) 0.084(15) 0.057(11)
C18 0.27(3) 0.25(3) 0.37(4) 0.22(3) 0.18(3) 0.22(3)
C19 0.183(19) 0.060(11) 0.198(19) 0.041(12) 0.091(17) 0.038(11)
C20 0.36(3) 0.038(11) 0.24(3) 0.028(14) 0.16(3) 0.068(15)
C21 0.097(11) 0.063(9) 0.068(10) 0.035(8) 0.049(9) 0.051(9)
C22 0.118(13) 0.138(15) 0.104(12) 0.071(12) 0.058(11) 0.073(13)
C23 0.155(15) 0.179(18) 0.114(13) 0.111(13) 0.061(12) 0.095(14)
C24 0.131(16) 0.18(2) 0.175(19) 0.126(17) 0.047(14) 0.055(15)
C25 0.29(3) 0.29(3) 0.16(2) 0.14(2) 0.16(2) 0.19(3)
C26 0.070(11) 0.050(9) 0.160(16) 0.015(10) 0.034(11) 0.035(9)
C27 0.106(14) 0.093(13) 0.19(2) -0.049(14) -0.013(13) 0.071(11)
C28 0.13(2) 0.21(3) 0.60(6) -0.08(3) 0.12(3) 0.10(2)
C29 0.68(8) 0.37(5) 0.55(7) 0.32(5) 0.42(6) 0.48(6)
C30 0.30(4) 0.25(3) 0.37(5) -0.12(3) 0.05(3) 0.21(3)
C31 0.045(9) 0.082(12) 0.113(12) 0.047(10) 0.026(9) 0.022(9)
C32 0.061(10) 0.095(12) 0.143(14) 0.043(10) 0.033(9) 0.036(9)
C33 0.127(16) 0.19(2) 0.57(5) 0.24(3) 0.20(3) 0.121(17)
C34 0.095(15) 0.56(6) 0.22(3) 0.19(3) 0.104(17) 0.16(3)
C35 0.050(11) 0.18(2) 0.40(4) 0.00(2) 0.064(17) 0.030(13)
C36 0.071(9) 0.072(11) 0.081(11) 0.041(10) 0.023(8) 0.048(8)
C37 0.111(12) 0.085(11) 0.092(11) 0.043(9) 0.018(9) 0.056(10)
C38 0.32(4) 0.48(5) 0.35(4) 0.33(4) 0.18(3) 0.34(4)
C39 0.46(4) 0.16(2) 0.092(15) 0.083(15) 0.06(2) 0.15(2)
C40 0.31(3) 0.121(19) 0.24(3) 0.128(19) -0.06(2) 0.02(2)
C41 0.037(7) 0.058(10) 0.080(10) 0.032(8) 0.001(7) 0.001(7)
C42 0.076(9) 0.058(9) 0.114(12) 0.044(9) 0.019(9) 0.018(8)
C43 0.28(3) 0.150(18) 0.18(2) 0.114(17) 0.14(2) 0.102(19)
C44 0.23(2) 0.146(19) 0.30(3) 0.16(2) 0.08(2) 0.118(19)
C45 0.107(15) 0.155(18) 0.31(3) 0.17(2) -0.050(17) -0.055(13)
C46 0.061(10) 0.066(10) 0.086(11) 0.020(9) -0.020(9) 0.020(8)
C47 0.054(9) 0.085(11) 0.143(15) 0.004(10) -0.039(9) 0.025(8)
C48 0.29(4) 1.04(13) 0.14(3) -0.21(5) -0.13(3) 0.43(7)
C49 0.24(3) 0.18(2) 0.45(5) 0.19(3) -0.25(3) -0.04(2)
C50 0.17(2) 0.33(4) 0.40(4) 0.28(4) -0.23(3) -0.17(3)
C51 0.072(10) 0.077(11) 0.072(9) 0.023(8) 0.013(8) 0.044(9)
C52 0.105(11) 0.055(10) 0.096(11) -0.012(9) -0.007(10) 0.033(9)
C53 0.25(3) 0.17(2) 0.24(3) -0.14(2) -0.15(2) 0.13(2)
C54 0.59(6) 0.042(13) 0.20(3) 0.004(15) 0.05(3) 0.06(2)
C55 0.17(2) 0.23(3) 0.38(4) -0.19(3) 0.08(3) 0.04(2)
C56 0.061(8) 0.053(8) 0.052(8) 0.013(6) -0.003(7) 0.030(7)
C57 0.073(9) 0.097(10) 0.053(8) 0.036(8) 0.003(7) 0.047(8)
C58 0.29(3) 0.150(18) 0.049(11) 0.039(11) -0.038(13) -0.001(17)
C59 0.131(16) 0.23(2) 0.176(19) 0.160(18) 0.030(14) 0.050(16)
C60 0.33(3) 0.19(2) 0.149(17) 0.114(16) 0.086(18) 0.20(2)
C61 0.081(9) 0.034(8) 0.075(10) 0.017(7) 0.030(8) 0.038(7)
C62 0.162(16) 0.063(10) 0.093(12) 0.030(9) -0.020(11) 0.045(11)
C63 0.167(18) 0.120(15) 0.163(17) 0.100(14) 0.016(14) 0.002(14)
C64 0.23(2) 0.093(13) 0.104(14) 0.054(11) -0.006(13) 0.060(13)
C65 0.24(3) 0.20(2) 0.29(3) 0.03(2) 0.04(2) 0.20(2)
C66 0.077(10) 0.081(10) 0.061(10) 0.023(8) 0.035(9) 0.041(8)
C67 0.082(10) 0.126(14) 0.073(10) 0.002(10) 0.034(9) 0.040(10)
C68 0.31(3) 0.53(5) 0.125(17) 0.11(2) 0.11(2) 0.37(4)
C69 0.33(4) 0.28(3) 0.30(3) 0.15(3) 0.28(3) 0.14(3)
C70 0.153(18) 0.20(2) 0.18(2) -0.080(18) 0.074(17) 0.047(17)
C71 0.046(8) 0.103(12) 0.074(10) 0.003(9) -0.002(7) 0.044(9)
C72 0.068(11) 0.20(2) 0.162(17) -0.064(16) -0.024(11) 0.098(13)
C73 0.30(4) 1.34(15) 0.17(3) 0.04(5) 0.04(3) 0.61(7)
C74 0.20(3) 0.057(14) 0.96(10) -0.04(3) -0.34(5) 0.062(16)
C75 0.081(11) 0.188(19) 0.170(18) 0.005(15) -0.024(12) 0.079(13)
C76 0.068(9) 0.067(11) 0.084(11) 0.042(9) 0.033(8) 0.028(8)
C77 0.111(13) 0.106(14) 0.112(13) 0.064(11) 0.036(11) 0.030(11)
C78 0.21(2) 0.23(3) 0.31(3) 0.16(2) 0.20(3) 0.11(2)
C79 0.27(3) 0.103(16) 0.154(18) 0.083(14) 0.070(17) 0.042(16)
C80 0.22(2) 0.19(2) 0.117(15) 0.097(15) -0.035(16) 0.012(18)
C81 0.063(8) 0.059(9) 0.063(9) 0.024(8) 0.022(7) 0.035(7)
C82 0.096(11) 0.044(9) 0.134(13) 0.031(9) 0.030(10) 0.033(8)
C83 0.195(19) 0.047(10) 0.145(16) 0.037(10) 0.006(13) 0.036(10)
C84 0.140(16) 0.051(10) 0.165(17) 0.018(10) -0.005(13) -0.008(10)
C85 0.28(3) 0.076(13) 0.34(3) 0.056(16) 0.22(3) 0.108(16)
C86 0.067(9) 0.050(8) 0.057(9) 0.016(6) 0.015(7) 0.028(6)
C87 0.060(8) 0.103(11) 0.061(8) 0.034(8) 0.022(7) 0.051(8)
C88 0.113(11) 0.102(11) 0.080(10) 0.015(9) 0.040(9) 0.069(10)
C89 0.076(9) 0.102(11) 0.118(12) 0.043(10) 0.047(9) 0.041(8)
C90 0.071(9) 0.24(2) 0.094(11) 0.060(12) 0.030(8) 0.103(12)
C91 0.053(9) 0.088(10) 0.060(9) 0.026(8) 0.009(8) 0.027(8)
C92 0.064(8) 0.081(10) 0.047(9) -0.015(7) -0.004(7) 0.028(7)
C93 0.097(14) 0.32(3) 0.134(17) -0.133(19) 0.024(12) 0.030(17)
C94 0.40(4) 0.086(15) 0.148(18) -0.002(13) 0.14(2) 0.085(19)
C95 0.32(3) 0.30(3) 0.050(11) -0.020(14) -0.005(15) 0.22(3)
C96 0.080(10) 0.060(8) 0.052(8) 0.029(7) 0.031(7) 0.034(8)
C97 0.059(8) 0.096(11) 0.098(10) 0.060(9) 0.019(8) 0.034(8)
C98 0.44(4) 0.19(2) 0.25(3) 0.14(2) 0.30(3) 0.16(3)
C99 0.120(15) 0.25(3) 0.47(4) 0.31(3) 0.10(2) 0.087(17)
C100 0.117(16) 0.23(3) 0.35(3) 0.25(3) -0.018(19) -0.008(16)
C101 0.058(8) 0.043(8) 0.044(7) -0.002(6) -0.001(6) 0.009(7)
C102 0.064(9) 0.068(10) 0.073(9) 0.002(7) 0.026(7) 0.022(8)
C103 0.120(13) 0.070(11) 0.175(17) 0.044(11) 0.066(12) 0.021(10)
C104 0.121(13) 0.082(11) 0.113(13) 0.015(9) 0.048(11) 0.011(9)
C105 0.072(10) 0.108(13) 0.115(13) -0.016(10) -0.017(10) -0.012(9)
C106 0.047(8) 0.109(12) 0.060(10) 0.025(8) -0.002(7) 0.031(8)
C107 0.097(11) 0.207(19) 0.057(10) 0.031(11) -0.001(9) 0.097(13)
C108 0.37(5) 0.38(5) 0.33(4) 0.21(4) -0.30(4) -0.07(4)
C109 0.64(7) 0.94(10) 0.111(18) 0.20(4) 0.12(3) 0.73(8)
C110 0.30(3) 0.91(9) 0.19(2) 0.34(4) 0.16(3) 0.45(5)
C111 0.053(8) 0.082(10) 0.069(10) 0.040(8) 0.018(8) 0.036(8)
C112 0.059(9) 0.126(13) 0.097(11) 0.047(10) 0.024(8) 0.049(9)
C113 0.102(13) 0.39(3) 0.154(17) 0.18(2) 0.050(12) 0.151(18)
C114 0.052(10) 0.23(2) 0.39(4) 0.22(3) 0.040(15) 0.042(13)
C115 0.101(14) 0.34(3) 0.20(2) 0.04(2) 0.019(14) 0.15(2)
C116 0.045(7) 0.058(10) 0.096(12) 0.029(9) 0.017(8) 0.032(7)
C117 0.121(13) 0.079(12) 0.178(17) 0.079(12) 0.041(13) 0.059(11)
C118 0.23(3) 0.28(3) 0.76(8) 0.38(5) 0.15(4) 0.19(3)
C119 0.34(4) 0.057(15) 0.34(4) 0.08(2) 0.01(3) 0.006(19)
C120 0.28(3) 0.20(3) 0.34(4) 0.19(3) 0.23(3) 0.12(2)
C121 0.029(7) 0.056(8) 0.095(11) 0.007(8) 0.012(8) 0.012(6)
C122 0.095(12) 0.105(13) 0.083(11) 0.037(10) 0.021(9) 0.028(10)
C123 0.21(2) 0.29(3) 0.53(5) 0.28(4) 0.29(3) 0.18(3)
C124 0.155(19) 0.131(18) 0.18(2) 0.046(16) -0.056(15) -0.045(14)
C125 0.114(14) 0.166(18) 0.132(16) 0.068(14) 0.037(12) 0.000(12)
C126 0.054(8) 0.064(9) 0.113(13) 0.010(9) 0.024(9) 0.039(7)
C127 0.127(13) 0.118(13) 0.101(12) 0.014(10) 0.027(10) 0.100(11)
C128 0.52(5) 0.37(4) 0.17(2) -0.04(3) 0.02(3) 0.41(4)
C129 0.74(8) 0.27(3) 0.36(4) 0.23(3) 0.34(5) 0.41(5)
C130 0.16(2) 0.32(4) 0.46(5) -0.19(4) -0.03(3) 0.20(3)
C131 0.076(9) 0.085(10) 0.032(8) 0.001(7) 0.021(7) 0.029(8)
C132 0.099(12) 0.163(16) 0.063(10) 0.010(10) 0.016(8) 0.086(12)
C133 0.129(18) 0.43(4) 0.136(18) 0.12(2) 0.084(15) 0.12(2)
C134 0.29(3) 0.46(4) 0.102(14) 0.16(2) 0.116(17) 0.30(3)
C135 0.61(7) 0.24(3) 0.105(18) 0.008(19) 0.08(3) 0.27(4)
C136 0.067(9) 0.049(9) 0.062(9) -0.004(7) 0.008(7) 0.016(8)
C137 0.089(11) 0.052(10) 0.141(14) 0.011(10) -0.017(10) 0.031(9)
C138 0.094(15) 0.098(15) 0.42(4) 0.10(2) -0.019(19) -0.014(12)
C139 0.43(5) 0.089(18) 0.48(5) 0.17(3) -0.31(4) -0.12(2)
C140 0.27(3) 0.081(17) 0.56(6) -0.15(3) 0.23(4) -0.069(18)
C141 0.053(8) 0.058(9) 0.061(8) 0.018(6) -0.005(7) 0.031(7)
C142 0.086(10) 0.085(11) 0.117(12) 0.052(10) 0.022(9) 0.038(9)
C143 0.124(14) 0.104(13) 0.155(15) 0.084(12) 0.054(12) 0.051(11)
C144 0.29(3) 0.047(12) 0.45(4) 0.050(19) 0.24(3) 0.065(15)
C145 0.116(14) 0.25(3) 0.31(3) 0.24(2) -0.039(16) 0.027(15)
C146 0.061(9) 0.062(8) 0.039(8) 0.014(6) 0.001(7) 0.027(7)
C147 0.054(7) 0.074(9) 0.051(8) 0.008(7) 0.012(6) 0.028(7)
C148 0.165(16) 0.165(17) 0.089(11) 0.015(11) -0.043(10) 0.119(14)
C149 0.091(11) 0.134(14) 0.081(11) 0.000(10) 0.007(9) 0.006(11)
C150 0.079(9) 0.105(11) 0.053(8) 0.007(8) 0.002(7) 0.033(8)
C151 0.078(9) 0.089(10) 0.055(9) 0.032(8) 0.016(8) 0.055(8)
C152 0.104(11) 0.125(13) 0.069(10) 0.033(9) 0.009(9) 0.090(11)
C153 0.205(19) 0.25(2) 0.107(14) 0.004(14) -0.044(13) 0.195(19)
C154 0.153(17) 0.19(2) 0.172(18) 0.104(17) 0.041(14) 0.123(17)
C155 0.117(12) 0.164(16) 0.121(13) 0.060(12) 0.048(11) 0.107(12)
C156 0.047(8) 0.091(11) 0.045(8) 0.016(8) 0.006(7) 0.032(8)
C157 0.075(10) 0.050(9) 0.100(12) 0.015(8) 0.030(8) 0.003(7)
C158 0.050(9) 0.119(14) 0.212(19) 0.050(13) 0.040(11) 0.010(9)
C159 0.158(15) 0.085(11) 0.103(12) 0.051(10) 0.061(11) 0.034(10)
C160 0.115(13) 0.082(12) 0.128(14) 0.014(11) 0.041(11) 0.008(10)
N1 0.041(6) 0.066(7) 0.104(8) 0.059(6) 0.011(6) 0.020(6)
N2 0.074(7) 0.077(8) 0.077(7) 0.024(7) 0.007(6) 0.026(6)
N3 0.095(8) 0.080(9) 0.088(8) 0.059(7) -0.001(6) 0.023(7)
O80 0.064(5) 0.084(6) 0.107(7) 0.069(6) 0.018(5) 0.035(5)
O81 0.068(5) 0.100(7) 0.097(6) 0.072(6) 0.021(5) 0.038(5)
O82 0.105(7) 0.064(6) 0.077(6) 0.047(5) 0.014(5) 0.029(5)
O83 0.089(6) 0.069(6) 0.074(6) 0.038(5) 0.006(5) 0.023(5)
S1 0.284(10) 0.157(7) 0.247(10) 0.099(7) 0.063(8) -0.017(7)
C200 0.062(9) 0.055(8) 0.078(9) 0.030(7) 0.018(7) 0.022(7)
C201 0.071(9) 0.043(8) 0.071(9) 0.025(7) 0.010(7) 0.024(7)
C202 0.138(15) 0.27(2) 0.124(14) 0.114(16) 0.070(12) 0.128(16)
C203 0.112(14) 0.19(2) 0.27(3) 0.12(2) 0.076(15) 0.098(15)
C204 0.079(11) 0.19(2) 0.122(14) 0.018(14) 0.017(10) 0.046(12)
C205 0.045(7) 0.064(10) 0.093(12) 0.037(10) 0.007(7) 0.016(7)
C206 0.066(8) 0.079(10) 0.075(9) 0.042(8) 0.013(7) 0.039(8)
C207 0.067(10) 0.119(13) 0.141(14) 0.019(11) -0.011(9) 0.044(9)
C208 0.186(17) 0.120(14) 0.086(11) 0.044(10) 0.022(11) 0.083(13)
C209 0.105(11) 0.089(11) 0.111(11) 0.053(9) 0.037(9) 0.058(9)
C210 0.21(2) 0.26(3) 0.23(2) 0.19(2) 0.15(2) 0.18(2)
C211 0.30(3) 0.29(3) 0.22(2) 0.22(2) 0.17(2) 0.24(3)
C212 0.048(7) 0.077(8) 0.043(7) 0.041(6) 0.024(6) 0.027(6)
C213 0.109(14) 0.19(2) 0.147(16) 0.124(16) -0.011(12) 0.022(13)
C214 0.141(18) 0.171(19) 0.18(2) 0.145(18) -0.055(14) -0.011(15)
C215 0.087(10) 0.061(10) 0.091(11) 0.031(8) -0.003(8) 0.011(8)
C216 0.109(11) 0.062(10) 0.112(12) 0.059(9) 0.022(9) 0.029(9)
C217 0.18(2) 0.16(2) 0.117(15) 0.065(15) 0.012(13) 0.076(17)
C218 0.169(17) 0.125(15) 0.113(13) 0.090(12) 0.022(12) 0.056(13)
C219 0.17(2) 0.20(3) 0.20(2) 0.11(2) -0.002(17) 0.045(19)
C220 0.22(2) 0.28(3) 0.28(3) 0.25(3) -0.07(2) -0.01(2)
C221 0.15(2) 0.15(2) 0.17(2) -0.010(17) 0.014(16) 0.008(17)
C222 0.123(18) 0.23(3) 0.22(3) 0.11(2) 0.054(18) 0.11(2)
C223 0.16(2) 0.19(3) 0.40(4) 0.25(3) -0.03(2) -0.015(19)
C224 0.118(14) 0.151(18) 0.168(18) 0.107(16) -0.029(13) -0.004(13)
C225 0.089(11) 0.111(14) 0.156(15) 0.090(13) -0.003(10) 0.016(10)
C226 0.097(11) 0.077(11) 0.120(12) 0.052(10) -0.014(9) 0.014(9)
C227 0.072(9) 0.072(10) 0.070(8) 0.026(8) 0.016(7) 0.042(8)
C228 0.099(11) 0.062(9) 0.070(9) 0.005(8) 0.007(8) 0.033(8)
C229 0.35(4) 0.089(18) 0.41(5) 0.13(2) 0.27(4) 0.09(2)
C230 0.20(2) 0.106(16) 0.23(2) 0.072(16) 0.149(19) 0.096(15)
C231 0.061(8) 0.054(9) 0.062(9) 0.003(7) 0.002(7) 0.028(7)
C232 0.161(17) 0.095(15) 0.128(15) 0.015(11) 0.073(14) 0.053(13)
C233 0.18(2) 0.114(19) 0.24(3) 0.09(2) 0.12(2) 0.034(17)
C234 0.098(14) 0.062(14) 0.21(2) 0.056(15) -0.018(14) -0.021(11)
C400 0.35(2) 0.255(16) 0.34(2) 0.091(15) 0.240(17) 0.049(16)
C401 0.35(2) 0.252(16) 0.34(2) 0.095(16) 0.239(17) 0.051(16)
C402 0.35(2) 0.250(16) 0.34(2) 0.093(16) 0.239(17) 0.052(16)
C403 0.34(2) 0.251(16) 0.34(2) 0.091(16) 0.241(17) 0.052(16)
C404 0.34(2) 0.252(16) 0.34(2) 0.091(16) 0.243(17) 0.052(16)
C405 0.34(2) 0.253(16) 0.33(2) 0.090(16) 0.245(17) 0.050(16)
C406 0.35(2) 0.270(17) 0.35(2) 0.083(16) 0.222(18) 0.048(17)
C410 0.56(3) 0.49(3) 0.222(15) -0.05(2) 0.25(2) 0.02(2)
C411 0.56(3) 0.49(3) 0.224(15) -0.05(2) 0.25(2) 0.02(2)
C412 0.56(3) 0.49(3) 0.224(15) -0.05(2) 0.25(2) 0.02(2)
C413 0.56(3) 0.49(3) 0.220(15) -0.06(2) 0.25(2) 0.02(2)
C414 0.56(3) 0.49(3) 0.215(15) -0.06(2) 0.25(2) 0.02(2)
C415 0.56(3) 0.49(3) 0.216(15) -0.06(2) 0.25(2) 0.02(2)
C416 0.58(3) 0.50(3) 0.239(18) -0.05(2) 0.23(2) 0.02(3)
C420 0.63(3) 0.183(11) 0.36(3) 0.022(16) 0.19(2) 0.069(19)
C421 0.63(3) 0.181(11) 0.36(3) 0.021(16) 0.19(2) 0.069(19)
C422 0.63(3) 0.184(11) 0.36(3) 0.021(16) 0.19(2) 0.068(19)
C423 0.63(3) 0.189(11) 0.36(3) 0.023(16) 0.19(2) 0.067(19)
C424 0.63(3) 0.192(11) 0.36(3) 0.024(16) 0.19(2) 0.065(19)
C425 0.63(3) 0.189(11) 0.36(3) 0.024(16) 0.19(2) 0.067(19)
C426 0.64(3) 0.175(13) 0.36(3) 0.025(18) 0.19(2) 0.07(2)
C430 0.28(3) 0.41(3) 1.82(5) 0.51(3) 0.18(3) 0.23(2)
C431 0.28(3) 0.41(3) 1.82(5) 0.51(3) 0.18(3) 0.23(2)
C432 0.28(3) 0.41(3) 1.82(5) 0.51(3) 0.18(3) 0.23(2)
C433 0.28(3) 0.41(3) 1.82(5) 0.51(3) 0.18(3) 0.24(2)
C434 0.28(3) 0.41(3) 1.82(5) 0.51(3) 0.18(3) 0.24(2)
C435 0.28(3) 0.41(3) 1.82(5) 0.51(3) 0.18(3) 0.24(2)
C436 0.29(3) 0.42(3) 1.82(5) 0.51(3) 0.17(3) 0.23(2)
C440 0.284(19) 0.31(2) 0.42(3) 0.002(18) -0.019(17) 0.122(17)
C441 0.286(19) 0.31(2) 0.42(3) 0.001(18) -0.018(17) 0.119(17)
C442 0.286(19) 0.31(2) 0.42(3) -0.001(18) -0.016(17) 0.118(17)
C443 0.285(19) 0.31(2) 0.42(3) -0.001(18) -0.018(17) 0.121(17)
C444 0.282(19) 0.30(2) 0.42(3) -0.001(18) -0.019(17) 0.127(17)
C445 0.283(19) 0.30(2) 0.42(3) -0.001(18) -0.019(17) 0.125(17)
C446 0.29(2) 0.30(2) 0.41(3) 0.007(19) -0.022(18) 0.123(19)
C450 0.178(12) 0.236(13) 0.76(3) 0.15(2) 0.266(19) 0.128(11)
C451 0.176(12) 0.235(13) 0.76(3) 0.14(2) 0.264(19) 0.127(11)
C452 0.176(12) 0.234(13) 0.76(3) 0.14(2) 0.262(19) 0.126(11)
C453 0.175(12) 0.234(13) 0.76(3) 0.14(2) 0.264(19) 0.131(11)
C454 0.175(12) 0.233(13) 0.76(3) 0.14(2) 0.267(19) 0.134(11)
C455 0.175(12) 0.235(13) 0.76(3) 0.14(2) 0.268(19) 0.132(11)
C456 0.205(14) 0.247(14) 0.77(3) 0.15(2) 0.25(2) 0.122(13)
C460 0.38(2) 0.283(16) 0.227(13) 0.173(13) 0.080(15) 0.096(14)
C461 0.38(2) 0.281(16) 0.227(13) 0.171(13) 0.080(15) 0.095(14)
C462 0.38(2) 0.282(16) 0.230(13) 0.168(13) 0.080(15) 0.096(14)
C463 0.38(2) 0.282(16) 0.231(13) 0.168(13) 0.081(15) 0.096(14)
C464 0.38(2) 0.280(16) 0.228(13) 0.172(13) 0.082(15) 0.096(14)
C465 0.38(2) 0.279(16) 0.225(13) 0.175(13) 0.081(15) 0.097(14)
C466 0.38(2) 0.294(17) 0.240(15) 0.159(14) 0.082(17) 0.097(15)
C470 0.55(3) 1.84(5) 0.54(3) 0.49(4) 0.34(3) 0.79(3)
C471 0.55(3) 1.84(5) 0.54(3) 0.49(4) 0.34(3) 0.79(3)
C472 0.55(3) 1.84(5) 0.54(3) 0.49(4) 0.35(3) 0.79(3)
C473 0.55(3) 1.84(5) 0.54(3) 0.49(4) 0.35(3) 0.79(3)
C474 0.55(3) 1.84(5) 0.54(3) 0.49(4) 0.34(3) 0.79(3)
C475 0.55(3) 1.84(5) 0.54(3) 0.49(4) 0.34(3) 0.79(3)
C476 0.54(3) 1.83(5) 0.54(3) 0.49(4) 0.35(3) 0.80(3)
C480 0.52(2) 0.87(3) 0.74(3) 0.66(3) 0.47(2) 0.52(2)
C481 0.51(2) 0.87(3) 0.74(3) 0.66(3) 0.47(2) 0.52(2)
C482 0.51(2) 0.87(3) 0.74(3) 0.66(3) 0.48(2) 0.52(2)
C483 0.51(2) 0.87(3) 0.73(3) 0.66(3) 0.48(2) 0.52(2)
C484 0.51(2) 0.87(3) 0.74(3) 0.66(3) 0.48(2) 0.52(2)
C485 0.51(2) 0.87(3) 0.74(3) 0.66(3) 0.48(2) 0.52(2)
C486 0.52(2) 0.87(4) 0.75(3) 0.64(3) 0.46(2) 0.53(2)
C500 0.39(6) 0.45(8) 0.29(5) 0.04(5) 0.15(4) 0.23(6)

loop_
_atom_type_symbol
_atom_type_description
_atom_type_scat_dispersion_real
_atom_type_scat_dispersion_imag
_atom_type_scat_source
C C 0.0181 0.0091 'International Tables Vol C Tables 4.2.6.8 and 6.1.1.4'
H H 0.0000 0.0000 'International Tables Vol C Tables 4.2.6.8 and 6.1.1.4'
N N 0.0311 0.0180 'International Tables Vol C Tables 4.2.6.8 and 6.1.1.4'
O O 0.0492 0.0322 'International Tables Vol C Tables 4.2.6.8 and 6.1.1.4'
F F 0.0727 0.0534 'International Tables Vol C Tables 4.2.6.8 and 6.1.1.4'
Cr Cr -0.1635 2.4439 'International Tables Vol C Tables 4.2.6.8 and 6.1.1.4'
Ni Ni -3.0029 0.5091 'International Tables Vol C Tables 4.2.6.8 and 6.1.1.4'
Cu Cu -1.9646 0.5888 'International Tables Vol C Tables 4.2.6.8 and 6.1.1.4'
S S 0.3331 0.5567 'International Tables Vol C Tables 4.2.6.8 and 6.1.1.4'

loop_
_geom_angle_atom_site_label_1
_geom_angle_atom_site_label_2
_geom_angle_atom_site_label_3
_geom_angle
_geom_angle_site_symmetry_1
_geom_angle_site_symmetry_3
F1 Cr1 O1 92.0(3) . .
F1 Cr1 O30 179.9(4) . .
O1 Cr1 O30 88.0(4) . .
F1 Cr1 O3 92.2(3) . .
O1 Cr1 O3 91.6(4) . .
O30 Cr1 O3 87.7(3) . .
F1 Cr1 F8 86.3(2) . .
O1 Cr1 F8 90.7(3) . .
O30 Cr1 F8 93.8(3) . .
O3 Cr1 F8 177.3(3) . .
F1 Cr1 O32 89.5(3) . .
O1 Cr1 O32 178.5(3) . .
O30 Cr1 O32 90.6(4) . .
O3 Cr1 O32 87.8(4) . .
F8 Cr1 O32 89.8(3) . .
F1 Cr2 F2 87.0(2) . .
F1 Cr2 O2 91.3(3) . .
F2 Cr2 O2 90.1(4) . .
F1 Cr2 O5 178.3(4) . .
F2 Cr2 O5 91.4(4) . .
O2 Cr2 O5 88.1(5) . .
F1 Cr2 O4 91.9(3) . .
F2 Cr2 O4 178.1(4) . .
O2 Cr2 O4 91.5(5) . .
O5 Cr2 O4 89.7(4) . .
F1 Cr2 O7 90.1(3) . .
F2 Cr2 O7 91.6(3) . .
O2 Cr2 O7 177.9(5) . .
O5 Cr2 O7 90.4(5) . .
O4 Cr2 O7 86.9(5) . .
F2 Cr3 O8 94.0(3) . .
F2 Cr3 O6 91.6(3) . .
O8 Cr3 O6 91.1(4) . .
F2 Cr3 O11 177.7(4) . .
O8 Cr3 O11 88.3(4) . .
O6 Cr3 O11 88.1(4) . .
F2 Cr3 O9 89.5(3) . .
O8 Cr3 O9 176.6(4) . .
O6 Cr3 O9 88.7(4) . .
O11 Cr3 O9 88.3(4) . .
F2 Cr3 F3 86.3(2) . .
O8 Cr3 F3 90.4(3) . .
O6 Cr3 F3 177.5(3) . .
O11 Cr3 F3 93.9(3) . .
O9 Cr3 F3 89.9(3) . .
F3 Cr4 O12 91.6(3) . .
F3 Cr4 F4 89.0(2) . .
O12 Cr4 F4 178.4(4) . .
F3 Cr4 O10 92.9(3) . .
O12 Cr4 O10 90.9(4) . .
F4 Cr4 O10 90.6(3) . .
F3 Cr4 O13 178.1(3) . .
O12 Cr4 O13 86.5(4) . .
F4 Cr4 O13 92.9(3) . .
O10 Cr4 O13 86.9(4) . .
F3 Cr4 O15 90.0(3) . .
O12 Cr4 O15 88.5(4) . .
F4 Cr4 O15 90.0(3) . .
O10 Cr4 O15 177.0(3) . .
O13 Cr4 O15 90.2(4) . .
F5 Cr5 F4 90.1(2) . .
F5 Cr5 O19 91.7(3) . .
F4 Cr5 O19 178.0(3) . .
F5 Cr5 O14 177.7(3) . .
F4 Cr5 O14 91.6(3) . .
O19 Cr5 O14 86.6(4) . .
F5 Cr5 O17 91.3(3) . .
F4 Cr5 O17 89.5(3) . .
O19 Cr5 O17 91.4(4) . .
O14 Cr5 O17 87.0(4) . .
F5 Cr5 O16 90.2(3) . .
F4 Cr5 O16 91.8(3) . .
O19 Cr5 O16 87.2(4) . .
O14 Cr5 O16 91.3(4) . .
O17 Cr5 O16 177.9(3) . .
F6 Cr6 F5 91.0(2) . .
F6 Cr6 O20 177.8(4) . .
F5 Cr6 O20 90.9(4) . .
F6 Cr6 O18 90.2(3) . .
F5 Cr6 O18 91.3(3) . .
O20 Cr6 O18 90.9(4) . .
F6 Cr6 O21 91.2(3) . .
F5 Cr6 O21 177.6(3) . .
O20 Cr6 O21 86.9(4) . .
O18 Cr6 O21 87.8(4) . .
F6 Cr6 O23 91.1(3) . .
F5 Cr6 O23 88.9(3) . .
O20 Cr6 O23 87.8(4) . .
O18 Cr6 O23 178.7(4) . .
O21 Cr6 O23 91.9(4) . .
F7 Cr7 O25 92.2(3) . .
F7 Cr7 F6 88.3(2) . .
O25 Cr7 F6 89.4(3) . .
F7 Cr7 O27 91.5(3) . .
O25 Cr7 O27 91.3(3) . .
F6 Cr7 O27 179.3(3) . .
F7 Cr7 O24 89.6(3) . .
O25 Cr7 O24 178.2(3) . .
F6 Cr7 O24 90.8(3) . .
O27 Cr7 O24 88.6(3) . .
F7 Cr7 O22 179.1(3) . .
O25 Cr7 O22 87.0(3) . .
F6 Cr7 O22 92.3(3) . .
O27 Cr7 O22 87.9(3) . .
O24 Cr7 O22 91.1(3) . .
F8 Cr8 O29 91.5(3) . .
F8 Cr8 F7 88.9(2) . .
O29 Cr8 F7 177.7(3) . .
F8 Cr8 O28 178.2(3) . .
O29 Cr8 O28 86.9(3) . .
F7 Cr8 O28 92.7(3) . .
F8 Cr8 O31 92.8(3) . .
O29 Cr8 O31 92.4(3) . .
F7 Cr8 O31 89.9(3) . .
O28 Cr8 O31 88.0(4) . .
F8 Cr8 O26 89.8(3) . .
O29 Cr8 O26 88.1(3) . .
F7 Cr8 O26 89.6(3) . .
O28 Cr8 O26 89.5(3) . .
O31 Cr8 O26 177.4(3) . .
F16 Cr9 F9 87.5(2) . .
F16 Cr9 O62 92.2(3) . .
F9 Cr9 O62 179.4(3) . .
F16 Cr9 O64 92.6(3) . .
F9 Cr9 O64 89.2(3) . .
O62 Cr9 O64 91.4(3) . .
F16 Cr9 O35 178.3(3) . .
F9 Cr9 O35 92.7(3) . .
O62 Cr9 O35 87.6(3) . .
O64 Cr9 O35 85.7(3) . .
F16 Cr9 O33 92.0(3) . .
F9 Cr9 O33 90.4(3) . .
O62 Cr9 O33 89.1(3) . .
O64 Cr9 O33 175.4(3) . .
O35 Cr9 O33 89.8(3) . .
F9 Cr10 F10 87.8(2) . .
F9 Cr10 O36 90.9(3) . .
F10 Cr10 O36 177.7(3) . .
F9 Cr10 O39 91.3(3) . .
F10 Cr10 O39 90.2(3) . .
O36 Cr10 O39 88.0(3) . .
F9 Cr10 O34 92.5(3) . .
F10 Cr10 O34 90.2(3) . .
O36 Cr10 O34 91.7(3) . .
O39 Cr10 O34 176.2(3) . .
F9 Cr10 O37 178.7(3) . .
F10 Cr10 O37 93.3(3) . .
O36 Cr10 O37 88.0(3) . .
O39 Cr10 O37 89.4(3) . .
O34 Cr10 O37 86.8(3) . .
F10 Cr11 F11 89.8(2) . .
F10 Cr11 O43 177.2(3) . .
F11 Cr11 O43 93.1(3) . .
F10 Cr11 O41 89.0(3) . .
F11 Cr11 O41 90.6(3) . .
O43 Cr11 O41 90.9(3) . .
F10 Cr11 O40 92.1(3) . .
F11 Cr11 O40 89.4(3) . .
O43 Cr11 O40 88.0(3) . .
O41 Cr11 O40 179.0(3) . .
F10 Cr11 O38 90.1(3) . .
F11 Cr11 O38 179.2(3) . .
O43 Cr11 O38 87.0(3) . .
O41 Cr11 O38 90.2(3) . .
O40 Cr11 O38 89.7(3) . .
F12 Cr12 F11 90.9(2) . .
F12 Cr12 O45 91.5(3) . .
F11 Cr12 O45 177.2(3) . .
F12 Cr12 O47 91.7(3) . .
F11 Cr12 O47 90.1(3) . .
O45 Cr12 O47 91.3(4) . .
F12 Cr12 O44 178.0(3) . .
F11 Cr12 O44 91.1(3) . .
O45 Cr12 O44 86.5(4) . .
O47 Cr12 O44 88.0(4) . .
F12 Cr12 O42 89.7(3) . .
F11 Cr12 O42 90.2(3) . .
O45 Cr12 O42 88.3(4) . .
O47 Cr12 O42 178.5(4) . .
O44 Cr12 O42 90.5(4) . .
F13 Cr13 O49 92.6(3) . .
F13 Cr13 O51 92.7(3) . .
O49 Cr13 O51 92.7(4) . .
F13 Cr13 F12 88.7(2) . .
O49 Cr13 F12 90.3(3) . .
O51 Cr13 F12 176.7(4) . .
F13 Cr13 O46 179.0(3) . .
O49 Cr13 O46 86.5(4) . .
O51 Cr13 O46 86.9(4) . .
F12 Cr13 O46 91.7(3) . .
F13 Cr13 O48 91.0(3) . .
O49 Cr13 O48 176.4(4) . .
O51 Cr13 O48 87.9(4) . .
F12 Cr13 O48 89.0(3) . .
O46 Cr13 O48 90.0(4) . .
F14 Cr14 O53 91.7(3) . .
F14 Cr14 O52 179.7(4) . .
O53 Cr14 O52 88.5(4) . .
F14 Cr14 F13 87.0(2) . .
O53 Cr14 F13 178.7(3) . .
O52 Cr14 F13 92.8(3) . .
F14 Cr14 O55 92.2(3) . .
O53 Cr14 O55 91.0(4) . .
O52 Cr14 O55 88.1(4) . .
F13 Cr14 O55 89.0(3) . .
F14 Cr14 O50 89.9(3) . .
O53 Cr14 O50 89.8(3) . .
O52 Cr14 O50 89.9(3) . .
F13 Cr14 O50 90.2(3) . .
O55 Cr14 O50 177.8(3) . .
O56 Cr15 O54 90.8(3) . .
O56 Cr15 F14 93.4(3) . .
O54 Cr15 F14 92.1(3) . .
O56 Cr15 F15 90.2(3) . .
O54 Cr15 F15 177.4(3) . .
F14 Cr15 F15 85.4(2) . .
O56 Cr15 O59 86.3(3) . .
O54 Cr15 O59 88.9(3) . .
F14 Cr15 O59 178.9(3) . .
F15 Cr15 O59 93.5(3) . .
O56 Cr15 O57 175.2(3) . .
O54 Cr15 O57 89.5(3) . .
F14 Cr15 O57 91.4(3) . .
F15 Cr15 O57 89.7(3) . .
O59 Cr15 O57 88.9(3) . .
F15 Cr16 O58 93.3(3) . .
F15 Cr16 O60 91.7(3) . .
O58 Cr16 O60 91.7(3) . .
F15 Cr16 F16 87.1(2) . .
O58 Cr16 F16 89.2(3) . .
O60 Cr16 F16 178.5(3) . .
F15 Cr16 O63 89.8(3) . .
O58 Cr16 O63 176.9(3) . .
O60 Cr16 O63 88.7(3) . .
F16 Cr16 O63 90.5(3) . .
F15 Cr16 O61 178.8(3) . .
O58 Cr16 O61 87.4(3) . .
O60 Cr16 O61 87.4(3) . .
F16 Cr16 O61 93.8(3) . .
O63 Cr16 O61 89.5(3) . .
O82 Cu1 O80 89.3(4) . .
O82 Cu1 O81 89.6(4) . 2_656
O80 Cu1 O81 168.8(3) . 2_656
O82 Cu1 O83 169.3(3) . 2_656
O80 Cu1 O83 90.3(4) . 2_656
O81 Cu1 O83 88.8(4) 2_656 2_656
O82 Cu1 N1 94.4(4) . .
O80 Cu1 N1 95.8(4) . .
O81 Cu1 N1 95.3(4) 2_656 .
O83 Cu1 N1 96.3(4) 2_656 .
O82 Cu1 Cu1 84.7(2) . 2_656
O80 Cu1 Cu1 84.9(2) . 2_656
O81 Cu1 Cu1 83.9(2) 2_656 2_656
O83 Cu1 Cu1 84.6(3) 2_656 2_656
N1 Cu1 Cu1 178.8(3) . 2_656
Cr1 F1 Cr2 122.3(3) . .
Cr3 F2 Cr2 121.5(3) . .
Cr4 F3 Cr3 122.1(3) . .
Cr5 F4 Cr4 123.1(3) . .
Cr6 F5 Cr5 124.1(3) . .
Cr6 F6 Cr7 124.1(3) . .
Cr7 F7 Cr8 122.8(3) . .
Cr8 F8 Cr1 121.2(3) . .
Cr10 F9 Cr9 122.5(3) . .
Cr11 F10 Cr10 123.4(3) . .
Cr11 F11 Cr12 124.5(3) . .
Cr12 F12 Cr13 123.9(3) . .
Cr13 F13 Cr14 123.0(3) . .
Cr15 F14 Cr14 121.2(3) . .
Cr16 F15 Cr15 121.6(3) . .
Cr9 F16 Cr16 120.9(3) . .
C1 O1 Cr1 134.4(8) . .
C1 O2 Cr2 132.3(9) . .
C6 O3 Cr1 134.2(8) . .
C6 O4 Cr2 135.5(8) . .
C11 O5 Cr2 136.6(10) . .
C11 O6 Cr3 133.0(9) . .
C16 O7 Cr2 132.4(9) . .
C16 O8 Cr3 136.9(8) . .
C21 O9 Cr3 129.8(8) . .
C21 O10 Cr4 134.4(8) . .
C26 O11 Cr3 133.1(10) . .
C26 O12 Cr4 131.2(9) . .
C31 O13 Cr4 134.2(9) . .
C31 O14 Cr5 131.9(9) . .
C36 O15 Cr4 131.0(8) . .
C36 O16 Cr5 136.1(8) . .
C41 O17 Cr5 132.7(9) . .
C41 O18 Cr6 134.4(8) . .
C46 O19 Cr5 135.6(9) . .
C46 O20 Cr6 136.9(9) . .
C51 O21 Cr6 134.5(9) . .
C51 O22 Cr7 134.7(9) . .
C56 O23 Cr6 136.2(7) . .
C56 O24 Cr7 133.3(8) . .
C61 O25 Cr7 136.9(7) . .
C61 O26 Cr8 128.8(7) . .
C66 O27 Cr7 131.5(8) . .
C66 O28 Cr8 134.0(8) . .
C71 O29 Cr8 128.4(8) . .
C71 O30 Cr1 134.2(8) . .
C76 O31 Cr8 134.1(8) . .
C76 O32 Cr1 129.0(8) . .
C81 O33 Cr9 127.7(7) . .
C81 O34 Cr10 136.2(7) . .
C86 O35 Cr9 132.7(7) . .
C86 O36 Cr10 129.8(7) . .
C91 O37 Cr10 134.2(8) . .
C91 O38 Cr11 128.8(7) . .
C96 O39 Cr10 127.2(7) . .
C96 O40 Cr11 135.1(7) . .
C101 O41 Cr11 132.2(8) . .
C101 O42 Cr12 135.6(8) . .
C106 O43 Cr11 134.3(8) . .
C106 O44 Cr12 133.7(8) . .
C111 O45 Cr12 132.1(8) . .
C111 O46 Cr13 135.0(8) . .
C116 O47 Cr12 137.2(9) . .
C116 O48 Cr13 133.1(8) . .
C121 O49 Cr13 135.0(8) . .
C121 O50 Cr14 131.1(8) . .
C126 O51 Cr13 131.7(9) . .
C126 O52 Cr14 134.3(9) . .
C131 O53 Cr14 135.9(8) . .
C131 O54 Cr15 128.7(8) . .
C136 O55 Cr14 129.3(8) . .
C136 O56 Cr15 138.1(8) . .
C141 O57 Cr15 127.2(7) . .
C141 O58 Cr16 136.2(7) . .
C146 O59 Cr15 133.0(7) . .
C146 O60 Cr16 128.5(7) . .
C151 O61 Cr16 133.2(8) . .
C151 O62 Cr9 128.4(8) . .
C156 O63 Cr16 127.4(8) . .
C156 O64 Cr9 137.1(7) . .
O2 C1 O1 126.9(11) . .
O2 C1 C2 116.3(11) . .
O1 C1 C2 116.2(11) . .
C3 C2 C4 112.1(11) . .
C3 C2 C5 109.7(11) . .
C4 C2 C5 110.5(11) . .
C3 C2 C1 109.0(11) . .
C4 C2 C1 108.7(10) . .
C5 C2 C1 106.8(10) . .
C2 C3 H3A 109.5 . .
C2 C3 H3B 109.5 . .
H3A C3 H3B 109.5 . .
C2 C3 H3C 109.5 . .
H3A C3 H3C 109.5 . .
H3B C3 H3C 109.5 . .
C2 C4 H4A 109.5 . .
C2 C4 H4B 109.5 . .
H4A C4 H4B 109.5 . .
C2 C4 H4C 109.5 . .
H4A C4 H4C 109.5 . .
H4B C4 H4C 109.5 . .
C2 C5 H5A 109.5 . .
C2 C5 H5B 109.5 . .
H5A C5 H5B 109.5 . .
C2 C5 H5C 109.5 . .
H5A C5 H5C 109.5 . .
H5B C5 H5C 109.5 . .
O3 C6 O4 126.1(12) . .
O3 C6 C7 116.4(13) . .
O4 C6 C7 117.5(13) . .
C9 C7 C10 110.3(17) . .
C9 C7 C8 109.1(15) . .
C10 C7 C8 110.6(15) . .
C9 C7 C6 107.9(16) . .
C10 C7 C6 108.2(14) . .
C8 C7 C6 110.6(16) . .
C7 C8 H8A 109.5 . .
C7 C8 H8B 109.5 . .
H8A C8 H8B 109.5 . .
C7 C8 H8C 109.5 . .
H8A C8 H8C 109.5 . .
H8B C8 H8C 109.5 . .
C7 C9 H9A 109.5 . .
C7 C9 H9B 109.5 . .
H9A C9 H9B 109.5 . .
C7 C9 H9C 109.5 . .
H9A C9 H9C 109.5 . .
H9B C9 H9C 109.5 . .
C7 C10 H10A 109.5 . .
C7 C10 H10B 109.5 . .
H10A C10 H10B 109.5 . .
C7 C10 H10C 109.5 . .
H10A C10 H10C 109.5 . .
H10B C10 H10C 109.5 . .
O5 C11 O6 124.9(13) . .
O5 C11 C12 118.5(14) . .
O6 C11 C12 116.6(14) . .
C15 C12 C13 111.7(15) . .
C15 C12 C14 109.4(14) . .
C13 C12 C14 110.5(15) . .
C15 C12 C11 108.7(13) . .
C13 C12 C11 108.9(15) . .
C14 C12 C11 107.5(15) . .
C12 C13 H13A 109.5 . .
C12 C13 H13B 109.5 . .
H13A C13 H13B 109.5 . .
C12 C13 H13C 109.5 . .
H13A C13 H13C 109.5 . .
H13B C13 H13C 109.5 . .
C12 C14 H14A 109.5 . .
C12 C14 H14B 109.5 . .
H14A C14 H14B 109.5 . .
C12 C14 H14C 109.5 . .
H14A C14 H14C 109.5 . .
H14B C14 H14C 109.5 . .
C12 C15 H15A 109.5 . .
C12 C15 H15B 109.5 . .
H15A C15 H15B 109.5 . .
C12 C15 H15C 109.5 . .
H15A C15 H15C 109.5 . .
H15B C15 H15C 109.5 . .
O7 C16 O8 124.2(13) . .
O7 C16 C17 117.5(15) . .
O8 C16 C17 118.1(13) . .
C18 C17 C19 111.3(14) . .
C18 C17 C20 109.5(13) . .
C19 C17 C20 108.9(13) . .
C18 C17 C16 109.1(14) . .
C19 C17 C16 111.7(13) . .
C20 C17 C16 106.2(13) . .
C17 C18 H18A 109.5 . .
C17 C18 H18B 109.5 . .
H18A C18 H18B 109.5 . .
C17 C18 H18C 109.5 . .
H18A C18 H18C 109.5 . .
H18B C18 H18C 109.5 . .
C17 C19 H19A 109.5 . .
C17 C19 H19B 109.5 . .
H19A C19 H19B 109.5 . .
C17 C19 H19C 109.5 . .
H19A C19 H19C 109.5 . .
H19B C19 H19C 109.5 . .
C17 C20 H20A 109.5 . .
C17 C20 H20B 109.5 . .
H20A C20 H20B 109.5 . .
C17 C20 H20C 109.5 . .
H20A C20 H20C 109.5 . .
H20B C20 H20C 109.5 . .
O9 C21 O10 127.2(11) . .
O9 C21 C22 118.3(13) . .
O10 C21 C22 114.3(13) . .
C24 C22 C23 114.0(13) . .
C24 C22 C25 107.9(13) . .
C23 C22 C25 109.4(13) . .
C24 C22 C21 111.1(13) . .
C23 C22 C21 109.7(12) . .
C25 C22 C21 104.3(12) . .
C22 C23 H23A 109.5 . .
C22 C23 H23B 109.5 . .
H23A C23 H23B 109.5 . .
C22 C23 H23C 109.5 . .
H23A C23 H23C 109.5 . .
H23B C23 H23C 109.5 . .
C22 C24 H24A 109.5 . .
C22 C24 H24B 109.5 . .
H24A C24 H24B 109.5 . .
C22 C24 H24C 109.5 . .
H24A C24 H24C 109.5 . .
H24B C24 H24C 109.5 . .
C22 C25 H25A 109.5 . .
C22 C25 H25B 109.5 . .
H25A C25 H25B 109.5 . .
C22 C25 H25C 109.5 . .
H25A C25 H25C 109.5 . .
H25B C25 H25C 109.5 . .
O11 C26 O12 126.6(12) . .
O11 C26 C27 116.9(15) . .
O12 C26 C27 116.4(14) . .
C28 C27 C29 110.8(16) . .
C28 C27 C30 109.4(16) . .
C29 C27 C30 113.4(16) . .
C28 C27 C26 109.9(13) . .
C29 C27 C26 103.7(15) . .
C30 C27 C26 109.5(15) . .
C27 C28 H28A 109.5 . .
C27 C28 H28B 109.5 . .
H28A C28 H28B 109.5 . .
C27 C28 H28C 109.5 . .
H28A C28 H28C 109.5 . .
H28B C28 H28C 109.5 . .
C27 C29 H29A 109.5 . .
C27 C29 H29B 109.5 . .
H29A C29 H29B 109.5 . .
C27 C29 H29C 109.5 . .
H29A C29 H29C 109.5 . .
H29B C29 H29C 109.5 . .
C27 C30 H30A 109.5 . .
C27 C30 H30B 109.5 . .
H30A C30 H30B 109.5 . .
C27 C30 H30C 109.5 . .
H30A C30 H30C 109.5 . .
H30B C30 H30C 109.5 . .
O14 C31 O13 125.9(12) . .
O14 C31 C32 119.4(14) . .
O13 C31 C32 114.7(15) . .
C33 C32 C34 109.4(14) . .
C33 C32 C35 111.7(14) . .
C34 C32 C35 106.2(14) . .
C33 C32 C31 110.9(12) . .
C34 C32 C31 107.8(12) . .
C35 C32 C31 110.7(13) . .
C32 C33 H33A 109.5 . .
C32 C33 H33B 109.5 . .
H33A C33 H33B 109.5 . .
C32 C33 H33C 109.5 . .
H33A C33 H33C 109.5 . .
H33B C33 H33C 109.5 . .
C32 C34 H34A 109.5 . .
C32 C34 H34B 109.5 . .
H34A C34 H34B 109.5 . .
C32 C34 H34C 109.5 . .
H34A C34 H34C 109.5 . .
H34B C34 H34C 109.5 . .
C32 C35 H35A 109.5 . .
C32 C35 H35B 109.5 . .
H35A C35 H35B 109.5 . .
C32 C35 H35C 109.5 . .
H35A C35 H35C 109.5 . .
H35B C35 H35C 109.5 . .
O15 C36 O16 124.5(11) . .
O15 C36 C37 117.7(13) . .
O16 C36 C37 117.8(13) . .
C39 C37 C38 112.8(14) . .
C39 C37 C36 111.2(12) . .
C38 C37 C36 103.6(12) . .
C39 C37 C40 110.0(13) . .
C38 C37 C40 107.2(14) . .
C36 C37 C40 111.9(13) . .
C37 C38 H38A 109.5 . .
C37 C38 H38B 109.5 . .
H38A C38 H38B 109.5 . .
C37 C38 H38C 109.5 . .
H38A C38 H38C 109.5 . .
H38B C38 H38C 109.5 . .
C37 C39 H39A 109.5 . .
C37 C39 H39B 109.5 . .
H39A C39 H39B 109.5 . .
C37 C39 H39C 109.5 . .
H39A C39 H39C 109.5 . .
H39B C39 H39C 109.5 . .
C37 C40 H40A 109.5 . .
C37 C40 H40B 109.5 . .
H40A C40 H40B 109.5 . .
C37 C40 H40C 109.5 . .
H40A C40 H40C 109.5 . .
H40B C40 H40C 109.5 . .
O17 C41 O18 126.8(11) . .
O17 C41 C42 117.5(13) . .
O18 C41 C42 115.6(13) . .
C44 C42 C43 107.0(12) . .
C44 C42 C45 111.0(13) . .
C43 C42 C45 110.0(13) . .
C44 C42 C41 113.2(12) . .
C43 C42 C41 111.5(12) . .
C45 C42 C41 104.2(10) . .
C42 C43 H43A 109.5 . .
C42 C43 H43B 109.5 . .
H43A C43 H43B 109.5 . .
C42 C43 H43C 109.5 . .
H43A C43 H43C 109.5 . .
H43B C43 H43C 109.5 . .
C42 C44 H44A 109.5 . .
C42 C44 H44B 109.5 . .
H44A C44 H44B 109.5 . .
C42 C44 H44C 109.5 . .
H44A C44 H44C 109.5 . .
H44B C44 H44C 109.5 . .
C42 C45 H45A 109.5 . .
C42 C45 H45B 109.5 . .
H45A C45 H45B 109.5 . .
C42 C45 H45C 109.5 . .
H45A C45 H45C 109.5 . .
H45B C45 H45C 109.5 . .
O20 C46 O19 123.8(12) . .
O20 C46 C47 117.0(15) . .
O19 C46 C47 119.2(15) . .
C49 C47 C50 109.2(15) . .
C49 C47 C48 110.6(17) . .
C50 C47 C48 110.3(17) . .
C49 C47 C46 111.6(13) . .
C50 C47 C46 104.8(13) . .
C48 C47 C46 110.2(15) . .
C47 C48 H48A 109.5 . .
C47 C48 H48B 109.5 . .
H48A C48 H48B 109.5 . .
C47 C48 H48C 109.5 . .
H48A C48 H48C 109.5 . .
H48B C48 H48C 109.5 . .
C47 C49 H49A 109.5 . .
C47 C49 H49B 109.5 . .
H49A C49 H49B 109.5 . .
C47 C49 H49C 109.5 . .
H49A C49 H49C 109.5 . .
H49B C49 H49C 109.5 . .
C47 C50 H50A 109.5 . .
C47 C50 H50B 109.5 . .
H50A C50 H50B 109.5 . .
C47 C50 H50C 109.5 . .
H50A C50 H50C 109.5 . .
H50B C50 H50C 109.5 . .
O21 C51 O22 125.7(13) . .
O21 C51 C52 115.1(13) . .
O22 C51 C52 119.2(13) . .
C53 C52 C55 113.2(15) . .
C53 C52 C54 110.9(15) . .
C55 C52 C54 107.1(15) . .
C53 C52 C51 110.6(12) . .
C55 C52 C51 108.6(13) . .
C54 C52 C51 106.1(12) . .
C52 C53 H53A 109.5 . .
C52 C53 H53B 109.5 . .
H53A C53 H53B 109.5 . .
C52 C53 H53C 109.5 . .
H53A C53 H53C 109.5 . .
H53B C53 H53C 109.5 . .
C52 C54 H54A 109.5 . .
C52 C54 H54B 109.5 . .
H54A C54 H54B 109.5 . .
C52 C54 H54C 109.5 . .
H54A C54 H54C 109.5 . .
H54B C54 H54C 109.5 . .
C52 C55 H55A 109.5 . .
C52 C55 H55B 109.5 . .
H55A C55 H55B 109.5 . .
C52 C55 H55C 109.5 . .
H55A C55 H55C 109.5 . .
H55B C55 H55C 109.5 . .
O23 C56 O24 124.9(11) . .
O23 C56 C57 116.8(10) . .
O24 C56 C57 118.3(12) . .
C59 C57 C60 108.4(12) . .
C59 C57 C58 109.0(12) . .
C60 C57 C58 111.3(12) . .
C59 C57 C56 112.4(10) . .
C60 C57 C56 109.7(11) . .
C58 C57 C56 106.1(10) . .
C57 C58 H58A 109.5 . .
C57 C58 H58B 109.5 . .
H58A C58 H58B 109.5 . .
C57 C58 H58C 109.5 . .
H58A C58 H58C 109.5 . .
H58B C58 H58C 109.5 . .
C57 C59 H59A 109.5 . .
C57 C59 H59B 109.5 . .
H59A C59 H59B 109.5 . .
C57 C59 H59C 109.5 . .
H59A C59 H59C 109.5 . .
H59B C59 H59C 109.5 . .
C57 C60 H60A 109.5 . .
C57 C60 H60B 109.5 . .
H60A C60 H60B 109.5 . .
C57 C60 H60C 109.5 . .
H60A C60 H60C 109.5 . .
H60B C60 H60C 109.5 . .
O25 C61 O26 125.5(10) . .
O25 C61 C62 119.1(11) . .
O26 C61 C62 115.1(12) . .
C63 C62 C64 115.1(12) . .
C63 C62 C61 111.4(12) . .
C64 C62 C61 115.4(11) . .
C63 C62 C65 105.2(13) . .
C64 C62 C65 105.3(13) . .
C61 C62 C65 103.0(12) . .
C62 C63 H63A 109.5 . .
C62 C63 H63B 109.5 . .
H63A C63 H63B 109.5 . .
C62 C63 H63C 109.5 . .
H63A C63 H63C 109.5 . .
H63B C63 H63C 109.5 . .
C62 C64 H64A 109.5 . .
C62 C64 H64B 109.5 . .
H64A C64 H64B 109.5 . .
C62 C64 H64C 109.5 . .
H64A C64 H64C 109.5 . .
H64B C64 H64C 109.5 . .
C62 C65 H65A 109.5 . .
C62 C65 H65B 109.5 . .
H65A C65 H65B 109.5 . .
C62 C65 H65C 109.5 . .
H65A C65 H65C 109.5 . .
H65B C65 H65C 109.5 . .
O27 C66 O28 124.8(11) . .
O27 C66 C67 119.6(12) . .
O28 C66 C67 115.6(12) . .
C70 C67 C68 113.2(14) . .
C70 C67 C69 108.0(14) . .
C68 C67 C69 110.7(14) . .
C70 C67 C66 110.0(12) . .
C68 C67 C66 110.1(12) . .
C69 C67 C66 104.6(12) . .
C67 C68 H68A 109.5 . .
C67 C68 H68B 109.5 . .
H68A C68 H68B 109.5 . .
C67 C68 H68C 109.5 . .
H68A C68 H68C 109.5 . .
H68B C68 H68C 109.5 . .
C67 C69 H69A 109.5 . .
C67 C69 H69B 109.5 . .
H69A C69 H69B 109.5 . .
C67 C69 H69C 109.5 . .
H69A C69 H69C 109.5 . .
H69B C69 H69C 109.5 . .
C67 C70 H70A 109.5 . .
C67 C70 H70B 109.5 . .
H70A C70 H70B 109.5 . .
C67 C70 H70C 109.5 . .
H70A C70 H70C 109.5 . .
H70B C70 H70C 109.5 . .
O30 C71 O29 126.6(11) . .
O30 C71 C72 118.8(13) . .
O29 C71 C72 114.7(13) . .
C74 C72 C75 108.8(14) . .
C74 C72 C73 108.6(16) . .
C75 C72 C73 112.2(15) . .
C74 C72 C71 108.9(15) . .
C75 C72 C71 112.8(12) . .
C73 C72 C71 105.4(14) . .
C72 C73 H73A 109.5 . .
C72 C73 H73B 109.5 . .
H73A C73 H73B 109.5 . .
C72 C73 H73C 109.5 . .
H73A C73 H73C 109.5 . .
H73B C73 H73C 109.5 . .
C72 C74 H74A 109.5 . .
C72 C74 H74B 109.5 . .
H74A C74 H74B 109.5 . .
C72 C74 H74C 109.5 . .
H74A C74 H74C 109.5 . .
H74B C74 H74C 109.5 . .
C72 C75 H75A 109.5 . .
C72 C75 H75B 109.5 . .
H75A C75 H75B 109.5 . .
C72 C75 H75C 109.5 . .
H75A C75 H75C 109.5 . .
H75B C75 H75C 109.5 . .
O32 C76 O31 126.8(11) . .
O32 C76 C77 120.6(13) . .
O31 C76 C77 112.6(13) . .
C78 C77 C80 109.4(14) . .
C78 C77 C79 109.9(13) . .
C80 C77 C79 110.9(13) . .
C78 C77 C76 107.3(13) . .
C80 C77 C76 109.2(12) . .
C79 C77 C76 110.1(13) . .
C77 C78 H78A 109.5 . .
C77 C78 H78B 109.5 . .
H78A C78 H78B 109.5 . .
C77 C78 H78C 109.5 . .
H78A C78 H78C 109.5 . .
H78B C78 H78C 109.5 . .
C77 C79 H79A 109.5 . .
C77 C79 H79B 109.5 . .
H79A C79 H79B 109.5 . .
C77 C79 H79C 109.5 . .
H79A C79 H79C 109.5 . .
H79B C79 H79C 109.5 . .
C77 C80 H80A 109.5 . .
C77 C80 H80B 109.5 . .
H80A C80 H80B 109.5 . .
C77 C80 H80C 109.5 . .
H80A C80 H80C 109.5 . .
H80B C80 H80C 109.5 . .
O33 C81 O34 125.1(11) . .
O33 C81 C82 119.1(11) . .
O34 C81 C82 115.7(12) . .
C84 C82 C83 110.7(11) . .
C84 C82 C85 108.7(13) . .
C83 C82 C85 112.6(12) . .
C84 C82 C81 109.0(11) . .
C83 C82 C81 109.3(11) . .
C85 C82 C81 106.3(11) . .
C82 C83 H83A 109.5 . .
C82 C83 H83B 109.5 . .
H83A C83 H83B 109.5 . .
C82 C83 H83C 109.5 . .
H83A C83 H83C 109.5 . .
H83B C83 H83C 109.5 . .
C82 C84 H84A 109.5 . .
C82 C84 H84B 109.5 . .
H84A C84 H84B 109.5 . .
C82 C84 H84C 109.5 . .
H84A C84 H84C 109.5 . .
H84B C84 H84C 109.5 . .
C82 C85 H85A 109.5 . .
C82 C85 H85B 109.5 . .
H85A C85 H85B 109.5 . .
C82 C85 H85C 109.5 . .
H85A C85 H85C 109.5 . .
H85B C85 H85C 109.5 . .
O36 C86 O35 125.7(11) . .
O36 C86 C87 118.0(11) . .
O35 C86 C87 116.3(11) . .
C88 C87 C89 110.2(9) . .
C88 C87 C90 112.5(10) . .
C89 C87 C90 109.5(10) . .
C88 C87 C86 106.2(9) . .
C89 C87 C86 107.5(9) . .
C90 C87 C86 110.9(9) . .
C87 C88 H88A 109.5 . .
C87 C88 H88B 109.5 . .
H88A C88 H88B 109.5 . .
C87 C88 H88C 109.5 . .
H88A C88 H88C 109.5 . .
H88B C88 H88C 109.5 . .
C87 C89 H89A 109.5 . .
C87 C89 H89B 109.5 . .
H89A C89 H89B 109.5 . .
C87 C89 H89C 109.5 . .
H89A C89 H89C 109.5 . .
H89B C89 H89C 109.5 . .
C87 C90 H90A 109.5 . .
C87 C90 H90B 109.5 . .
H90A C90 H90B 109.5 . .
C87 C90 H90C 109.5 . .
H90A C90 H90C 109.5 . .
H90B C90 H90C 109.5 . .
O37 C91 O38 125.3(12) . .
O37 C91 C92 119.3(11) . .
O38 C91 C92 115.4(11) . .
C93 C92 C94 111.4(13) . .
C93 C92 C95 110.7(13) . .
C94 C92 C95 106.4(13) . .
C93 C92 C91 111.1(11) . .
C94 C92 C91 108.1(11) . .
C95 C92 C91 109.0(11) . .
C92 C93 H93A 109.5 . .
C92 C93 H93B 109.5 . .
H93A C93 H93B 109.5 . .
C92 C93 H93C 109.5 . .
H93A C93 H93C 109.5 . .
H93B C93 H93C 109.5 . .
C92 C94 H94A 109.5 . .
C92 C94 H94B 109.5 . .
H94A C94 H94B 109.5 . .
C92 C94 H94C 109.5 . .
H94A C94 H94C 109.5 . .
H94B C94 H94C 109.5 . .
C92 C95 H95A 109.5 . .
C92 C95 H95B 109.5 . .
H95A C95 H95B 109.5 . .
C92 C95 H95C 109.5 . .
H95A C95 H95C 109.5 . .
H95B C95 H95C 109.5 . .
O39 C96 O40 125.9(10) . .
O39 C96 C97 117.6(11) . .
O40 C96 C97 116.5(11) . .
C98 C97 C100 112.0(13) . .
C98 C97 C99 110.7(13) . .
C100 C97 C99 108.3(13) . .
C98 C97 C96 105.1(11) . .
C100 C97 C96 110.5(11) . .
C99 C97 C96 110.3(11) . .
C97 C98 H98A 109.5 . .
C97 C98 H98B 109.5 . .
H98A C98 H98B 109.5 . .
C97 C98 H98C 109.5 . .
H98A C98 H98C 109.5 . .
H98B C98 H98C 109.5 . .
C97 C99 H99A 109.5 . .
C97 C99 H99B 109.5 . .
H99A C99 H99B 109.5 . .
C97 C99 H99C 109.5 . .
H99A C99 H99C 109.5 . .
H99B C99 H99C 109.5 . .
C97 C100 H10D 109.5 . .
C97 C100 H10E 109.5 . .
H10D C100 H10E 109.5 . .
C97 C100 H10F 109.5 . .
H10D C100 H10F 109.5 . .
H10E C100 H10F 109.5 . .
O41 C101 O42 127.1(11) . .
O41 C101 C102 118.2(12) . .
O42 C101 C102 114.6(12) . .
C103 C102 C104 109.2(11) . .
C103 C102 C105 111.5(11) . .
C104 C102 C105 108.9(10) . .
C103 C102 C101 110.6(10) . .
C104 C102 C101 110.2(10) . .
C105 C102 C101 106.3(10) . .
C102 C103 H10G 109.5 . .
C102 C103 H10H 109.5 . .
H10G C103 H10H 109.5 . .
C102 C103 H10I 109.5 . .
H10G C103 H10I 109.5 . .
H10H C103 H10I 109.5 . .
C102 C104 H10J 109.5 . .
C102 C104 H10K 109.5 . .
H10J C104 H10K 109.5 . .
C102 C104 H10L 109.5 . .
H10J C104 H10L 109.5 . .
H10K C104 H10L 109.5 . .
C102 C105 H10M 109.5 . .
C102 C105 H10N 109.5 . .
H10M C105 H10N 109.5 . .
C102 C105 H10O 109.5 . .
H10M C105 H10O 109.5 . .
H10N C105 H10O 109.5 . .
O44 C106 O43 126.8(11) . .
O44 C106 C107 116.6(13) . .
O43 C106 C107 116.6(14) . .
C110 C107 C109 110.5(15) . .
C110 C107 C108 110.5(17) . .
C109 C107 C108 107.2(16) . .
C110 C107 C106 109.5(13) . .
C109 C107 C106 112.9(14) . .
C108 C107 C106 106.2(13) . .
C107 C108 H10P 109.5 . .
C107 C108 H10Q 109.5 . .
H10P C108 H10Q 109.5 . .
C107 C108 H10R 109.5 . .
H10P C108 H10R 109.5 . .
H10Q C108 H10R 109.5 . .
C107 C109 H10S 109.5 . .
C107 C109 H10T 109.5 . .
H10S C109 H10T 109.5 . .
C107 C109 H10U 109.5 . .
H10S C109 H10U 109.5 . .
H10T C109 H10U 109.5 . .
C107 C110 H11A 109.5 . .
C107 C110 H11B 109.5 . .
H11A C110 H11B 109.5 . .
C107 C110 H11C 109.5 . .
H11A C110 H11C 109.5 . .
H11B C110 H11C 109.5 . .
O46 C111 O45 126.1(11) . .
O46 C111 C112 118.5(13) . .
O45 C111 C112 115.3(13) . .
C113 C112 C114 113.0(13) . .
C113 C112 C115 109.6(13) . .
C114 C112 C115 105.4(12) . .
C113 C112 C111 109.8(11) . .
C114 C112 C111 107.8(11) . .
C115 C112 C111 111.1(12) . .
C112 C113 H11D 109.5 . .
C112 C113 H11E 109.5 . .
H11D C113 H11E 109.5 . .
C112 C113 H11F 109.5 . .
H11D C113 H11F 109.5 . .
H11E C113 H11F 109.5 . .
C112 C114 H11G 109.5 . .
C112 C114 H11H 109.5 . .
H11G C114 H11H 109.5 . .
C112 C114 H11I 109.5 . .
H11G C114 H11I 109.5 . .
H11H C114 H11I 109.5 . .
C112 C115 H11J 109.5 . .
C112 C115 H11K 109.5 . .
H11J C115 H11K 109.5 . .
C112 C115 H11L 109.5 . .
H11J C115 H11L 109.5 . .
H11K C115 H11L 109.5 . .
O48 C116 O47 122.8(12) . .
O48 C116 C117 121.2(14) . .
O47 C116 C117 116.0(14) . .
C118 C117 C120 114.3(15) . .
C118 C117 C119 110.2(15) . .
C120 C117 C119 105.6(14) . .
C118 C117 C116 104.9(12) . .
C120 C117 C116 113.2(13) . .
C119 C117 C116 108.7(14) . .
C117 C118 H11M 109.5 . .
C117 C118 H11N 109.5 . .
H11M C118 H11N 109.5 . .
C117 C118 H11O 109.5 . .
H11M C118 H11O 109.5 . .
H11N C118 H11O 109.5 . .
C117 C119 H11P 109.5 . .
C117 C119 H11Q 109.5 . .
H11P C119 H11Q 109.5 . .
C117 C119 H11R 109.5 . .
H11P C119 H11R 109.5 . .
H11Q C119 H11R 109.5 . .
C117 C120 H12A 109.5 . .
C117 C120 H12B 109.5 . .
H12A C120 H12B 109.5 . .
C117 C120 H12C 109.5 . .
H12A C120 H12C 109.5 . .
H12B C120 H12C 109.5 . .
O49 C121 O50 127.7(11) . .
O49 C121 C122 116.3(11) . .
O50 C121 C122 116.0(14) . .
C123 C122 C125 110.0(13) . .
C123 C122 C124 109.2(14) . .
C125 C122 C124 108.8(12) . .
C123 C122 C121 108.1(12) . .
C125 C122 C121 112.6(12) . .
C124 C122 C121 108.0(12) . .
C122 C123 H12D 109.5 . .
C122 C123 H12E 109.5 . .
H12D C123 H12E 109.5 . .
C122 C123 H12F 109.5 . .
H12D C123 H12F 109.5 . .
H12E C123 H12F 109.5 . .
C122 C124 H12G 109.5 . .
C122 C124 H12H 109.5 . .
H12G C124 H12H 109.5 . .
C122 C124 H12I 109.5 . .
H12G C124 H12I 109.5 . .
H12H C124 H12I 109.5 . .
C122 C125 H12J 109.5 . .
C122 C125 H12K 109.5 . .
H12J C125 H12K 109.5 . .
C122 C125 H12L 109.5 . .
H12J C125 H12L 109.5 . .
H12K C125 H12L 109.5 . .
O52 C126 O51 127.8(12) . .
O52 C126 C127 118.8(14) . .
O51 C126 C127 113.4(14) . .
C130 C127 C128 112.8(15) . .
C130 C127 C129 108.2(15) . .
C128 C127 C129 110.2(15) . .
C130 C127 C126 107.4(12) . .
C128 C127 C126 108.6(13) . .
C129 C127 C126 109.5(13) . .
C127 C128 H12M 109.5 . .
C127 C128 H12N 109.5 . .
H12M C128 H12N 109.5 . .
C127 C128 H12O 109.5 . .
H12M C128 H12O 109.5 . .
H12N C128 H12O 109.5 . .
C127 C129 H12P 109.5 . .
C127 C129 H12Q 109.5 . .
H12P C129 H12Q 109.5 . .
C127 C129 H12R 109.5 . .
H12P C129 H12R 109.5 . .
H12Q C129 H12R 109.5 . .
C127 C130 H13D 109.5 . .
C127 C130 H13E 109.5 . .
H13D C130 H13E 109.5 . .
C127 C130 H13F 109.5 . .
H13D C130 H13F 109.5 . .
H13E C130 H13F 109.5 . .
O53 C131 O54 127.4(11) . .
O53 C131 C132 116.5(13) . .
O54 C131 C132 116.0(13) . .
C134 C132 C135 110.9(14) . .
C134 C132 C133 109.8(14) . .
C135 C132 C133 107.4(14) . .
C134 C132 C131 112.8(12) . .
C135 C132 C131 106.0(14) . .
C133 C132 C131 109.7(12) . .
C132 C133 H13G 109.5 . .
C132 C133 H13H 109.5 . .
H13G C133 H13H 109.5 . .
C132 C133 H13I 109.5 . .
H13G C133 H13I 109.5 . .
H13H C133 H13I 109.5 . .
C132 C134 H13J 109.5 . .
C132 C134 H13K 109.5 . .
H13J C134 H13K 109.5 . .
C132 C134 H13L 109.5 . .
H13J C134 H13L 109.5 . .
H13K C134 H13L 109.5 . .
C132 C135 H13M 109.5 . .
C132 C135 H13N 109.5 . .
H13M C135 H13N 109.5 . .
C132 C135 H13O 109.5 . .
H13M C135 H13O 109.5 . .
H13N C135 H13O 109.5 . .
O56 C136 O55 124.4(11) . .
O56 C136 C137 119.1(12) . .
O55 C136 C137 116.4(13) . .
C139 C137 C138 109.1(15) . .
C139 C137 C140 109.4(16) . .
C138 C137 C140 106.1(15) . .
C139 C137 C136 110.3(13) . .
C138 C137 C136 113.2(12) . .
C140 C137 C136 108.6(13) . .
C137 C138 H13P 109.5 . .
C137 C138 H13Q 109.5 . .
H13P C138 H13Q 109.5 . .
C137 C138 H13R 109.5 . .
H13P C138 H13R 109.5 . .
H13Q C138 H13R 109.5 . .
C137 C139 H13S 109.5 . .
C137 C139 H13T 109.5 . .
H13S C139 H13T 109.5 . .
C137 C139 H13U 109.5 . .
H13S C139 H13U 109.5 . .
H13T C139 H13U 109.5 . .
C137 C140 H14D 109.5 . .
C137 C140 H14E 109.5 . .
H14D C140 H14E 109.5 . .
C137 C140 H14F 109.5 . .
H14D C140 H14F 109.5 . .
H14E C140 H14F 109.5 . .
O58 C141 O57 126.0(11) . .
O58 C141 C142 115.6(11) . .
O57 C141 C142 118.3(12) . .
C143 C142 C145 111.8(12) . .
C143 C142 C144 109.2(12) . .
C145 C142 C144 111.2(14) . .
C143 C142 C141 111.6(11) . .
C145 C142 C141 105.8(10) . .
C144 C142 C141 107.1(12) . .
C142 C143 H14G 109.5 . .
C142 C143 H14H 109.5 . .
H14G C143 H14H 109.5 . .
C142 C143 H14I 109.5 . .
H14G C143 H14I 109.5 . .
H14H C143 H14I 109.5 . .
C142 C144 H14J 109.5 . .
C142 C144 H14K 109.5 . .
H14J C144 H14K 109.5 . .
C142 C144 H14L 109.5 . .
H14J C144 H14L 109.5 . .
H14K C144 H14L 109.5 . .
C142 C145 H14M 109.5 . .
C142 C145 H14N 109.5 . .
H14M C145 H14N 109.5 . .
C142 C145 H14O 109.5 . .
H14M C145 H14O 109.5 . .
H14N C145 H14O 109.5 . .
O59 C146 O60 126.6(10) . .
O59 C146 C147 118.4(10) . .
O60 C146 C147 115.0(11) . .
C148 C147 C150 110.5(10) . .
C148 C147 C149 110.1(11) . .
C150 C147 C149 109.2(9) . .
C148 C147 C146 107.0(9) . .
C150 C147 C146 111.2(9) . .
C149 C147 C146 108.8(10) . .
C147 C148 H14P 109.5 . .
C147 C148 H14Q 109.5 . .
H14P C148 H14Q 109.5 . .
C147 C148 H14R 109.5 . .
H14P C148 H14R 109.5 . .
H14Q C148 H14R 109.5 . .
C147 C149 H14S 109.5 . .
C147 C149 H14T 109.5 . .
H14S C149 H14T 109.5 . .
C147 C149 H14U 109.5 . .
H14S C149 H14U 109.5 . .
H14T C149 H14U 109.5 . .
C147 C150 H15D 109.5 . .
C147 C150 H15E 109.5 . .
H15D C150 H15E 109.5 . .
C147 C150 H15F 109.5 . .
H15D C150 H15F 109.5 . .
H15E C150 H15F 109.5 . .
O61 C151 O62 126.3(11) . .
O61 C151 C152 117.9(12) . .
O62 C151 C152 115.8(12) . .
C153 C152 C155 114.3(12) . .
C153 C152 C154 107.9(12) . .
C155 C152 C154 107.4(11) . .
C153 C152 C151 109.9(11) . .
C155 C152 C151 110.4(10) . .
C154 C152 C151 106.6(11) . .
C152 C153 H15G 109.5 . .
C152 C153 H15H 109.5 . .
H15G C153 H15H 109.5 . .
C152 C153 H15I 109.5 . .
H15G C153 H15I 109.5 . .
H15H C153 H15I 109.5 . .
C152 C154 H15J 109.5 . .
C152 C154 H15K 109.5 . .
H15J C154 H15K 109.5 . .
C152 C154 H15L 109.5 . .
H15J C154 H15L 109.5 . .
H15K C154 H15L 109.5 . .
C152 C155 H15M 109.5 . .
C152 C155 H15N 109.5 . .
H15M C155 H15N 109.5 . .
C152 C155 H15O 109.5 . .
H15M C155 H15O 109.5 . .
H15N C155 H15O 109.5 . .
O64 C156 O63 124.5(11) . .
O64 C156 C157 117.5(11) . .
O63 C156 C157 117.9(12) . .
C160 C157 C158 107.6(11) . .
C160 C157 C159 111.9(11) . .
C158 C157 C159 110.3(11) . .
C160 C157 C156 113.0(11) . .
C158 C157 C156 105.8(10) . .
C159 C157 C156 108.1(10) . .
C157 C158 H15P 109.5 . .
C157 C158 H15Q 109.5 . .
H15P C158 H15Q 109.5 . .
C157 C158 H15R 109.5 . .
H15P C158 H15R 109.5 . .
H15Q C158 H15R 109.5 . .
C157 C159 H15S 109.5 . .
C157 C159 H15T 109.5 . .
H15S C159 H15T 109.5 . .
C157 C159 H15U 109.5 . .
H15S C159 H15U 109.5 . .
H15T C159 H15U 109.5 . .
C157 C160 H16A 109.5 . .
C157 C160 H16B 109.5 . .
H16A C160 H16B 109.5 . .
C157 C160 H16C 109.5 . .
H16A C160 H16C 109.5 . .
H16B C160 H16C 109.5 . .
C214 N1 C210 109.1(14) . .
C214 N1 Cu1 125.4(10) . .
C210 N1 Cu1 123.7(11) . .
C228 N2 C227 116.0(10) . .
C228 N2 H2A 108.3 . .
C227 N2 H2A 108.3 . .
C228 N2 H2B 108.3 . .
C227 N2 H2B 108.3 . .
H2A N2 H2B 107.4 . .
C215 N3 C216 115.8(11) . .
C215 N3 H3D 108.3 . .
C216 N3 H3D 108.3 . .
C215 N3 H3E 108.3 . .
C216 N3 H3E 108.3 . .
H3D N3 H3E 107.4 . .
C200 O80 Cu1 122.2(7) . .
C200 O81 Cu1 122.7(8) . 2_656
C205 O82 Cu1 124.2(8) . .
C205 O83 Cu1 121.6(8) . 2_656
C500 S1 C234 75(2) . .
O80 C200 O81 126.2(11) . .
O80 C200 C201 118.1(11) . .
O81 C200 C201 115.5(11) . .
C202 C201 C203 114.5(14) . .
C202 C201 C204 105.0(13) . .
C203 C201 C204 104.6(13) . .
C202 C201 C200 112.3(11) . .
C203 C201 C200 111.8(11) . .
C204 C201 C200 108.0(11) . .
C201 C202 H20D 109.5 . .
C201 C202 H20E 109.5 . .
H20D C202 H20E 109.5 . .
C201 C202 H20F 109.5 . .
H20D C202 H20F 109.5 . .
H20E C202 H20F 109.5 . .
C201 C203 H20G 109.5 . .
C201 C203 H20H 109.5 . .
H20G C203 H20H 109.5 . .
C201 C203 H20I 109.5 . .
H20G C203 H20I 109.5 . .
H20H C203 H20I 109.5 . .
C201 C204 H20J 109.5 . .
C201 C204 H20K 109.5 . .
H20J C204 H20K 109.5 . .
C201 C204 H20L 109.5 . .
H20J C204 H20L 109.5 . .
H20K C204 H20L 109.5 . .
O82 C205 O83 124.8(12) . .
O82 C205 C206 119.2(12) . .
O83 C205 C206 115.9(12) . .
C207 C206 C209 109.5(11) . .
C207 C206 C208 109.7(12) . .
C209 C206 C208 109.3(11) . .
C207 C206 C205 106.5(11) . .
C209 C206 C205 110.7(10) . .
C208 C206 C205 111.1(11) . .
C206 C207 H20M 109.5 . .
C206 C207 H20N 109.5 . .
H20M C207 H20N 109.5 . .
C206 C207 H20O 109.5 . .
H20M C207 H20O 109.5 . .
H20N C207 H20O 109.5 . .
C206 C208 H20P 109.5 . .
C206 C208 H20Q 109.5 . .
H20P C208 H20Q 109.5 . .
C206 C208 H20R 109.5 . .
H20P C208 H20R 109.5 . .
H20Q C208 H20R 109.5 . .
C206 C209 H20S 109.5 . .
C206 C209 H20T 109.5 . .
H20S C209 H20T 109.5 . .
C206 C209 H20U 109.5 . .
H20S C209 H20U 109.5 . .
H20T C209 H20U 109.5 . .
N1 C210 C211 122.9(18) . .
N1 C210 C214 34.0(8) . .
C211 C210 C214 90.4(15) . .
N1 C210 H210 118.6 . .
C211 C210 H210 118.6 . .
C214 C210 H210 149.3 . .
C212 C211 C210 122.7(19) . .
C212 C211 H211 118.7 . .
C210 C211 H211 118.7 . .
C211 C212 C213 111.3(14) . .
C211 C212 C215 118.5(13) . .
C213 C212 C215 129.3(12) . .
C212 C213 C214 119.3(16) . .
C212 C213 H213 120.3 . .
C214 C213 H213 120.3 . .
N1 C214 C213 128.0(16) . .
N1 C214 C210 36.9(9) . .
C213 C214 C210 93.4(13) . .
N1 C214 H214 116.0 . .
C213 C214 H214 116.0 . .
C210 C214 H214 147.6 . .
N3 C215 C212 120.1(11) . .
N3 C215 H21A 107.3 . .
C212 C215 H21A 107.3 . .
N3 C215 H21B 107.3 . .
C212 C215 H21B 107.3 . .
H21A C215 H21B 106.9 . .
C217 C216 N3 117.5(14) . .
C217 C216 H21C 107.9 . .
N3 C216 H21C 107.9 . .
C217 C216 H21D 107.9 . .
N3 C216 H21D 107.9 . .
H21C C216 H21D 107.2 . .
C216 C217 C218 112.9(16) . .
C216 C217 H21E 109.0 . .
C218 C217 H21E 109.0 . .
C216 C217 H21F 109.0 . .
C218 C217 H21F 109.0 . .
H21E C217 H21F 107.8 . .
C219 C218 C217 111.2(17) . .
C219 C218 H21G 109.4 . .
C217 C218 H21G 109.4 . .
C219 C218 H21H 109.4 . .
C217 C218 H21H 109.4 . .
H21G C218 H21H 108.0 . .
C218 C219 C220 114(2) . .
C218 C219 H21I 108.7 . .
C220 C219 H21I 108.7 . .
C218 C219 H21J 108.7 . .
C220 C219 H21J 108.7 . .
H21I C219 H21J 107.6 . .
C219 C220 C221 122(2) . .
C219 C220 H22A 106.8 . .
C221 C220 H22A 106.8 . .
C219 C220 H22B 106.8 . .
C221 C220 H22B 106.8 . .
H22A C220 H22B 106.6 . .
C222 C221 C220 114(3) . .
C222 C221 H22C 108.8 . .
C220 C221 H22C 108.8 . .
C222 C221 H22D 108.8 . .
C220 C221 H22D 108.8 . .
H22C C221 H22D 107.7 . .
C223 C222 C221 110(2) . .
C223 C222 H22E 109.7 . .
C221 C222 H22E 109.7 . .
C223 C222 H22F 109.7 . .
C221 C222 H22F 109.7 . .
H22E C222 H22F 108.2 . .
C222 C223 C224 124(3) . .
C222 C223 H22G 106.3 . .
C224 C223 H22G 106.3 . .
C222 C223 H22H 106.3 . .
C224 C223 H22H 106.3 . .
H22G C223 H22H 106.4 . .
C225 C224 C223 116.3(19) . .
C225 C224 H22I 108.2 . .
C223 C224 H22I 108.2 . .
C225 C224 H22J 108.2 . .
C223 C224 H22J 108.2 . .
H22I C224 H22J 107.4 . .
C224 C225 C226 122.3(15) . .
C224 C225 H22K 106.8 . .
C226 C225 H22K 106.8 . .
C224 C225 H22L 106.8 . .
C226 C225 H22L 106.8 . .
H22K C225 H22L 106.6 . .
C227 C226 C225 114.6(13) . .
C227 C226 H22M 108.6 . .
C225 C226 H22M 108.6 . .
C227 C226 H22N 108.6 . .
C225 C226 H22N 108.6 . .
H22M C226 H22N 107.6 . .
C226 C227 N2 119.4(11) . .
C226 C227 H22O 107.5 . .
N2 C227 H22O 107.5 . .
C226 C227 H22P 107.5 . .
N2 C227 H22P 107.5 . .
H22O C227 H22P 107.0 . .
N2 C228 C231 119.8(11) . .
N2 C228 H22Q 107.4 . .
C231 C228 H22Q 107.4 . .
N2 C228 H22R 107.4 . .
C231 C228 H22R 107.4 . .
H22Q C228 H22R 106.9 . .
C230 C229 C234 123(2) . .
C230 C229 H229 118.3 . .
C234 C229 H229 118.3 . .
C229 C230 C231 125(2) . .
C229 C230 H230 117.6 . .
C231 C230 H230 117.6 . .
C230 C231 C232 113.2(15) . .
C230 C231 C228 121.7(15) . .
C232 C231 C228 124.5(14) . .
C231 C232 C233 119.7(17) . .
C231 C232 H232 120.2 . .
C233 C232 H232 120.2 . .
C234 C233 C232 126(2) . .
C234 C233 H233 117.2 . .
C232 C233 H233 117.2 . .
C233 C234 C229 113(2) . .
C233 C234 S1 113(3) . .
C229 C234 S1 134(3) . .
C233 C234 C500 154(3) . .
C229 C234 C500 92(2) . .
S1 C234 C500 41.6(8) . .
C406 C400 C401 119.7(9) . .
C406 C400 C405 120.3(9) . .
C401 C400 C405 120.0 . .
C400 C401 C402 120.0 . .
C400 C401 H401 120.0 . .
C402 C401 H401 120.0 . .
C401 C402 C403 120.0 . .
C401 C402 H402 120.0 . .
C403 C402 H402 120.0 . .
C404 C403 C402 120.0 . .
C404 C403 H403 120.0 . .
C402 C403 H403 120.0 . .
C405 C404 C403 120.0 . .
C405 C404 H404 120.0 . .
C403 C404 H404 120.0 . .
C404 C405 C400 120.0 . .
C404 C405 H405 120.0 . .
C400 C405 H405 120.0 . .
C400 C406 H40D 109.5 . .
C400 C406 H40E 109.5 . .
H40D C406 H40E 109.5 . .
C400 C406 H40F 109.5 . .
H40D C406 H40F 109.5 . .
H40E C406 H40F 109.5 . .
C411 C410 C415 120.0 . .
C411 C410 C416 111.5(13) . .
C415 C410 C416 111.6(13) . .
C410 C411 C412 120.0 . .
C410 C411 H411 120.0 . .
C412 C411 H411 120.0 . .
C413 C412 C411 120.0 . .
C413 C412 H412 120.0 . .
C411 C412 H412 120.0 . .
C412 C413 C414 120.0 . .
C412 C413 H413 120.0 . .
C414 C413 H413 120.0 . .
C415 C414 C413 120.0 . .
C415 C414 H414 120.0 . .
C413 C414 H414 120.0 . .
C414 C415 C410 120.0 . .
C414 C415 H415 120.0 . .
C410 C415 H415 120.0 . .
C410 C416 H41A 109.5 . .
C410 C416 H41B 109.5 . .
H41A C416 H41B 109.5 . .
C410 C416 H41C 109.5 . .
H41A C416 H41C 109.5 . .
H41B C416 H41C 109.5 . .
C426 C420 C421 119.6(10) . .
C426 C420 C425 119.5(10) . .
C421 C420 C425 120.0 . .
C420 C421 C422 120.0 . .
C420 C421 H421 120.0 . .
C422 C421 H421 120.0 . .
C423 C422 C421 120.0 . .
C423 C422 H422 120.0 . .
C421 C422 H422 120.0 . .
C424 C423 C422 120.0 . .
C424 C423 H423 120.0 . .
C422 C423 H423 120.0 . .
C423 C424 C425 120.0 . .
C423 C424 H424 120.0 . .
C425 C424 H424 120.0 . .
C424 C425 C420 120.0 . .
C424 C425 H425 120.0 . .
C420 C425 H425 120.0 . .
C420 C426 H42A 109.5 . .
C420 C426 H42B 109.5 . .
H42A C426 H42B 109.5 . .
C420 C426 H42C 109.5 . .
H42A C426 H42C 109.5 . .
H42B C426 H42C 109.5 . .
C436 C430 C431 119.8(9) . .
C436 C430 C435 119.7(9) . .
C431 C430 C435 120.0 . .
C432 C431 C430 120.0 . .
C432 C431 H431 120.0 . .
C430 C431 H431 120.0 . .
C433 C432 C431 120.0 . .
C433 C432 H432 120.0 . .
C431 C432 H432 120.0 . .
C432 C433 C434 120.0 . .
C432 C433 H433 120.0 . .
C434 C433 H433 120.0 . .
C435 C434 C433 120.0 . .
C435 C434 H434 120.0 . .
C433 C434 H434 120.0 . .
C434 C435 C430 120.0 . .
C434 C435 H435 120.0 . .
C430 C435 H435 120.0 . .
C430 C436 H43D 109.5 . .
C430 C436 H43E 109.5 . .
H43D C436 H43E 109.5 . .
C430 C436 H43F 109.5 . .
H43D C436 H43F 109.5 . .
H43E C436 H43F 109.5 . .
C441 C440 C445 120.0 . .
C441 C440 C446 119.2(9) . .
C445 C440 C446 119.7(9) . .
C440 C441 C442 120.0 . .
C440 C441 H441 120.0 . .
C442 C441 H441 120.0 . .
C441 C442 C443 120.0 . .
C441 C442 H442 120.0 . .
C443 C442 H442 120.0 . .
C444 C443 C442 120.0 . .
C444 C443 H443 120.0 . .
C442 C443 H443 120.0 . .
C445 C444 C443 120.0 . .
C445 C444 H444 120.0 . .
C443 C444 H444 120.0 . .
C444 C445 C440 120.0 . .
C444 C445 H445 120.0 . .
C440 C445 H445 120.0 . .
C440 C446 H44D 109.5 . .
C440 C446 H44E 109.5 . .
H44D C446 H44E 109.5 . .
C440 C446 H44F 109.5 . .
H44D C446 H44F 109.5 . .
H44E C446 H44F 109.5 . .
C451 C450 C455 120.0 . .
C451 C450 C456 119.9(8) . .
C455 C450 C456 119.9(8) . .
C452 C451 C450 120.0 . .
C452 C451 H451 120.0 . .
C450 C451 H451 120.0 . .
C451 C452 C453 120.0 . .
C451 C452 H452 120.0 . .
C453 C452 H452 120.0 . .
C454 C453 C452 120.0 . .
C454 C453 H453 120.0 . .
C452 C453 H453 120.0 . .
C453 C454 C455 120.0 . .
C453 C454 H454 120.0 . .
C455 C454 H454 120.0 . .
C454 C455 C450 120.0 . .
C454 C455 H455 120.0 . .
C450 C455 H455 120.0 . .
C450 C456 H45D 109.5 . .
C450 C456 H45E 109.5 . .
H45D C456 H45E 109.5 . .
C450 C456 H45F 109.5 . .
H45D C456 H45F 109.5 . .
H45E C456 H45F 109.5 . .
C466 C460 C461 119.2(9) . .
C466 C460 C465 120.3(9) . .
C461 C460 C465 120.0 . .
C460 C461 C462 120.0 . .
C460 C461 H461 120.0 . .
C462 C461 H461 120.0 . .
C463 C462 C461 120.0 . .
C463 C462 H462 120.0 . .
C461 C462 H462 120.0 . .
C462 C463 C464 120.0 . .
C462 C463 H463 120.0 . .
C464 C463 H463 120.0 . .
C465 C464 C463 120.0 . .
C465 C464 H464 120.0 . .
C463 C464 H464 120.0 . .
C464 C465 C460 120.0 . .
C464 C465 H465 120.0 . .
C460 C465 H465 120.0 . .
C460 C466 H46A 109.5 . .
C460 C466 H46B 109.5 . .
H46A C466 H46B 109.5 . .
C460 C466 H46C 109.5 . .
H46A C466 H46C 109.5 . .
H46B C466 H46C 109.5 . .
C471 C470 C475 120.0 . .
C471 C470 C476 119.7(8) . .
C475 C470 C476 119.7(8) . .
C470 C471 C472 120.00(9) . .
C470 C471 H471 120.0 . .
C472 C471 H471 120.0 . .
C473 C472 C471 120.00(6) . .
C473 C472 H472 120.0 . .
C471 C472 H472 120.0 . .
C472 C473 C474 120.0 . .
C472 C473 H473 120.0 . .
C474 C473 H473 120.0 . .
C475 C474 C473 120.00(11) . .
C475 C474 H474 120.0 . .
C473 C474 H474 120.0 . .
C474 C475 C470 120.00(6) . .
C474 C475 H475 120.0 . .
C470 C475 H475 120.0 . .
C470 C476 H47A 109.5 . .
C470 C476 H47B 109.5 . .
H47A C476 H47B 109.5 . .
C470 C476 H47C 109.5 . .
H47A C476 H47C 109.5 . .
H47B C476 H47C 109.5 . .
C481 C480 C485 120.0 . .
C481 C480 C486 119.4(9) . .
C485 C480 C486 119.2(9) . .
C480 C481 C482 120.0 . .
C480 C481 H481 120.0 . .
C482 C481 H481 120.0 . .
C483 C482 C481 120.0 . .
C483 C482 H482 120.0 . .
C481 C482 H482 120.0 . .
C482 C483 C484 120.0 . .
C482 C483 H483 120.0 . .
C484 C483 H483 120.0 . .
C485 C484 C483 120.0 . .
C485 C484 H484 120.0 . .
C483 C484 H484 120.0 . .
C484 C485 C480 120.0 . .
C484 C485 H485 120.0 . .
C480 C485 H485 120.0 . .
C480 C486 H48D 109.5 . .
C480 C486 H48E 109.5 . .
H48D C486 H48E 109.5 . .
C480 C486 H48F 109.5 . .
H48D C486 H48F 109.5 . .
H48E C486 H48F 109.5 . .
S1 C500 C234 63.2(19) . .
S1 C500 H50D 109.5 . .
C234 C500 H50D 172.6 . .
S1 C500 H50E 109.5 . .
C234 C500 H50E 74.7 . .
H50D C500 H50E 109.5 . .
S1 C500 H50F 109.5 . .
C234 C500 H50F 73.9 . .
H50D C500 H50F 109.5 . .
H50E C500 H50F 109.5 . .

loop_
_geom_bond_atom_site_label_1
_geom_bond_atom_site_label_2
_geom_bond_distance
_geom_bond_site_symmetry_2
Cr1 F1 1.932(5) .
Cr1 O1 1.953(8) .
Cr1 O30 1.954(8) .
Cr1 O3 1.959(8) .
Cr1 F8 1.961(5) .
Cr1 O32 1.978(9) .
Cr2 F1 1.939(5) .
Cr2 F2 1.949(6) .
Cr2 O2 1.955(10) .
Cr2 O5 1.971(10) .
Cr2 O4 1.975(10) .
Cr2 O7 2.002(10) .
Cr3 F2 1.923(5) .
Cr3 O8 1.943(10) .
Cr3 O6 1.955(9) .
Cr3 O11 1.958(9) .
Cr3 O9 1.958(9) .
Cr3 F3 1.967(6) .
Cr4 F3 1.918(5) .
Cr4 O12 1.928(9) .
Cr4 F4 1.929(6) .
Cr4 O10 1.935(8) .
Cr4 O13 1.952(9) .
Cr4 O15 1.956(8) .
Cr5 F5 1.922(6) .
Cr5 F4 1.927(6) .
Cr5 O19 1.932(10) .
Cr5 O14 1.935(9) .
Cr5 O17 1.950(9) .
Cr5 O16 1.952(9) .
Cr6 F6 1.907(5) .
Cr6 F5 1.917(6) .
Cr6 O20 1.917(9) .
Cr6 O18 1.946(9) .
Cr6 O21 1.957(9) .
Cr6 O23 1.962(9) .
Cr7 F7 1.921(5) .
Cr7 O25 1.927(8) .
Cr7 F6 1.936(6) .
Cr7 O27 1.936(8) .
Cr7 O24 1.947(7) .
Cr7 O22 1.961(8) .
Cr8 F8 1.923(5) .
Cr8 O29 1.937(8) .
Cr8 F7 1.943(5) .
Cr8 O28 1.952(8) .
Cr8 O31 1.954(9) .
Cr8 O26 1.964(8) .
Cr9 F16 1.921(5) .
Cr9 F9 1.935(5) .
Cr9 O62 1.936(7) .
Cr9 O64 1.949(8) .
Cr9 O35 1.969(7) .
Cr9 O33 1.972(8) .
Cr10 F9 1.915(5) .
Cr10 F10 1.920(5) .
Cr10 O36 1.940(7) .
Cr10 O39 1.940(7) .
Cr10 O34 1.952(8) .
Cr10 O37 1.961(7) .
Cr11 F10 1.914(5) .
Cr11 F11 1.928(6) .
Cr11 O43 1.933(8) .
Cr11 O41 1.952(8) .
Cr11 O40 1.957(8) .
Cr11 O38 1.967(8) .
Cr12 F12 1.911(6) .
Cr12 F11 1.927(6) .
Cr12 O45 1.931(9) .
Cr12 O47 1.933(10) .
Cr12 O44 1.948(9) .
Cr12 O42 1.957(9) .
Cr13 F13 1.914(5) .
Cr13 O49 1.928(10) .
Cr13 O51 1.937(10) .
Cr13 F12 1.941(6) .
Cr13 O46 1.958(8) .
Cr13 O48 1.971(9) .
Cr14 F14 1.952(5) .
Cr14 O53 1.954(9) .
Cr14 O52 1.956(9) .
Cr14 F13 1.964(6) .
Cr14 O55 1.973(8) .
Cr14 O50 1.989(8) .
Cr15 O56 1.938(8) .
Cr15 O54 1.940(8) .
Cr15 F14 1.943(5) .
Cr15 F15 1.960(5) .
Cr15 O59 1.974(7) .
Cr15 O57 1.998(8) .
Cr16 F15 1.906(5) .
Cr16 O58 1.932(9) .
Cr16 O60 1.953(7) .
Cr16 F16 1.957(5) .
Cr16 O63 1.964(8) .
Cr16 O61 1.964(8) .
Cu1 O82 1.939(9) .
Cu1 O80 1.965(8) .
Cu1 O81 1.966(8) 2_656
Cu1 O83 1.972(9) 2_656
Cu1 N1 2.137(9) .
Cu1 Cu1 2.604(3) 2_656
O1 C1 1.238(13) .
O2 C1 1.229(14) .
O3 C6 1.208(14) .
O4 C6 1.227(15) .
O5 C11 1.207(15) .
O6 C11 1.238(15) .
O7 C16 1.226(15) .
O8 C16 1.245(15) .
O9 C21 1.245(14) .
O10 C21 1.273(15) .
O11 C26 1.248(17) .
O12 C26 1.256(17) .
O13 C31 1.272(15) .
O14 C31 1.225(16) .
O15 C36 1.254(14) .
O16 C36 1.268(14) .
O17 C41 1.223(15) .
O18 C41 1.261(15) .
O19 C46 1.249(16) .
O20 C46 1.227(16) .
O21 C51 1.225(14) .
O22 C51 1.233(14) .
O23 C56 1.245(13) .
O24 C56 1.265(12) .
O25 C61 1.233(13) .
O26 C61 1.280(13) .
O27 C66 1.234(14) .
O28 C66 1.292(14) .
O29 C71 1.274(14) .
O30 C71 1.233(14) .
O31 C76 1.276(14) .
O32 C76 1.230(15) .
O33 C81 1.259(13) .
O34 C81 1.265(13) .
O35 C86 1.253(12) .
O36 C86 1.250(13) .
O37 C91 1.240(13) .
O38 C91 1.271(13) .
O39 C96 1.258(13) .
O40 C96 1.258(13) .
O41 C101 1.230(13) .
O42 C101 1.249(13) .
O43 C106 1.250(15) .
O44 C106 1.246(15) .
O45 C111 1.244(14) .
O46 C111 1.235(14) .
O47 C116 1.277(14) .
O48 C116 1.226(14) .
O49 C121 1.235(15) .
O50 C121 1.254(14) .
O51 C126 1.271(16) .
O52 C126 1.229(16) .
O53 C131 1.252(15) .
O54 C131 1.254(15) .
O55 C136 1.280(14) .
O56 C136 1.238(14) .
O57 C141 1.266(13) .
O58 C141 1.247(13) .
O59 C146 1.244(12) .
O60 C146 1.254(12) .
O61 C151 1.256(14) .
O62 C151 1.260(14) .
O63 C156 1.293(13) .
O64 C156 1.239(13) .
C1 C2 1.557(18) .
C2 C3 1.474(12) .
C2 C4 1.475(12) .
C2 C5 1.500(12) .
C3 H3A 0.9600 .
C3 H3B 0.9600 .
C3 H3C 0.9600 .
C4 H4A 0.9600 .
C4 H4B 0.9600 .
C4 H4C 0.9600 .
C5 H5A 0.9600 .
C5 H5B 0.9600 .
C5 H5C 0.9600 .
C6 C7 1.505(19) .
C7 C9 1.488(13) .
C7 C10 1.493(13) .
C7 C8 1.501(13) .
C8 H8A 0.9600 .
C8 H8B 0.9600 .
C8 H8C 0.9600 .
C9 H9A 0.9600 .
C9 H9B 0.9600 .
C9 H9C 0.9600 .
C10 H10A 0.9600 .
C10 H10B 0.9600 .
C10 H10C 0.9600 .
C11 C12 1.530(19) .
C12 C15 1.469(12) .
C12 C13 1.478(12) .
C12 C14 1.490(13) .
C13 H13A 0.9600 .
C13 H13B 0.9600 .
C13 H13C 0.9600 .
C14 H14A 0.9600 .
C14 H14B 0.9600 .
C14 H14C 0.9600 .
C15 H15A 0.9600 .
C15 H15B 0.9600 .
C15 H15C 0.9600 .
C16 C17 1.487(18) .
C17 C18 1.480(12) .
C17 C19 1.484(12) .
C17 C20 1.486(12) .
C18 H18A 0.9600 .
C18 H18B 0.9600 .
C18 H18C 0.9600 .
C19 H19A 0.9600 .
C19 H19B 0.9600 .
C19 H19C 0.9600 .
C20 H20A 0.9600 .
C20 H20B 0.9600 .
C20 H20C 0.9600 .
C21 C22 1.551(17) .
C22 C24 1.485(12) .
C22 C23 1.494(11) .
C22 C25 1.499(12) .
C23 H23A 0.9600 .
C23 H23B 0.9600 .
C23 H23C 0.9600 .
C24 H24A 0.9600 .
C24 H24B 0.9600 .
C24 H24C 0.9600 .
C25 H25A 0.9600 .
C25 H25B 0.9600 .
C25 H25C 0.9600 .
C26 C27 1.554(19) .
C27 C28 1.468(12) .
C27 C29 1.476(13) .
C27 C30 1.478(13) .
C28 H28A 0.9600 .
C28 H28B 0.9600 .
C28 H28C 0.9600 .
C29 H29A 0.9600 .
C29 H29B 0.9600 .
C29 H29C 0.9600 .
C30 H30A 0.9600 .
C30 H30B 0.9600 .
C30 H30C 0.9600 .
C31 C32 1.522(17) .
C32 C33 1.466(12) .
C32 C34 1.488(12) .
C32 C35 1.490(12) .
C33 H33A 0.9600 .
C33 H33B 0.9600 .
C33 H33C 0.9600 .
C34 H34A 0.9600 .
C34 H34B 0.9600 .
C34 H34C 0.9600 .
C35 H35A 0.9600 .
C35 H35B 0.9600 .
C35 H35C 0.9600 .
C36 C37 1.487(16) .
C37 C39 1.471(12) .
C37 C38 1.471(12) .
C37 C40 1.488(12) .
C38 H38A 0.9600 .
C38 H38B 0.9600 .
C38 H38C 0.9600 .
C39 H39A 0.9600 .
C39 H39B 0.9600 .
C39 H39C 0.9600 .
C40 H40A 0.9600 .
C40 H40B 0.9600 .
C40 H40C 0.9600 .
C41 C42 1.539(16) .
C42 C44 1.474(12) .
C42 C43 1.480(12) .
C42 C45 1.493(11) .
C43 H43A 0.9600 .
C43 H43B 0.9600 .
C43 H43C 0.9600 .
C44 H44A 0.9600 .
C44 H44B 0.9600 .
C44 H44C 0.9600 .
C45 H45A 0.9600 .
C45 H45B 0.9600 .
C45 H45C 0.9600 .
C46 C47 1.537(17) .
C47 C49 1.445(13) .
C47 C50 1.450(12) .
C47 C48 1.472(13) .
C48 H48A 0.9600 .
C48 H48B 0.9600 .
C48 H48C 0.9600 .
C49 H49A 0.9600 .
C49 H49B 0.9600 .
C49 H49C 0.9600 .
C50 H50A 0.9600 .
C50 H50B 0.9600 .
C50 H50C 0.9600 .
C51 C52 1.516(17) .
C52 C53 1.464(12) .
C52 C55 1.463(12) .
C52 C54 1.483(12) .
C53 H53A 0.9600 .
C53 H53B 0.9600 .
C53 H53C 0.9600 .
C54 H54A 0.9600 .
C54 H54B 0.9600 .
C54 H54C 0.9600 .
C55 H55A 0.9600 .
C55 H55B 0.9600 .
C55 H55C 0.9600 .
C56 C57 1.512(15) .
C57 C59 1.469(11) .
C57 C60 1.471(11) .
C57 C58 1.482(11) .
C58 H58A 0.9600 .
C58 H58B 0.9600 .
C58 H58C 0.9600 .
C59 H59A 0.9600 .
C59 H59B 0.9600 .
C59 H59C 0.9600 .
C60 H60A 0.9600 .
C60 H60B 0.9600 .
C60 H60C 0.9600 .
C61 C62 1.523(16) .
C62 C63 1.454(12) .
C62 C64 1.487(11) .
C62 C65 1.550(12) .
C63 H63A 0.9600 .
C63 H63B 0.9600 .
C63 H63C 0.9600 .
C64 H64A 0.9600 .
C64 H64B 0.9600 .
C64 H64C 0.9600 .
C65 H65A 0.9600 .
C65 H65B 0.9600 .
C65 H65C 0.9600 .
C66 C67 1.529(16) .
C67 C70 1.464(12) .
C67 C68 1.477(12) .
C67 C69 1.501(12) .
C68 H68A 0.9600 .
C68 H68B 0.9600 .
C68 H68C 0.9600 .
C69 H69A 0.9600 .
C69 H69B 0.9600 .
C69 H69C 0.9600 .
C70 H70A 0.9600 .
C70 H70B 0.9600 .
C70 H70C 0.9600 .
C71 C72 1.512(17) .
C72 C74 1.465(13) .
C72 C75 1.473(12) .
C72 C73 1.473(13) .
C73 H73A 0.9600 .
C73 H73B 0.9600 .
C73 H73C 0.9600 .
C74 H74A 0.9600 .
C74 H74B 0.9600 .
C74 H74C 0.9600 .
C75 H75A 0.9600 .
C75 H75B 0.9600 .
C75 H75C 0.9600 .
C76 C77 1.557(18) .
C77 C78 1.483(12) .
C77 C80 1.493(12) .
C77 C79 1.496(12) .
C78 H78A 0.9600 .
C78 H78B 0.9600 .
C78 H78C 0.9600 .
C79 H79A 0.9600 .
C79 H79B 0.9600 .
C79 H79C 0.9600 .
C80 H80A 0.9600 .
C80 H80B 0.9600 .
C80 H80C 0.9600 .
C81 C82 1.537(16) .
C82 C84 1.475(11) .
C82 C83 1.482(11) .
C82 C85 1.488(11) .
C83 H83A 0.9600 .
C83 H83B 0.9600 .
C83 H83C 0.9600 .
C84 H84A 0.9600 .
C84 H84B 0.9600 .
C84 H84C 0.9600 .
C85 H85A 0.9600 .
C85 H85B 0.9600 .
C85 H85C 0.9600 .
C86 C87 1.540(15) .
C87 C88 1.492(11) .
C87 C89 1.496(11) .
C87 C90 1.500(10) .
C88 H88A 0.9600 .
C88 H88B 0.9600 .
C88 H88C 0.9600 .
C89 H89A 0.9600 .
C89 H89B 0.9600 .
C89 H89C 0.9600 .
C90 H90A 0.9600 .
C90 H90B 0.9600 .
C90 H90C 0.9600 .
C91 C92 1.500(16) .
C92 C93 1.462(11) .
C92 C94 1.478(12) .
C92 C95 1.490(12) .
C93 H93A 0.9600 .
C93 H93B 0.9600 .
C93 H93C 0.9600 .
C94 H94A 0.9600 .
C94 H94B 0.9600 .
C94 H94C 0.9600 .
C95 H95A 0.9600 .
C95 H95B 0.9600 .
C95 H95C 0.9600 .
C96 C97 1.537(15) .
C97 C98 1.475(12) .
C97 C100 1.476(12) .
C97 C99 1.478(12) .
C98 H98A 0.9600 .
C98 H98B 0.9600 .
C98 H98C 0.9600 .
C99 H99A 0.9600 .
C99 H99B 0.9600 .
C99 H99C 0.9600 .
C100 H10D 0.9600 .
C100 H10E 0.9600 .
C100 H10F 0.9600 .
C101 C102 1.549(16) .
C102 C103 1.479(11) .
C102 C104 1.497(11) .
C102 C105 1.500(11) .
C103 H10G 0.9600 .
C103 H10H 0.9600 .
C103 H10I 0.9600 .
C104 H10J 0.9600 .
C104 H10K 0.9600 .
C104 H10L 0.9600 .
C105 H10M 0.9600 .
C105 H10N 0.9600 .
C105 H10O 0.9600 .
C106 C107 1.523(17) .
C107 C110 1.449(12) .
C107 C109 1.473(13) .
C107 C108 1.487(13) .
C108 H10P 0.9600 .
C108 H10Q 0.9600 .
C108 H10R 0.9600 .
C109 H10S 0.9600 .
C109 H10T 0.9600 .
C109 H10U 0.9600 .
C110 H11A 0.9600 .
C110 H11B 0.9600 .
C110 H11C 0.9600 .
C111 C112 1.526(16) .
C112 C113 1.467(11) .
C112 C114 1.485(12) .
C112 C115 1.497(12) .
C113 H11D 0.9600 .
C113 H11E 0.9600 .
C113 H11F 0.9600 .
C114 H11G 0.9600 .
C114 H11H 0.9600 .
C114 H11I 0.9600 .
C115 H11J 0.9600 .
C115 H11K 0.9600 .
C115 H11L 0.9600 .
C116 C117 1.519(18) .
C117 C118 1.474(12) .
C117 C120 1.484(12) .
C117 C119 1.486(13) .
C118 H11M 0.9600 .
C118 H11N 0.9600 .
C118 H11O 0.9600 .
C119 H11P 0.9600 .
C119 H11Q 0.9600 .
C119 H11R 0.9600 .
C120 H12A 0.9600 .
C120 H12B 0.9600 .
C120 H12C 0.9600 .
C121 C122 1.537(17) .
C122 C123 1.481(12) .
C122 C125 1.491(12) .
C122 C124 1.503(12) .
C123 H12D 0.9600 .
C123 H12E 0.9600 .
C123 H12F 0.9600 .
C124 H12G 0.9600 .
C124 H12H 0.9600 .
C124 H12I 0.9600 .
C125 H12J 0.9600 .
C125 H12K 0.9600 .
C125 H12L 0.9600 .
C126 C127 1.551(17) .
C127 C130 1.455(12) .
C127 C128 1.468(12) .
C127 C129 1.473(12) .
C128 H12M 0.9600 .
C128 H12N 0.9600 .
C128 H12O 0.9600 .
C129 H12P 0.9600 .
C129 H12Q 0.9600 .
C129 H12R 0.9600 .
C130 H13D 0.9600 .
C130 H13E 0.9600 .
C130 H13F 0.9600 .
C131 C132 1.535(16) .
C132 C134 1.466(12) .
C132 C135 1.484(12) .
C132 C133 1.502(12) .
C133 H13G 0.9600 .
C133 H13H 0.9600 .
C133 H13I 0.9600 .
C134 H13J 0.9600 .
C134 H13K 0.9600 .
C134 H13L 0.9600 .
C135 H13M 0.9600 .
C135 H13N 0.9600 .
C135 H13O 0.9600 .
C136 C137 1.497(17) .
C137 C139 1.448(12) .
C137 C138 1.471(12) .
C137 C140 1.474(13) .
C138 H13P 0.9600 .
C138 H13Q 0.9600 .
C138 H13R 0.9600 .
C139 H13S 0.9600 .
C139 H13T 0.9600 .
C139 H13U 0.9600 .
C140 H14D 0.9600 .
C140 H14E 0.9600 .
C140 H14F 0.9600 .
C141 C142 1.545(17) .
C142 C143 1.491(11) .
C142 C145 1.492(11) .
C142 C144 1.501(12) .
C143 H14G 0.9600 .
C143 H14H 0.9600 .
C143 H14I 0.9600 .
C144 H14J 0.9600 .
C144 H14K 0.9600 .
C144 H14L 0.9600 .
C145 H14M 0.9600 .
C145 H14N 0.9600 .
C145 H14O 0.9600 .
C146 C147 1.542(14) .
C147 C148 1.485(11) .
C147 C150 1.491(10) .
C147 C149 1.499(11) .
C148 H14P 0.9600 .
C148 H14Q 0.9600 .
C148 H14R 0.9600 .
C149 H14S 0.9600 .
C149 H14T 0.9600 .
C149 H14U 0.9600 .
C150 H15D 0.9600 .
C150 H15E 0.9600 .
C150 H15F 0.9600 .
C151 C152 1.524(16) .
C152 C153 1.486(11) .
C152 C155 1.487(11) .
C152 C154 1.507(12) .
C153 H15G 0.9600 .
C153 H15H 0.9600 .
C153 H15I 0.9600 .
C154 H15J 0.9600 .
C154 H15K 0.9600 .
C154 H15L 0.9600 .
C155 H15M 0.9600 .
C155 H15N 0.9600 .
C155 H15O 0.9600 .
C156 C157 1.514(16) .
C157 C160 1.488(11) .
C157 C158 1.494(11) .
C157 C159 1.503(11) .
C158 H15P 0.9600 .
C158 H15Q 0.9600 .
C158 H15R 0.9600 .
C159 H15S 0.9600 .
C159 H15T 0.9600 .
C159 H15U 0.9600 .
C160 H16A 0.9600 .
C160 H16B 0.9600 .
C160 H16C 0.9600 .
N1 C214 1.204(19) .
N1 C210 1.29(2) .
N2 C228 1.452(14) .
N2 C227 1.476(14) .
N2 H2A 0.9000 .
N2 H2B 0.9000 .
N3 C215 1.325(14) .
N3 C216 1.524(15) .
N3 H3D 0.9000 .
N3 H3E 0.9000 .
O80 C200 1.232(13) .
O81 C200 1.259(13) .
O81 Cu1 1.966(8) 2_656
O82 C205 1.241(14) .
O83 C205 1.285(14) .
O83 Cu1 1.972(9) 2_656
S1 C500 1.369(17) .
S1 C234 1.84(2) .
C200 C201 1.548(16) .
C201 C202 1.478(17) .
C201 C203 1.488(19) .
C201 C204 1.516(18) .
C202 H20D 0.9600 .
C202 H20E 0.9600 .
C202 H20F 0.9600 .
C203 H20G 0.9600 .
C203 H20H 0.9600 .
C203 H20I 0.9600 .
C204 H20J 0.9600 .
C204 H20K 0.9600 .
C204 H20L 0.9600 .
C205 C206 1.540(17) .
C206 C207 1.496(16) .
C206 C209 1.509(15) .
C206 C208 1.517(17) .
C207 H20M 0.9600 .
C207 H20N 0.9600 .
C207 H20O 0.9600 .
C208 H20P 0.9600 .
C208 H20Q 0.9600 .
C208 H20R 0.9600 .
C209 H20S 0.9600 .
C209 H20T 0.9600 .
C209 H20U 0.9600 .
C210 C211 1.42(2) .
C210 C214 2.04(3) .
C210 H210 0.9300 .
C211 C212 1.26(2) .
C211 H211 0.9300 .
C212 C213 1.322(18) .
C212 C215 1.479(16) .
C213 C214 1.40(2) .
C213 H213 0.9300 .
C214 H214 0.9300 .
C215 H21A 0.9700 .
C215 H21B 0.9700 .
C216 C217 1.32(2) .
C216 H21C 0.9700 .
C216 H21D 0.9700 .
C217 C218 1.60(2) .
C217 H21E 0.9700 .
C217 H21F 0.9700 .
C218 C219 1.43(2) .
C218 H21G 0.9700 .
C218 H21H 0.9700 .
C219 C220 1.51(3) .
C219 H21I 0.9700 .
C219 H21J 0.9700 .
C220 C221 1.59(3) .
C220 H22A 0.9700 .
C220 H22B 0.9700 .
C221 C222 1.46(3) .
C221 H22C 0.9700 .
C221 H22D 0.9700 .
C222 C223 1.30(3) .
C222 H22E 0.9700 .
C222 H22F 0.9700 .
C223 C224 1.56(3) .
C223 H22G 0.9700 .
C223 H22H 0.9700 .
C224 C225 1.41(2) .
C224 H22I 0.9700 .
C224 H22J 0.9700 .
C225 C226 1.481(18) .
C225 H22K 0.9700 .
C225 H22L 0.9700 .
C226 C227 1.408(16) .
C226 H22M 0.9700 .
C226 H22N 0.9700 .
C227 H22O 0.9700 .
C227 H22P 0.9700 .
C228 C231 1.467(16) .
C228 H22Q 0.9700 .
C228 H22R 0.9700 .
C229 C230 1.29(3) .
C229 C234 1.31(3) .
C229 H229 0.9300 .
C230 C231 1.324(19) .
C230 H230 0.9300 .
C231 C232 1.332(18) .
C232 C233 1.37(2) .
C232 H232 0.9300 .
C233 C234 1.28(3) .
C233 H233 0.9300 .
C234 C500 1.99(5) .
C400 C406 1.17(4) .
C400 C401 1.3900 .
C400 C405 1.3900 .
C401 C402 1.3900 .
C401 H401 0.9300 .
C402 C403 1.3900 .
C402 H402 0.9300 .
C403 C404 1.3900 .
C403 H403 0.9300 .
C404 C405 1.3900 .
C404 H404 0.9300 .
C405 H405 0.9300 .
C406 H40D 0.9600 .
C406 H40E 0.9600 .
C406 H40F 0.9600 .
C410 C411 1.3900 .
C410 C415 1.3900 .
C410 C416 1.49(2) .
C411 C412 1.3900 .
C411 H411 0.9300 .
C412 C413 1.3900 .
C412 H412 0.9300 .
C413 C414 1.3900 .
C413 H413 0.9300 .
C414 C415 1.3900 .
C414 H414 0.9300 .
C415 H415 0.9300 .
C416 H41A 0.9600 .
C416 H41B 0.9600 .
C416 H41C 0.9600 .
C420 C426 1.14(4) .
C420 C421 1.3900 .
C420 C425 1.3900 .
C421 C422 1.3900 .
C421 H421 0.9300 .
C422 C423 1.3900 .
C422 H422 0.9300 .
C423 C424 1.3900 .
C423 H423 0.9300 .
C424 C425 1.3900 .
C424 H424 0.9300 .
C425 H425 0.9300 .
C426 H42A 0.9600 .
C426 H42B 0.9600 .
C426 H42C 0.9600 .
C430 C436 1.32(9) .
C430 C431 1.3900 .
C430 C435 1.3900 .
C431 C432 1.3900 .
C431 H431 0.9300 .
C432 C433 1.3900 .
C432 H432 0.9300 .
C433 C434 1.3900 .
C433 H433 0.9300 .
C434 C435 1.3900 .
C434 H434 0.9300 .
C435 H435 0.9300 .
C436 H43D 0.9600 .
C436 H43E 0.9600 .
C436 H43F 0.9600 .
C440 C441 1.3900 .
C440 C445 1.3900 .
C440 C446 1.49(3) .
C441 C442 1.3900 .
C441 H441 0.9300 .
C442 C443 1.3900 .
C442 H442 0.9300 .
C443 C444 1.3900 .
C443 H443 0.9300 .
C444 C445 1.3900 .
C444 H444 0.9300 .
C445 H445 0.9300 .
C446 H44D 0.9600 .
C446 H44E 0.9600 .
C446 H44F 0.9600 .
C450 C451 1.3900 .
C450 C455 1.3900 .
C450 C456 1.438(19) .
C451 C452 1.3900 .
C451 H451 0.9300 .
C452 C453 1.3900 .
C452 H452 0.9300 .
C453 C454 1.3900 .
C453 H453 0.9300 .
C454 C455 1.3900 .
C454 H454 0.9300 .
C455 H455 0.9300 .
C456 H45D 0.9600 .
C456 H45E 0.9600 .
C456 H45F 0.9600 .
C460 C466 1.18(4) .
C460 C461 1.3900 .
C460 C465 1.3900 .
C461 C462 1.3900 .
C461 H461 0.9300 .
C462 C463 1.3900 .
C462 H462 0.9300 .
C463 C464 1.3900 .
C463 H463 0.9300 .
C464 C465 1.3900 .
C464 H464 0.9300 .
C465 H465 0.9300 .
C466 H46A 0.9600 .
C466 H46B 0.9600 .
C466 H46C 0.9600 .
C470 C471 1.3900 .
C470 C475 1.3900 .
C470 C476 1.73(8) .
C471 C472 1.3900 .
C471 H471 0.9300 .
C472 C473 1.3900(10) .
C472 H472 0.9300 .
C473 C474 1.3900 .
C473 H473 0.9300 .
C474 C475 1.3900 .
C474 H474 0.9300 .
C475 H475 0.9300 .
C476 H47A 0.9600 .
C476 H47B 0.9600 .
C476 H47C 0.9600 .
C480 C481 1.3900 .
C480 C485 1.3900 .
C480 C486 1.45(2) .
C481 C482 1.3900 .
C481 H481 0.9300 .
C482 C483 1.3900 .
C482 H482 0.9300 .
C483 C484 1.3900 .
C483 H483 0.9300 .
C484 C485 1.3900 .
C484 H484 0.9300 .
C485 H485 0.9300 .
C486 H48D 0.9600 .
C486 H48E 0.9600 .
C486 H48F 0.9600 .
C500 H50D 0.9600 .
C500 H50E 0.9600 .
C500 H50F 0.9600 .

loop_
_geom_hbond_atom_site_label_D
_geom_hbond_atom_site_label_H
_geom_hbond_atom_site_label_A
_geom_hbond_distance_DH
_geom_hbond_distance_HA
_geom_hbond_distance_DA
_geom_hbond_angle_DHA
_geom_hbond_site_symmetry_A
N2 H2A F14 0.90 2.01 2.857(11) 156.1 .
N2 H2A F13 0.90 2.51 3.175(12) 131.3 .
N2 H2B F16 0.90 2.16 3.039(12) 165.3 .
N2 H2B F15 0.90 2.32 2.879(11) 120.5 .
N3 H3D F1 0.90 2.12 2.866(11) 139.1 .
N3 H3D F8 0.90 2.35 3.130(12) 144.3 .
N3 H3E F2 0.90 2.19 2.881(12) 132.9 .
N3 H3E F3 0.90 2.27 3.083(13) 150.1 .

loop_
_geom_torsion_atom_site_label_1
_geom_torsion_atom_site_label_2
_geom_torsion_atom_site_label_3
_geom_torsion_atom_site_label_4
_geom_torsion
_geom_torsion_site_symmetry_1
_geom_torsion_site_symmetry_2
_geom_torsion_site_symmetry_3
_geom_torsion_site_symmetry_4
O1 Cr1 F1 Cr2 44.9(4) . . . .
O30 Cr1 F1 Cr2 -6(100) . . . .
O3 Cr1 F1 Cr2 -46.8(4) . . . .
F8 Cr1 F1 Cr2 135.5(3) . . . .
O32 Cr1 F1 Cr2 -134.6(4) . . . .
F2 Cr2 F1 Cr1 -138.9(3) . . . .
O2 Cr2 F1 Cr1 -48.9(4) . . . .
O5 Cr2 F1 Cr1 -122(13) . . . .
O4 Cr2 F1 Cr1 42.6(5) . . . .
O7 Cr2 F1 Cr1 129.5(4) . . . .
O8 Cr3 F2 Cr2 40.7(4) . . . .
O6 Cr3 F2 Cr2 -50.5(4) . . . .
O11 Cr3 F2 Cr2 -133(9) . . . .
O9 Cr3 F2 Cr2 -139.2(4) . . . .
F3 Cr3 F2 Cr2 130.9(3) . . . .
F1 Cr2 F2 Cr3 -137.9(3) . . . .
O2 Cr2 F2 Cr3 130.8(4) . . . .
O5 Cr2 F2 Cr3 42.6(5) . . . .
O4 Cr2 F2 Cr3 -85(11) . . . .
O7 Cr2 F2 Cr3 -47.8(4) . . . .
O12 Cr4 F3 Cr3 49.3(4) . . . .
F4 Cr4 F3 Cr3 -132.3(3) . . . .
O10 Cr4 F3 Cr3 -41.7(4) . . . .
O13 Cr4 F3 Cr3 42(10) . . . .
O15 Cr4 F3 Cr3 137.7(4) . . . .
F2 Cr3 F3 Cr4 142.9(3) . . . .
O8 Cr3 F3 Cr4 -123.1(4) . . . .
O6 Cr3 F3 Cr4 110(8) . . . .
O11 Cr3 F3 Cr4 -34.8(4) . . . .
O9 Cr3 F3 Cr4 53.5(4) . . . .
F5 Cr5 F4 Cr4 132.1(3) . . . .
O19 Cr5 F4 Cr4 -21(11) . . . .
O14 Cr5 F4 Cr4 -49.5(4) . . . .
O17 Cr5 F4 Cr4 -136.6(4) . . . .
O16 Cr5 F4 Cr4 41.8(4) . . . .
F3 Cr4 F4 Cr5 -143.3(3) . . . .
O12 Cr4 F4 Cr5 -31(11) . . . .
O10 Cr4 F4 Cr5 123.7(4) . . . .
O13 Cr4 F4 Cr5 36.8(4) . . . .
O15 Cr4 F4 Cr5 -53.4(4) . . . .
F6 Cr6 F5 Cr5 -135.3(3) . . . .
O20 Cr6 F5 Cr5 45.9(4) . . . .
O18 Cr6 F5 Cr5 -45.0(4) . . . .
O21 Cr6 F5 Cr5 23(9) . . . .
O23 Cr6 F5 Cr5 133.7(4) . . . .
F4 Cr5 F5 Cr6 137.9(3) . . . .
O19 Cr5 F5 Cr6 -43.1(4) . . . .
O14 Cr5 F5 Cr6 2(9) . . . .
O17 Cr5 F5 Cr6 48.4(4) . . . .
O16 Cr5 F5 Cr6 -130.3(4) . . . .
F5 Cr6 F6 Cr7 -134.2(3) . . . .
O20 Cr6 F6 Cr7 14(11) . . . .
O18 Cr6 F6 Cr7 134.5(4) . . . .
O21 Cr6 F6 Cr7 46.7(4) . . . .
O23 Cr6 F6 Cr7 -45.2(4) . . . .
F7 Cr7 F6 Cr6 139.9(3) . . . .
O25 Cr7 F6 Cr6 -127.8(4) . . . .
O27 Cr7 F6 Cr6 65(28) . . . .
O24 Cr7 F6 Cr6 50.3(4) . . . .
O22 Cr7 F6 Cr6 -40.8(4) . . . .
O25 Cr7 F7 Cr8 40.3(4) . . . .
F6 Cr7 F7 Cr8 129.6(3) . . . .
O27 Cr7 F7 Cr8 -51.0(4) . . . .
O24 Cr7 F7 Cr8 -139.6(4) . . . .
O22 Cr7 F7 Cr8 2(22) . . . .
F8 Cr8 F7 Cr7 -143.4(3) . . . .
O29 Cr8 F7 Cr7 -45(7) . . . .
O28 Cr8 F7 Cr7 35.8(4) . . . .
O31 Cr8 F7 Cr7 123.8(4) . . . .
O26 Cr8 F7 Cr7 -53.7(4) . . . .
O29 Cr8 F8 Cr1 51.8(4) . . . .
F7 Cr8 F8 Cr1 -130.5(3) . . . .
O28 Cr8 F8 Cr1 75(10) . . . .
O31 Cr8 F8 Cr1 -40.7(4) . . . .
O26 Cr8 F8 Cr1 139.9(3) . . . .
F1 Cr1 F8 Cr8 145.0(3) . . . .
O1 Cr1 F8 Cr8 -123.1(3) . . . .
O30 Cr1 F8 Cr8 -35.1(4) . . . .
O3 Cr1 F8 Cr8 87(7) . . . .
O32 Cr1 F8 Cr8 55.5(4) . . . .
F10 Cr10 F9 Cr9 -128.9(3) . . . .
O36 Cr10 F9 Cr9 52.9(4) . . . .
O39 Cr10 F9 Cr9 140.9(3) . . . .
O34 Cr10 F9 Cr9 -38.9(4) . . . .
O37 Cr10 F9 Cr9 19(13) . . . .
F16 Cr9 F9 Cr10 146.4(3) . . . .
O62 Cr9 F9 Cr10 85(32) . . . .
O64 Cr9 F9 Cr10 -120.9(4) . . . .
O35 Cr9 F9 Cr10 -35.3(4) . . . .
O33 Cr9 F9 Cr10 54.4(4) . . . .
F11 Cr11 F10 Cr10 126.8(3) . . . .
O43 Cr11 F10 Cr10 -54(6) . . . .
O41 Cr11 F10 Cr10 -142.6(4) . . . .
O40 Cr11 F10 Cr10 37.4(4) . . . .
O38 Cr11 F10 Cr10 -52.4(4) . . . .
F9 Cr10 F10 Cr11 -145.6(3) . . . .
O36 Cr10 F10 Cr11 -91(7) . . . .
O39 Cr10 F10 Cr11 -54.3(4) . . . .
O34 Cr10 F10 Cr11 121.9(4) . . . .
O37 Cr10 F10 Cr11 35.1(4) . . . .
F10 Cr11 F11 Cr12 139.6(3) . . . .
O43 Cr11 F11 Cr12 -40.3(4) . . . .
O41 Cr11 F11 Cr12 50.6(4) . . . .
O40 Cr11 F11 Cr12 -128.3(4) . . . .
O38 Cr11 F11 Cr12 -137(22) . . . .
F12 Cr12 F11 Cr11 -134.3(4) . . . .
O45 Cr12 F11 Cr11 14(7) . . . .
O47 Cr12 F11 Cr11 134.0(4) . . . .
O44 Cr12 F11 Cr11 45.9(4) . . . .
O42 Cr12 F11 Cr11 -44.6(4) . . . .
F11 Cr12 F12 Cr13 -132.4(3) . . . .
O45 Cr12 F12 Cr13 49.1(4) . . . .
O47 Cr12 F12 Cr13 -42.2(4) . . . .
O44 Cr12 F12 Cr13 41(11) . . . .
O42 Cr12 F12 Cr13 137.5(4) . . . .
F13 Cr13 F12 Cr12 142.6(3) . . . .
O49 Cr13 F12 Cr12 -124.8(4) . . . .
O51 Cr13 F12 Cr12 28(6) . . . .
O46 Cr13 F12 Cr12 -38.3(4) . . . .
O48 Cr13 F12 Cr12 51.6(4) . . . .
O49 Cr13 F13 Cr14 45.4(4) . . . .
O51 Cr13 F13 Cr14 -47.4(5) . . . .
F12 Cr13 F13 Cr14 135.6(3) . . . .
O46 Cr13 F13 Cr14 21(20) . . . .
O48 Cr13 F13 Cr14 -135.4(4) . . . .
F14 Cr14 F13 Cr13 -139.6(4) . . . .
O53 Cr14 F13 Cr13 -140(16) . . . .
O52 Cr14 F13 Cr13 40.2(4) . . . .
O55 Cr14 F13 Cr13 128.2(4) . . . .
O50 Cr14 F13 Cr13 -49.7(4) . . . .
O56 Cr15 F14 Cr14 37.7(4) . . . .
O54 Cr15 F14 Cr14 -53.2(4) . . . .
F15 Cr15 F14 Cr14 127.6(3) . . . .
O59 Cr15 F14 Cr14 112(15) . . . .
O57 Cr15 F14 Cr14 -142.7(4) . . . .
O53 Cr14 F14 Cr15 41.0(4) . . . .
O52 Cr14 F14 Cr15 173(100) . . . .
F13 Cr14 F14 Cr15 -139.0(3) . . . .
O55 Cr14 F14 Cr15 -50.1(4) . . . .
O50 Cr14 F14 Cr15 130.8(4) . . . .
O58 Cr16 F15 Cr15 -39.9(4) . . . .
O60 Cr16 F15 Cr15 51.9(4) . . . .
F16 Cr16 F15 Cr15 -129.0(3) . . . .
O63 Cr16 F15 Cr15 140.5(3) . . . .
O61 Cr16 F15 Cr15 86(14) . . . .
O56 Cr15 F15 Cr16 -120.4(4) . . . .
O54 Cr15 F15 Cr16 128(7) . . . .
F14 Cr15 F15 Cr16 146.2(3) . . . .
O59 Cr15 F15 Cr16 -34.1(4) . . . .
O57 Cr15 F15 Cr16 54.8(4) . . . .
F9 Cr9 F16 Cr16 128.6(3) . . . .
O62 Cr9 F16 Cr16 -51.9(4) . . . .
O64 Cr9 F16 Cr16 39.5(4) . . . .
O35 Cr9 F16 Cr16 31(10) . . . .
O33 Cr9 F16 Cr16 -141.1(3) . . . .
F15 Cr16 F16 Cr9 -145.4(3) . . . .
O58 Cr16 F16 Cr9 121.2(4) . . . .
O60 Cr16 F16 Cr9 -112(12) . . . .
O63 Cr16 F16 Cr9 -55.7(4) . . . .
O61 Cr16 F16 Cr9 33.9(4) . . . .
F1 Cr1 O1 C1 -22.7(11) . . . .
O30 Cr1 O1 C1 157.2(11) . . . .
O3 Cr1 O1 C1 69.6(11) . . . .
F8 Cr1 O1 C1 -109.0(11) . . . .
O32 Cr1 O1 C1 139(13) . . . .
F1 Cr2 O2 C1 35.0(13) . . . .
F2 Cr2 O2 C1 121.9(13) . . . .
O5 Cr2 O2 C1 -146.7(14) . . . .
O4 Cr2 O2 C1 -57.0(14) . . . .
O7 Cr2 O2 C1 -98(11) . . . .
F1 Cr1 O3 C6 25.9(14) . . . .
O1 Cr1 O3 C6 -66.1(14) . . . .
O30 Cr1 O3 C6 -154.0(14) . . . .
F8 Cr1 O3 C6 84(7) . . . .
O32 Cr1 O3 C6 115.3(14) . . . .
F1 Cr2 O4 C6 -13.0(17) . . . .
F2 Cr2 O4 C6 -65(12) . . . .
O2 Cr2 O4 C6 78.4(17) . . . .
O5 Cr2 O4 C6 166.5(17) . . . .
O7 Cr2 O4 C6 -103.0(17) . . . .
F1 Cr2 O5 C11 -23(15) . . . .
F2 Cr2 O5 C11 -5.6(18) . . . .
O2 Cr2 O5 C11 -95.6(18) . . . .
O4 Cr2 O5 C11 172.9(18) . . . .
O7 Cr2 O5 C11 86.0(18) . . . .
F2 Cr3 O6 C11 30.5(14) . . . .
O8 Cr3 O6 C11 -63.5(14) . . . .
O11 Cr3 O6 C11 -151.8(14) . . . .
O9 Cr3 O6 C11 119.9(14) . . . .
F3 Cr3 O6 C11 63(9) . . . .
F1 Cr2 O7 C16 125.1(12) . . . .
F2 Cr2 O7 C16 38.1(12) . . . .
O2 Cr2 O7 C16 -102(11) . . . .
O5 Cr2 O7 C16 -53.3(13) . . . .
O4 Cr2 O7 C16 -143.1(13) . . . .
F2 Cr3 O8 C16 -14.0(13) . . . .
O6 Cr3 O8 C16 77.7(13) . . . .
O11 Cr3 O8 C16 165.7(13) . . . .
O9 Cr3 O8 C16 164(6) . . . .
F3 Cr3 O8 C16 -100.3(13) . . . .
F2 Cr3 O9 C21 -128.7(10) . . . .
O8 Cr3 O9 C21 54(6) . . . .
O6 Cr3 O9 C21 139.7(10) . . . .
O11 Cr3 O9 C21 51.6(10) . . . .
F3 Cr3 O9 C21 -42.4(10) . . . .
F3 Cr4 O10 C21 6.6(11) . . . .
O12 Cr4 O10 C21 -85.1(11) . . . .
F4 Cr4 O10 C21 95.6(11) . . . .
O13 Cr4 O10 C21 -171.5(11) . . . .
O15 Cr4 O10 C21 -162(6) . . . .
F2 Cr3 O11 C26 -100(9) . . . .
O8 Cr3 O11 C26 86.4(14) . . . .
O6 Cr3 O11 C26 177.5(14) . . . .
O9 Cr3 O11 C26 -93.7(14) . . . .
F3 Cr3 O11 C26 -3.9(14) . . . .
F3 Cr4 O12 C26 -42.3(13) . . . .
F4 Cr4 O12 C26 -155(10) . . . .
O10 Cr4 O12 C26 50.6(13) . . . .
O13 Cr4 O12 C26 137.4(13) . . . .
O15 Cr4 O12 C26 -132.3(13) . . . .
F3 Cr4 O13 C31 -173(100) . . . .
O12 Cr4 O13 C31 -180.0(13) . . . .
F4 Cr4 O13 C31 1.6(12) . . . .
O10 Cr4 O13 C31 -88.9(12) . . . .
O15 Cr4 O13 C31 91.6(12) . . . .
F5 Cr5 O14 C31 173(100) . . . .
F4 Cr5 O14 C31 37.8(14) . . . .
O19 Cr5 O14 C31 -141.2(14) . . . .
O17 Cr5 O14 C31 127.2(14) . . . .
O16 Cr5 O14 C31 -54.1(14) . . . .
F3 Cr4 O15 C36 132.3(10) . . . .
O12 Cr4 O15 C36 -136.0(10) . . . .
F4 Cr4 O15 C36 43.3(10) . . . .
O10 Cr4 O15 C36 -59(7) . . . .
O13 Cr4 O15 C36 -49.5(10) . . . .
F5 Cr5 O16 C36 -97.5(11) . . . .
F4 Cr5 O16 C36 -7.5(11) . . . .
O19 Cr5 O16 C36 170.8(12) . . . .
O14 Cr5 O16 C36 84.2(12) . . . .
O17 Cr5 O16 C36 122(10) . . . .
F5 Cr5 O17 C41 -31.4(11) . . . .
F4 Cr5 O17 C41 -121.4(11) . . . .
O19 Cr5 O17 C41 60.4(11) . . . .
O14 Cr5 O17 C41 146.9(11) . . . .
O16 Cr5 O17 C41 109(10) . . . .
F6 Cr6 O18 C41 112.6(11) . . . .
F5 Cr6 O18 C41 21.6(11) . . . .
O20 Cr6 O18 C41 -69.3(11) . . . .
O21 Cr6 O18 C41 -156.2(11) . . . .
O23 Cr6 O18 C41 -79(17) . . . .
F5 Cr5 O19 C46 12.9(14) . . . .
F4 Cr5 O19 C46 166(10) . . . .
O14 Cr5 O19 C46 -165.4(14) . . . .
O17 Cr5 O19 C46 -78.5(14) . . . .
O16 Cr5 O19 C46 103.1(14) . . . .
F6 Cr6 O20 C46 -171(10) . . . .
F5 Cr6 O20 C46 -22.7(15) . . . .
O18 Cr6 O20 C46 68.6(16) . . . .
O21 Cr6 O20 C46 156.4(16) . . . .
O23 Cr6 O20 C46 -111.6(16) . . . .
F6 Cr6 O21 C51 -26.7(14) . . . .
F5 Cr6 O21 C51 175(100) . . . .
O20 Cr6 O21 C51 152.1(14) . . . .
O18 Cr6 O21 C51 -116.9(14) . . . .
O23 Cr6 O21 C51 64.4(14) . . . .
F7 Cr7 O22 C51 134(21) . . . .
O25 Cr7 O22 C51 95.9(12) . . . .
F6 Cr7 O22 C51 6.7(12) . . . .
O27 Cr7 O22 C51 -172.6(12) . . . .
O24 Cr7 O22 C51 -84.1(12) . . . .
F6 Cr6 O23 C56 15.5(12) . . . .
F5 Cr6 O23 C56 106.5(12) . . . .
O20 Cr6 O23 C56 -162.6(12) . . . .
O18 Cr6 O23 C56 -153(16) . . . .
O21 Cr6 O23 C56 -75.8(12) . . . .
F7 Cr7 O24 C56 -118.7(10) . . . .
O25 Cr7 O24 C56 63(11) . . . .
F6 Cr7 O24 C56 -30.4(10) . . . .
O27 Cr7 O24 C56 149.7(10) . . . .
O22 Cr7 O24 C56 61.8(10) . . . .
F7 Cr7 O25 C61 -3.6(11) . . . .
F6 Cr7 O25 C61 -91.9(11) . . . .
O27 Cr7 O25 C61 87.9(11) . . . .
O24 Cr7 O25 C61 175(100) . . . .
O22 Cr7 O25 C61 175.8(11) . . . .
F8 Cr8 O26 C61 133.5(9) . . . .
O29 Cr8 O26 C61 -135.0(9) . . . .
F7 Cr8 O26 C61 44.6(9) . . . .
O28 Cr8 O26 C61 -48.2(9) . . . .
O31 Cr8 O26 C61 -33(7) . . . .
F7 Cr7 O27 C66 40.5(11) . . . .
O25 Cr7 O27 C66 -51.8(11) . . . .
F6 Cr7 O27 C66 115(28) . . . .
O24 Cr7 O27 C66 130.0(11) . . . .
O22 Cr7 O27 C66 -138.8(11) . . . .
F8 Cr8 O28 C66 161(9) . . . .
O29 Cr8 O28 C66 -175.7(11) . . . .
F7 Cr8 O28 C66 6.6(11) . . . .
O31 Cr8 O28 C66 -83.2(11) . . . .
O26 Cr8 O28 C66 96.2(11) . . . .
F8 Cr8 O29 C71 -47.5(10) . . . .
F7 Cr8 O29 C71 -146(7) . . . .
O28 Cr8 O29 C71 133.2(10) . . . .
O31 Cr8 O29 C71 45.4(10) . . . .
O26 Cr8 O29 C71 -137.2(10) . . . .
F1 Cr1 O30 C71 138(100) . . . .
O1 Cr1 O30 C71 86.3(13) . . . .
O3 Cr1 O30 C71 178.1(13) . . . .
F8 Cr1 O30 C71 -4.3(13) . . . .
O32 Cr1 O30 C71 -94.1(13) . . . .
F8 Cr8 O31 C76 -0.3(11) . . . .
O29 Cr8 O31 C76 -91.9(11) . . . .
F7 Cr8 O31 C76 88.6(11) . . . .
O28 Cr8 O31 C76 -178.7(11) . . . .
O26 Cr8 O31 C76 167(7) . . . .
F1 Cr1 O32 C76 -130.9(10) . . . .
O1 Cr1 O32 C76 67(14) . . . .
O30 Cr1 O32 C76 49.2(11) . . . .
O3 Cr1 O32 C76 136.8(11) . . . .
F8 Cr1 O32 C76 -44.6(10) . . . .
F16 Cr9 O33 C81 -135.7(9) . . . .
F9 Cr9 O33 C81 -48.2(9) . . . .
O62 Cr9 O33 C81 132.1(9) . . . .
O64 Cr9 O33 C81 37(4) . . . .
O35 Cr9 O33 C81 44.5(9) . . . .
F9 Cr10 O34 C81 1.4(10) . . . .
F10 Cr10 O34 C81 89.2(10) . . . .
O36 Cr10 O34 C81 -89.5(10) . . . .
O39 Cr10 O34 C81 -175(100) . . . .
O37 Cr10 O34 C81 -177.5(10) . . . .
F16 Cr9 O35 C86 86(10) . . . .
F9 Cr9 O35 C86 -11.3(10) . . . .
O62 Cr9 O35 C86 169.2(10) . . . .
O64 Cr9 O35 C86 77.7(10) . . . .
O33 Cr9 O35 C86 -101.7(10) . . . .
F9 Cr10 O36 C86 -42.9(9) . . . .
F10 Cr10 O36 C86 -97(7) . . . .
O39 Cr10 O36 C86 -134.2(9) . . . .
O34 Cr10 O36 C86 49.6(9) . . . .
O37 Cr10 O36 C86 136.3(9) . . . .
F9 Cr10 O37 C91 -140(13) . . . .
F10 Cr10 O37 C91 7.7(11) . . . .
O36 Cr10 O37 C91 -174.1(11) . . . .
O39 Cr10 O37 C91 97.9(11) . . . .
O34 Cr10 O37 C91 -82.2(11) . . . .
F10 Cr11 O38 C91 46.9(9) . . . .
F11 Cr11 O38 C91 -36(22) . . . .
O43 Cr11 O38 C91 -133.2(10) . . . .
O41 Cr11 O38 C91 135.9(10) . . . .
O40 Cr11 O38 C91 -45.2(10) . . . .
F9 Cr10 O39 C96 137.9(9) . . . .
F10 Cr10 O39 C96 50.1(9) . . . .
O36 Cr10 O39 C96 -131.3(9) . . . .
O34 Cr10 O39 C96 -45(5) . . . .
O37 Cr10 O39 C96 -43.2(9) . . . .
F10 Cr11 O40 C96 0.2(11) . . . .
F11 Cr11 O40 C96 -89.6(10) . . . .
O43 Cr11 O40 C96 177.3(11) . . . .
O41 Cr11 O40 C96 176(100) . . . .
O38 Cr11 O40 C96 90.3(11) . . . .
F10 Cr11 O41 C101 -119.8(9) . . . .
F11 Cr11 O41 C101 -30.0(9) . . . .
O43 Cr11 O41 C101 63.0(10) . . . .
O40 Cr11 O41 C101 65(20) . . . .
O38 Cr11 O41 C101 150.1(9) . . . .
F12 Cr12 O42 C101 103.5(11) . . . .
F11 Cr12 O42 C101 12.6(11) . . . .
O45 Cr12 O42 C101 -165.0(11) . . . .
O47 Cr12 O42 C101 -89(14) . . . .
O44 Cr12 O42 C101 -78.5(11) . . . .
F10 Cr11 O43 C106 -169(6) . . . .
F11 Cr11 O43 C106 10.0(12) . . . .
O41 Cr11 O43 C106 -80.7(12) . . . .
O40 Cr11 O43 C106 99.3(12) . . . .
O38 Cr11 O43 C106 -170.8(12) . . . .
F12 Cr12 O44 C106 158(10) . . . .
F11 Cr12 O44 C106 -28.8(13) . . . .
O45 Cr12 O44 C106 149.7(13) . . . .
O47 Cr12 O44 C106 -118.9(13) . . . .
O42 Cr12 O44 C106 61.4(13) . . . .
F12 Cr12 O45 C111 -33.6(11) . . . .
F11 Cr12 O45 C111 178(100) . . . .
O47 Cr12 O45 C111 58.2(12) . . . .
O44 Cr12 O45 C111 146.1(12) . . . .
O42 Cr12 O45 C111 -123.3(11) . . . .
F13 Cr13 O46 C111 115(19) . . . .
O49 Cr13 O46 C111 90.1(12) . . . .
O51 Cr13 O46 C111 -177.1(13) . . . .
F12 Cr13 O46 C111 -0.1(12) . . . .
O48 Cr13 O46 C111 -89.1(12) . . . .
F12 Cr12 O47 C116 11.6(11) . . . .
F11 Cr12 O47 C116 102.4(11) . . . .
O45 Cr12 O47 C116 -80.0(11) . . . .
O44 Cr12 O47 C116 -166.4(11) . . . .
O42 Cr12 O47 C116 -156(14) . . . .
F13 Cr13 O48 C116 -131.4(11) . . . .
O49 Cr13 O48 C116 36(7) . . . .
O51 Cr13 O48 C116 135.9(12) . . . .
F12 Cr13 O48 C116 -42.8(11) . . . .
O46 Cr13 O48 C116 49.0(12) . . . .
F13 Cr13 O49 C121 -19.8(13) . . . .
O51 Cr13 O49 C121 73.0(13) . . . .
F12 Cr13 O49 C121 -108.5(13) . . . .
O46 Cr13 O49 C121 159.8(13) . . . .
O48 Cr13 O49 C121 172(6) . . . .
F14 Cr14 O50 C121 120.5(10) . . . .
O53 Cr14 O50 C121 -147.8(10) . . . .
O52 Cr14 O50 C121 -59.3(10) . . . .
F13 Cr14 O50 C121 33.5(10) . . . .
O55 Cr14 O50 C121 -35(9) . . . .
F13 Cr13 O51 C126 30.4(12) . . . .
O49 Cr13 O51 C126 -62.3(12) . . . .
F12 Cr13 O51 C126 145(5) . . . .
O46 Cr13 O51 C126 -148.6(12) . . . .
O48 Cr13 O51 C126 121.3(12) . . . .
F14 Cr14 O52 C126 40(66) . . . .
O53 Cr14 O52 C126 172.1(12) . . . .
F13 Cr14 O52 C126 -7.9(12) . . . .
O55 Cr14 O52 C126 -96.8(12) . . . .
O50 Cr14 O52 C126 82.3(12) . . . .
F14 Cr14 O53 C131 -6.0(12) . . . .
O52 Cr14 O53 C131 174.3(12) . . . .
F13 Cr14 O53 C131 -5(17) . . . .
O55 Cr14 O53 C131 86.2(12) . . . .
O50 Cr14 O53 C131 -95.8(12) . . . .
O56 Cr15 O54 C131 -52.8(10) . . . .
F14 Cr15 O54 C131 40.6(10) . . . .
F15 Cr15 O54 C131 59(7) . . . .
O59 Cr15 O54 C131 -139.1(10) . . . .
O57 Cr15 O54 C131 132.0(10) . . . .
F14 Cr14 O55 C136 42.7(10) . . . .
O53 Cr14 O55 C136 -49.1(10) . . . .
O52 Cr14 O55 C136 -137.5(10) . . . .
F13 Cr14 O55 C136 129.6(10) . . . .
O50 Cr14 O55 C136 -162(8) . . . .
O54 Cr15 O56 C136 87.5(12) . . . .
F14 Cr15 O56 C136 -4.6(12) . . . .
F15 Cr15 O56 C136 -90.0(12) . . . .
O59 Cr15 O56 C136 176.4(12) . . . .
O57 Cr15 O56 C136 -179(100) . . . .
O56 Cr15 O57 C141 42(4) . . . .
O54 Cr15 O57 C141 135.8(9) . . . .
F14 Cr15 O57 C141 -132.1(9) . . . .
F15 Cr15 O57 C141 -46.7(9) . . . .
O59 Cr15 O57 C141 46.8(9) . . . .
F15 Cr16 O58 C141 1.2(11) . . . .
O60 Cr16 O58 C141 -90.6(11) . . . .
F16 Cr16 O58 C141 88.3(11) . . . .
O63 Cr16 O58 C141 173(5) . . . .
O61 Cr16 O58 C141 -177.8(11) . . . .
O56 Cr15 O59 C146 81.3(10) . . . .
O54 Cr15 O59 C146 172.1(10) . . . .
F14 Cr15 O59 C146 7(15) . . . .
F15 Cr15 O59 C146 -8.7(10) . . . .
O57 Cr15 O59 C146 -98.3(10) . . . .
F15 Cr16 O60 C146 -46.7(9) . . . .
O58 Cr16 O60 C146 46.6(9) . . . .
F16 Cr16 O60 C146 -81(13) . . . .
O63 Cr16 O60 C146 -136.5(9) . . . .
O61 Cr16 O60 C146 133.9(9) . . . .
F15 Cr16 O61 C151 153(13) . . . .
O58 Cr16 O61 C151 -80.5(11) . . . .
O60 Cr16 O61 C151 -172.3(11) . . . .
F16 Cr16 O61 C151 8.6(11) . . . .
O63 Cr16 O61 C151 99.1(11) . . . .
F16 Cr9 O62 C151 46.5(10) . . . .
F9 Cr9 O62 C151 108(32) . . . .
O64 Cr9 O62 C151 -46.2(10) . . . .
O35 Cr9 O62 C151 -131.8(10) . . . .
O33 Cr9 O62 C151 138.4(10) . . . .
F15 Cr16 O63 C156 134.5(8) . . . .
O58 Cr16 O63 C156 -38(6) . . . .
O60 Cr16 O63 C156 -133.8(8) . . . .
F16 Cr16 O63 C156 47.4(8) . . . .
O61 Cr16 O63 C156 -46.4(8) . . . .
F16 Cr9 O64 C156 0.7(11) . . . .
F9 Cr9 O64 C156 -86.7(11) . . . .
O62 Cr9 O64 C156 93.0(11) . . . .
O35 Cr9 O64 C156 -179.5(11) . . . .
O33 Cr9 O64 C156 -172(3) . . . .
Cr2 O2 C1 O1 -19(2) . . . .
Cr2 O2 C1 C2 150.8(10) . . . .
Cr1 O1 C1 O2 11(2) . . . .
Cr1 O1 C1 C2 -158.8(9) . . . .
O2 C1 C2 C3 151.1(14) . . . .
O1 C1 C2 C3 -37.6(15) . . . .
O2 C1 C2 C4 28.7(17) . . . .
O1 C1 C2 C4 -159.9(14) . . . .
O2 C1 C2 C5 -90.4(15) . . . .
O1 C1 C2 C5 80.9(15) . . . .
Cr1 O3 C6 O4 -1(3) . . . .
Cr1 O3 C6 C7 178.0(12) . . . .
Cr2 O4 C6 O3 -7(3) . . . .
Cr2 O4 C6 C7 173.4(14) . . . .
O3 C6 C7 C9 89(2) . . . .
O4 C6 C7 C9 -92(2) . . . .
O3 C6 C7 C10 -31(2) . . . .
O4 C6 C7 C10 148.9(19) . . . .
O3 C6 C7 C8 -151.9(15) . . . .
O4 C6 C7 C8 28(2) . . . .
Cr2 O5 C11 O6 -16(3) . . . .
Cr2 O5 C11 C12 165.7(13) . . . .
Cr3 O6 C11 O5 -1(3) . . . .
Cr3 O6 C11 C12 177.8(11) . . . .
O5 C11 C12 C15 129.8(18) . . . .
O6 C11 C12 C15 -49(2) . . . .
O5 C11 C12 C13 8(2) . . . .
O6 C11 C12 C13 -170.7(17) . . . .
O5 C11 C12 C14 -111.9(18) . . . .
O6 C11 C12 C14 69.5(19) . . . .
Cr2 O7 C16 O8 -19(2) . . . .
Cr2 O7 C16 C17 155.3(10) . . . .
Cr3 O8 C16 O7 3(2) . . . .
Cr3 O8 C16 C17 -171.0(10) . . . .
O7 C16 C17 C18 146.3(14) . . . .
O8 C16 C17 C18 -39.2(18) . . . .
O7 C16 C17 C19 22.8(19) . . . .
O8 C16 C17 C19 -162.7(13) . . . .
O7 C16 C17 C20 -95.8(16) . . . .
O8 C16 C17 C20 78.7(17) . . . .
Cr3 O9 C21 O10 18.2(18) . . . .
Cr3 O9 C21 C22 -155.8(9) . . . .
Cr4 O10 C21 O9 6(2) . . . .
Cr4 O10 C21 C22 180.0(8) . . . .
O9 C21 C22 C24 -153.3(12) . . . .
O10 C21 C22 C24 31.9(16) . . . .
O9 C21 C22 C23 -26.4(17) . . . .
O10 C21 C22 C23 158.8(12) . . . .
O9 C21 C22 C25 90.7(15) . . . .
O10 C21 C22 C25 -84.1(15) . . . .
Cr3 O11 C26 O12 16(2) . . . .
Cr3 O11 C26 C27 -167.3(11) . . . .
Cr4 O12 C26 O11 14(2) . . . .
Cr4 O12 C26 C27 -162.6(11) . . . .
O11 C26 C27 C28 -138.9(19) . . . .
O12 C26 C27 C28 38(2) . . . .
O11 C26 C27 C29 103(2) . . . .
O12 C26 C27 C29 -80(2) . . . .
O11 C26 C27 C30 -19(2) . . . .
O12 C26 C27 C30 158.2(18) . . . .
Cr5 O14 C31 O13 -9(2) . . . .
Cr5 O14 C31 C32 167.9(10) . . . .
Cr4 O13 C31 O14 -17(2) . . . .
Cr4 O13 C31 C32 165.9(9) . . . .
O14 C31 C32 C33 -128.8(17) . . . .
O13 C31 C32 C33 48.8(19) . . . .
O14 C31 C32 C34 111.5(18) . . . .
O13 C31 C32 C34 -70.9(18) . . . .
O14 C31 C32 C35 -4(2) . . . .
O13 C31 C32 C35 173.4(15) . . . .
Cr4 O15 C36 O16 -20.3(18) . . . .
Cr4 O15 C36 C37 157.8(9) . . . .
Cr5 O16 C36 O15 -3.3(19) . . . .
Cr5 O16 C36 C37 178.6(8) . . . .
O15 C36 C37 C39 153.9(14) . . . .
O16 C36 C37 C39 -27.9(18) . . . .
O15 C36 C37 C38 -84.8(17) . . . .
O16 C36 C37 C38 93.5(16) . . . .
O15 C36 C37 C40 30.4(18) . . . .
O16 C36 C37 C40 -151.4(15) . . . .
Cr5 O17 C41 O18 15.1(19) . . . .
Cr5 O17 C41 C42 -163.7(8) . . . .
Cr6 O18 C41 O17 -8.8(19) . . . .
Cr6 O18 C41 C42 170.2(7) . . . .
O17 C41 C42 C44 -145.5(14) . . . .
O18 C41 C42 C44 35.4(16) . . . .
O17 C41 C42 C43 -24.8(16) . . . .
O18 C41 C42 C43 156.2(13) . . . .
O17 C41 C42 C45 93.8(15) . . . .
O18 C41 C42 C45 -85.3(15) . . . .
Cr6 O20 C46 O19 -2(3) . . . .
Cr6 O20 C46 C47 177.9(11) . . . .
Cr5 O19 C46 O20 8(2) . . . .
Cr5 O19 C46 C47 -171.4(10) . . . .
O20 C46 C47 C49 -133.3(19) . . . .
O19 C46 C47 C49 46(2) . . . .
O20 C46 C47 C50 109(2) . . . .
O19 C46 C47 C50 -72(2) . . . .
O20 C46 C47 C48 -10(3) . . . .
O19 C46 C47 C48 170(2) . . . .
Cr6 O21 C51 O22 0(2) . . . .
Cr6 O21 C51 C52 -179.1(10) . . . .
Cr7 O22 C51 O21 13(2) . . . .
Cr7 O22 C51 C52 -167.8(9) . . . .
O21 C51 C52 C53 38(2) . . . .
O22 C51 C52 C53 -140.8(17) . . . .
O21 C51 C52 C55 162.9(18) . . . .
O22 C51 C52 C55 -16(2) . . . .
O21 C51 C52 C54 -82.3(19) . . . .
O22 C51 C52 C54 98.8(19) . . . .
Cr6 O23 C56 O24 1.6(19) . . . .
Cr6 O23 C56 C57 178.7(8) . . . .
Cr7 O24 C56 O23 8.6(18) . . . .
Cr7 O24 C56 C57 -168.4(7) . . . .
O23 C56 C57 C59 166.6(12) . . . .
O24 C56 C57 C59 -16.1(16) . . . .
O23 C56 C57 C60 45.9(15) . . . .
O24 C56 C57 C60 -136.8(13) . . . .
O23 C56 C57 C58 -74.4(15) . . . .
O24 C56 C57 C58 102.9(14) . . . .
Cr7 O25 C61 O26 -6.5(18) . . . .
Cr7 O25 C61 C62 -179.1(9) . . . .
Cr8 O26 C61 O25 -20.6(16) . . . .
Cr8 O26 C61 C62 152.2(9) . . . .
O25 C61 C62 C63 -26.0(17) . . . .
O26 C61 C62 C63 160.7(12) . . . .
O25 C61 C62 C64 -159.6(12) . . . .
O26 C61 C62 C64 27.1(17) . . . .
O25 C61 C62 C65 86.3(14) . . . .
O26 C61 C62 C65 -87.0(13) . . . .
Cr7 O27 C66 O28 -9.2(19) . . . .
Cr7 O27 C66 C67 169.2(9) . . . .
Cr8 O28 C66 O27 -21.8(19) . . . .
Cr8 O28 C66 C67 159.7(9) . . . .
O27 C66 C67 C70 -27.3(19) . . . .
O28 C66 C67 C70 151.2(14) . . . .
O27 C66 C67 C68 -152.6(15) . . . .
O28 C66 C67 C68 25.9(18) . . . .
O27 C66 C67 C69 88.4(16) . . . .
O28 C66 C67 C69 -93.0(16) . . . .
Cr1 O30 C71 O29 14(2) . . . .
Cr1 O30 C71 C72 -166.1(11) . . . .
Cr8 O29 C71 O30 20(2) . . . .
Cr8 O29 C71 C72 -160.4(11) . . . .
O30 C71 C72 C74 137(2) . . . .
O29 C71 C72 C74 -43(2) . . . .
O30 C71 C72 C75 16(2) . . . .
O29 C71 C72 C75 -163.9(14) . . . .
O30 C71 C72 C73 -107(2) . . . .
O29 C71 C72 C73 73(2) . . . .
Cr1 O32 C76 O31 15.3(19) . . . .
Cr1 O32 C76 C77 -165.5(9) . . . .
Cr8 O31 C76 O32 14(2) . . . .
Cr8 O31 C76 C77 -164.8(8) . . . .
O32 C76 C77 C78 119.9(15) . . . .
O31 C76 C77 C78 -60.7(16) . . . .
O32 C76 C77 C80 -121.6(15) . . . .
O31 C76 C77 C80 57.8(16) . . . .
O32 C76 C77 C79 0.3(18) . . . .
O31 C76 C77 C79 179.7(12) . . . .
Cr9 O33 C81 O34 23.8(15) . . . .
Cr9 O33 C81 C82 -153.4(8) . . . .
Cr10 O34 C81 O33 6.6(17) . . . .
Cr10 O34 C81 C82 -176.1(7) . . . .
O33 C81 C82 C84 -131.8(12) . . . .
O34 C81 C82 C84 50.8(14) . . . .
O33 C81 C82 C83 -10.6(15) . . . .
O34 C81 C82 C83 171.9(11) . . . .
O33 C81 C82 C85 111.2(14) . . . .
O34 C81 C82 C85 -66.3(15) . . . .
Cr10 O36 C86 O35 8.4(16) . . . .
Cr10 O36 C86 C87 -170.1(7) . . . .
Cr9 O35 C86 O36 27.1(17) . . . .
Cr9 O35 C86 C87 -154.4(7) . . . .
O36 C86 C87 C88 71.0(12) . . . .
O35 C86 C87 C88 -107.6(11) . . . .
O36 C86 C87 C89 -46.9(13) . . . .
O35 C86 C87 C89 134.5(10) . . . .
O36 C86 C87 C90 -166.5(11) . . . .
O35 C86 C87 C90 14.9(14) . . . .
Cr10 O37 C91 O38 -17.5(19) . . . .
Cr10 O37 C91 C92 161.3(8) . . . .
Cr11 O38 C91 O37 -18.1(18) . . . .
Cr11 O38 C91 C92 163.1(8) . . . .
O37 C91 C92 C93 12.0(18) . . . .
O38 C91 C92 C93 -169.1(14) . . . .
O37 C91 C92 C94 -110.5(15) . . . .
O38 C91 C92 C94 68.4(16) . . . .
O37 C91 C92 C95 134.2(14) . . . .
O38 C91 C92 C95 -46.9(16) . . . .
Cr10 O39 C96 O40 -26.6(16) . . . .
Cr10 O39 C96 C97 151.2(8) . . . .
Cr11 O40 C96 O39 -6.1(18) . . . .
Cr11 O40 C96 C97 176.1(8) . . . .
O39 C96 C97 C98 -94.8(15) . . . .
O40 C96 C97 C98 83.2(15) . . . .
O39 C96 C97 C100 26.2(17) . . . .
O40 C96 C97 C100 -155.8(14) . . . .
O39 C96 C97 C99 145.9(14) . . . .
O40 C96 C97 C99 -36.1(16) . . . .
Cr11 O41 C101 O42 6.4(17) . . . .
Cr11 O41 C101 C102 -170.7(7) . . . .
Cr12 O42 C101 O41 5.3(19) . . . .
Cr12 O42 C101 C102 -177.5(7) . . . .
O41 C101 C102 C103 -15.9(15) . . . .
O42 C101 C102 C103 166.7(11) . . . .
O41 C101 C102 C104 -136.8(11) . . . .
O42 C101 C102 C104 45.8(14) . . . .
O41 C101 C102 C105 105.3(12) . . . .
O42 C101 C102 C105 -72.1(12) . . . .
Cr12 O44 C106 O43 6(2) . . . .
Cr12 O44 C106 C107 -174.3(10) . . . .
Cr11 O43 C106 O44 6(2) . . . .
Cr11 O43 C106 C107 -173.1(10) . . . .
O44 C106 C107 C110 -138(2) . . . .
O43 C106 C107 C110 42(2) . . . .
O44 C106 C107 C109 -14(2) . . . .
O43 C106 C107 C109 165.1(19) . . . .
O44 C106 C107 C108 103(2) . . . .
O43 C106 C107 C108 -78(2) . . . .
Cr13 O46 C111 O45 18(2) . . . .
Cr13 O46 C111 C112 -162.4(9) . . . .
Cr12 O45 C111 O46 5(2) . . . .
Cr12 O45 C111 C112 -175.3(8) . . . .
O46 C111 C112 C113 -131.3(14) . . . .
O45 C111 C112 C113 48.7(16) . . . .
O46 C111 C112 C114 105.1(15) . . . .
O45 C111 C112 C114 -74.9(15) . . . .
O46 C111 C112 C115 -9.9(17) . . . .
O45 C111 C112 C115 170.1(13) . . . .
Cr13 O48 C116 O47 23.0(18) . . . .
Cr13 O48 C116 C117 -157.5(9) . . . .
Cr12 O47 C116 O48 -2.1(19) . . . .
Cr12 O47 C116 C117 178.3(9) . . . .
O48 C116 C117 C118 100.6(18) . . . .
O47 C116 C117 C118 -79.8(18) . . . .
O48 C116 C117 C120 -134.2(16) . . . .
O47 C116 C117 C120 45.4(18) . . . .
O48 C116 C117 C119 -17.2(19) . . . .
O47 C116 C117 C119 162.4(15) . . . .
Cr13 O49 C121 O50 7(2) . . . .
Cr13 O49 C121 C122 -171.5(9) . . . .
Cr14 O50 C121 O49 -15.9(19) . . . .
Cr14 O50 C121 C122 162.2(8) . . . .
O49 C121 C122 C123 60.9(17) . . . .
O50 C121 C122 C123 -117.4(15) . . . .
O49 C121 C122 C125 -177.3(13) . . . .
O50 C121 C122 C125 4.4(17) . . . .
O49 C121 C122 C124 -57.1(16) . . . .
O50 C121 C122 C124 124.6(13) . . . .
Cr14 O52 C126 O51 -10(2) . . . .
Cr14 O52 C126 C127 170.2(9) . . . .
Cr13 O51 C126 O52 -5(2) . . . .
Cr13 O51 C126 C127 175.2(9) . . . .
O52 C126 C127 C130 119.4(19) . . . .
O51 C126 C127 C130 -61(2) . . . .
O52 C126 C127 C128 -3(2) . . . .
O51 C126 C127 C128 176.8(17) . . . .
O52 C126 C127 C129 -123.2(19) . . . .
O51 C126 C127 C129 57(2) . . . .
Cr14 O53 C131 O54 -8(2) . . . .
Cr14 O53 C131 C132 169.7(9) . . . .
Cr15 O54 C131 O53 -15.0(19) . . . .
Cr15 O54 C131 C132 167.5(8) . . . .
O53 C131 C132 C134 -179.2(14) . . . .
O54 C131 C132 C134 -1.4(19) . . . .
O53 C131 C132 C135 59.3(17) . . . .
O54 C131 C132 C135 -122.9(16) . . . .
O53 C131 C132 C133 -56.4(18) . . . .
O54 C131 C132 C133 121.4(15) . . . .
Cr15 O56 C136 O55 -5(2) . . . .
Cr15 O56 C136 C137 179.0(9) . . . .
Cr14 O55 C136 O56 -19.6(18) . . . .
Cr14 O55 C136 C137 156.4(10) . . . .
O56 C136 C137 C139 -144(2) . . . .
O55 C136 C137 C139 40(2) . . . .
O56 C136 C137 C138 -21(2) . . . .
O55 C136 C137 C138 162.8(15) . . . .
O56 C136 C137 C140 97(2) . . . .
O55 C136 C137 C140 -80(2) . . . .
Cr16 O58 C141 O57 8.8(18) . . . .
Cr16 O58 C141 C142 -175.2(7) . . . .
Cr15 O57 C141 O58 21.2(16) . . . .
Cr15 O57 C141 C142 -154.8(8) . . . .
O58 C141 C142 C143 176.5(11) . . . .
O57 C141 C142 C143 -7.1(15) . . . .
O58 C141 C142 C145 -61.6(15) . . . .
O57 C141 C142 C145 114.7(14) . . . .
O58 C141 C142 C144 57.1(14) . . . .
O57 C141 C142 C144 -126.6(13) . . . .
Cr15 O59 C146 O60 19.7(18) . . . .
Cr15 O59 C146 C147 -161.7(7) . . . .
Cr16 O60 C146 O59 15.8(17) . . . .
Cr16 O60 C146 C147 -162.8(7) . . . .
O59 C146 C147 C148 -107.9(12) . . . .
O60 C146 C147 C148 70.9(13) . . . .
O59 C146 C147 C150 12.9(14) . . . .
O60 C146 C147 C150 -168.4(10) . . . .
O59 C146 C147 C149 133.3(11) . . . .
O60 C146 C147 C149 -48.0(13) . . . .
Cr16 O61 C151 O62 -20(2) . . . .
Cr16 O61 C151 C152 162.0(9) . . . .
Cr9 O62 C151 O61 -15.3(18) . . . .
Cr9 O62 C151 C152 162.6(8) . . . .
O61 C151 C152 C153 -0.7(18) . . . .
O62 C151 C152 C153 -178.8(12) . . . .
O61 C151 C152 C155 126.3(12) . . . .
O62 C151 C152 C155 -51.8(16) . . . .
O61 C151 C152 C154 -117.4(13) . . . .
O62 C151 C152 C154 64.5(14) . . . .
Cr9 O64 C156 O63 -11.7(18) . . . .
Cr9 O64 C156 C157 167.9(8) . . . .
Cr16 O63 C156 O64 -19.9(15) . . . .
Cr16 O63 C156 C157 160.5(8) . . . .
O64 C156 C157 C160 -175.5(11) . . . .
O63 C156 C157 C160 4.1(15) . . . .
O64 C156 C157 C158 67.0(14) . . . .
O63 C156 C157 C158 -113.3(12) . . . .
O64 C156 C157 C159 -51.1(14) . . . .
O63 C156 C157 C159 128.5(11) . . . .
O82 Cu1 N1 C214 66.3(18) . . . .
O80 Cu1 N1 C214 -23.4(18) . . . .
O81 Cu1 N1 C214 156.3(18) 2_656 . . .
O83 Cu1 N1 C214 -114.4(18) 2_656 . . .
Cu1 Cu1 N1 C214 106(15) 2_656 . . .
O82 Cu1 N1 C210 -96.8(15) . . . .
O80 Cu1 N1 C210 173.5(15) . . . .
O81 Cu1 N1 C210 -6.9(16) 2_656 . . .
O83 Cu1 N1 C210 82.5(15) 2_656 . . .
Cu1 Cu1 N1 C210 -57(15) 2_656 . . .
O82 Cu1 O80 C200 84.4(10) . . . .
O81 Cu1 O80 C200 0(3) 2_656 . . .
O83 Cu1 O80 C200 -84.9(10) 2_656 . . .
N1 Cu1 O80 C200 178.7(10) . . . .
Cu1 Cu1 O80 C200 -0.4(9) 2_656 . . .
O80 Cu1 O82 C205 -82.6(10) . . . .
O81 Cu1 O82 C205 86.3(10) 2_656 . . .
O83 Cu1 O82 C205 5(3) 2_656 . . .
N1 Cu1 O82 C205 -178.4(10) . . . .
Cu1 Cu1 O82 C205 2.4(9) 2_656 . . .
Cu1 O80 C200 O81 1.1(18) . . . .
Cu1 O80 C200 C201 -174.5(7) . . . .
Cu1 O81 C200 O80 -1.2(18) 2_656 . . .
Cu1 O81 C200 C201 174.4(7) 2_656 . . .
O80 C200 C201 C202 -24.9(17) . . . .
O81 C200 C201 C202 159.1(13) . . . .
O80 C200 C201 C203 -155.1(14) . . . .
O81 C200 C201 C203 28.8(17) . . . .
O80 C200 C201 C204 90.3(14) . . . .
O81 C200 C201 C204 -85.7(14) . . . .
Cu1 O82 C205 O83 -4.0(17) . . . .
Cu1 O82 C205 C206 174.2(7) . . . .
Cu1 O83 C205 O82 3.1(16) 2_656 . . .
Cu1 O83 C205 C206 -175.1(7) 2_656 . . .
O82 C205 C206 C207 -91.1(14) . . . .
O83 C205 C206 C207 87.2(13) . . . .
O82 C205 C206 C209 27.9(15) . . . .
O83 C205 C206 C209 -153.8(10) . . . .
O82 C205 C206 C208 149.5(12) . . . .
O83 C205 C206 C208 -32.2(15) . . . .
C214 N1 C210 C211 19(3) . . . .
Cu1 N1 C210 C211 -175.3(17) . . . .
Cu1 N1 C210 C214 165(2) . . . .
N1 C210 C211 C212 2(4) . . . .
C214 C210 C211 C212 13(3) . . . .
C210 C211 C212 C213 -20(3) . . . .
C210 C211 C212 C215 170(2) . . . .
C211 C212 C213 C214 17(3) . . . .
C215 C212 C213 C214 -174.7(18) . . . .
C210 N1 C214 C213 -24(3) . . . .
Cu1 N1 C214 C213 171(2) . . . .
Cu1 N1 C214 C210 -165(2) . . . .
C212 C213 C214 N1 7(4) . . . .
C212 C213 C214 C210 -7(2) . . . .
C211 C210 C214 N1 -164(2) . . . .
N1 C210 C214 C213 161(3) . . . .
C211 C210 C214 C213 -2(2) . . . .
C216 N3 C215 C212 176.9(12) . . . .
C211 C212 C215 N3 115.4(19) . . . .
C213 C212 C215 N3 -53(2) . . . .
C215 N3 C216 C217 175.1(17) . . . .
N3 C216 C217 C218 177.6(14) . . . .
C216 C217 C218 C219 -177(2) . . . .
C217 C218 C219 C220 -179(2) . . . .
C218 C219 C220 C221 -179(3) . . . .
C219 C220 C221 C222 -67(4) . . . .
C220 C221 C222 C223 160(2) . . . .
C221 C222 C223 C224 60(3) . . . .
C222 C223 C224 C225 176(2) . . . .
C223 C224 C225 C226 -168.9(18) . . . .
C224 C225 C226 C227 -173.3(17) . . . .
C225 C226 C227 N2 -175.3(13) . . . .
C228 N2 C227 C226 -175.2(13) . . . .
C227 N2 C228 C231 -176.4(11) . . . .
C234 C229 C230 C231 -5(5) . . . .
C229 C230 C231 C232 3(3) . . . .
C229 C230 C231 C228 175(3) . . . .
N2 C228 C231 C230 118.6(17) . . . .
N2 C228 C231 C232 -70.8(19) . . . .
C230 C231 C232 C233 -1(3) . . . .
C228 C231 C232 C233 -172.5(17) . . . .
C231 C232 C233 C234 1(4) . . . .
C232 C233 C234 C229 -2(4) . . . .
C232 C233 C234 S1 177.4(19) . . . .
C232 C233 C234 C500 171(4) . . . .
C230 C229 C234 C233 4(5) . . . .
C230 C229 C234 S1 -176(2) . . . .
C230 C229 C234 C500 -173(3) . . . .
C500 S1 C234 C233 -176(3) . . . .
C500 S1 C234 C229 4(4) . . . .
C406 C400 C401 C402 180(2) . . . .
C405 C400 C401 C402 0.0 . . . .
C400 C401 C402 C403 0.0 . . . .
C401 C402 C403 C404 0.0 . . . .
C402 C403 C404 C405 0.0 . . . .
C403 C404 C405 C400 0.0 . . . .
C406 C400 C405 C404 -180(2) . . . .
C401 C400 C405 C404 0.0 . . . .
C415 C410 C411 C412 0.0 . . . .
C416 C410 C411 C412 -133(3) . . . .
C410 C411 C412 C413 0.0 . . . .
C411 C412 C413 C414 0.0 . . . .
C412 C413 C414 C415 0.0 . . . .
C413 C414 C415 C410 0.0 . . . .
C411 C410 C415 C414 0.0 . . . .
C416 C410 C415 C414 133(3) . . . .
C426 C420 C421 C422 -169(3) . . . .
C425 C420 C421 C422 0.0 . . . .
C420 C421 C422 C423 0.0 . . . .
C421 C422 C423 C424 0.0 . . . .
C422 C423 C424 C425 0.0 . . . .
C423 C424 C425 C420 0.0 . . . .
C426 C420 C425 C424 169(3) . . . .
C421 C420 C425 C424 0.0 . . . .
C436 C430 C431 C432 171(4) . . . .
C435 C430 C431 C432 0.0 . . . .
C430 C431 C432 C433 0.0 . . . .
C431 C432 C433 C434 0.0 . . . .
C432 C433 C434 C435 0.0 . . . .
C433 C434 C435 C430 0.0 . . . .
C436 C430 C435 C434 -171(4) . . . .
C431 C430 C435 C434 0.0 . . . .
C445 C440 C441 C442 0.0 . . . .
C446 C440 C441 C442 168(3) . . . .
C440 C441 C442 C443 0.0 . . . .
C441 C442 C443 C444 0.0 . . . .
C442 C443 C444 C445 0.0 . . . .
C443 C444 C445 C440 0.0 . . . .
C441 C440 C445 C444 0.0 . . . .
C446 C440 C445 C444 -168(3) . . . .
C455 C450 C451 C452 0.0 . . . .
C456 C450 C451 C452 175.1(19) . . . .
C450 C451 C452 C453 0.0 . . . .
C451 C452 C453 C454 0.0 . . . .
C452 C453 C454 C455 0.0 . . . .
C453 C454 C455 C450 0.0 . . . .
C451 C450 C455 C454 0.0 . . . .
C456 C450 C455 C454 -175.1(19) . . . .
C466 C460 C461 C462 -172(3) . . . .
C465 C460 C461 C462 0.0 . . . .
C460 C461 C462 C463 0.0 . . . .
C461 C462 C463 C464 0.0 . . . .
C462 C463 C464 C465 0.0 . . . .
C463 C464 C465 C460 0.0 . . . .
C466 C460 C465 C464 172(3) . . . .
C461 C460 C465 C464 0.0 . . . .
C475 C470 C471 C472 0.0 . . . .
C476 C470 C471 C472 171(4) . . . .
C470 C471 C472 C473 0.0 . . . .
C471 C472 C473 C474 0.0 . . . .
C472 C473 C474 C475 0.0 . . . .
C473 C474 C475 C470 0.0 . . . .
C471 C470 C475 C474 0.0 . . . .
C476 C470 C475 C474 -171(4) . . . .
C485 C480 C481 C482 0.0 . . . .
C486 C480 C481 C482 -166(3) . . . .
C480 C481 C482 C483 0.0 . . . .
C481 C482 C483 C484 0.0 . . . .
C482 C483 C484 C485 0.0 . . . .
C483 C484 C485 C480 0.0 . . . .
C481 C480 C485 C484 0.0 . . . .
C486 C480 C485 C484 166(3) . . . .
C233 C234 C500 S1 9(6) . . . .
C229 C234 C500 S1 -177(3) . . . .
